data_4105750
loop_
_publ_author_name
'Junling Sun'
'James L. Bennett'
'Thomas J. Emge'
'Ralf Warmuth'

_publ_section_title
;
 Thermodynamically Controlled Synthesis of a Chiral Tetra-cavitand
 Nanocapsule and Mechanism of Enantiomerization.
;
_journal_name_full 'Journal of the American Chemical Society'
_journal_page_first 3268
_journal_page_last 3271
_journal_paper_doi 10.1021/ja110475w
_journal_volume 133
_journal_year 2011
_chemical_formula_moiety 'C272 H352 N16 O32, 9(C H CL3), 4.5(C H4 O)'
_chemical_formula_sum 'C285.5 H373 Cl27 N16 O36.5'
_chemical_formula_weight 5570.15
_chemical_name_systematic
; 
 ? 
;
_space_group_IT_number 2
_symmetry_cell_setting triclinic
_symmetry_space_group_name_Hall '-P 1'
_symmetry_space_group_name_H-M 'P -1'
_atom_sites_solution_hydrogens geom
_atom_sites_solution_primary direct
_atom_sites_solution_secondary difmap
_audit_creation_method SHELXL-97
_cell_angle_alpha 77.593(1)
_cell_angle_beta 87.137(1)
_cell_angle_gamma 64.968(1)
_cell_formula_units_Z 2
_cell_length_a 19.4713(12)
_cell_length_b 21.8175(13)
_cell_length_c 38.491(2)
_cell_measurement_reflns_used 8587
_cell_measurement_temperature 100(2)
_cell_measurement_theta_max 23.88
_cell_measurement_theta_min 2.30
_cell_volume 14454.2(15)
_computing_cell_refinement 'Bruker SAINT'
_computing_data_collection 'Bruker APEX2'
_computing_data_reduction 'Bruker SAINT'
_computing_molecular_graphics 'Bruker SHELXTL'
_computing_publication_material 'Bruker SHELXTL'
_computing_structure_refinement 'SHELXL-97 (Sheldrick, 2008)'
_computing_structure_solution 'SHELXS-97 (Sheldrick, 2008)'
_diffrn_ambient_temperature 100(2)
_diffrn_measured_fraction_theta_full 0.995
_diffrn_measured_fraction_theta_max 0.995
_diffrn_measurement_device_type 'Bruker APEX-II CCD'
_diffrn_measurement_method '\f and \w scans'
_diffrn_radiation_monochromator graphite
_diffrn_radiation_source 'fine-focus sealed tube'
_diffrn_radiation_type MoK\a
_diffrn_radiation_wavelength 0.71073
_diffrn_reflns_av_R_equivalents 0.0459
_diffrn_reflns_av_sigmaI/netI 0.0640
_diffrn_reflns_limit_h_max 22
_diffrn_reflns_limit_h_min -22
_diffrn_reflns_limit_k_max 24
_diffrn_reflns_limit_k_min -24
_diffrn_reflns_limit_l_max 43
_diffrn_reflns_limit_l_min -43
_diffrn_reflns_number 105126
_diffrn_reflns_theta_full 23.90
_diffrn_reflns_theta_max 23.90
_diffrn_reflns_theta_min 1.05
_exptl_absorpt_coefficient_mu 0.323
_exptl_absorpt_correction_T_max 0.968
_exptl_absorpt_correction_T_min 0.887
_exptl_absorpt_correction_type multi-scan
_exptl_absorpt_process_details 'Bruker SAINT'
_exptl_crystal_colour colourless
_exptl_crystal_density_diffrn 1.280
_exptl_crystal_description lathe
_exptl_crystal_F_000 5898
_exptl_crystal_size_max 0.38
_exptl_crystal_size_mid 0.31
_exptl_crystal_size_min 0.10
_refine_diff_density_max 2.852
_refine_diff_density_min -1.128
_refine_diff_density_rms 0.134
_refine_ls_extinction_method none
_refine_ls_goodness_of_fit_ref 1.435
_refine_ls_hydrogen_treatment constr
_refine_ls_matrix_type fullcycle
_refine_ls_number_parameters 3757
_refine_ls_number_reflns 44634
_refine_ls_number_restraints 6604
_refine_ls_restrained_S_all 1.405
_refine_ls_R_factor_all 0.1671
_refine_ls_R_factor_gt 0.1240
_refine_ls_shift/su_max 0.159
_refine_ls_shift/su_mean 0.005
_refine_ls_structure_factor_coef Fsqd
_refine_ls_weighting_details 'calc w=1/[\s^2^(Fo^2^)+(0.2000P)^2^+0.0000P] where P=(Fo^2^+2Fc^2^)/3'
_refine_ls_weighting_scheme calc
_refine_ls_wR_factor_gt 0.3483
_refine_ls_wR_factor_ref 0.3855
_reflns_number_gt 28708
_reflns_number_total 44634
_reflns_threshold_expression >2sigma(I)
_cod_data_source_file ja110475w_si_001.cif
_cod_data_source_block tetramer
_cod_original_formula_sum 'C285.50 H373 Cl27 N16 O36.50'
_cod_database_code 4105750

loop_
_symmetry_equiv_pos_as_xyz
'x, y, z'
'-x, -y, -z'

loop_
_atom_site_label
_atom_site_type_symbol
_atom_site_fract_x
_atom_site_fract_y
_atom_site_fract_z
_atom_site_U_iso_or_equiv
_atom_site_adp_type
_atom_site_occupancy
_atom_site_symmetry_multiplicity
_atom_site_calc_flag
_atom_site_refinement_flags
_atom_site_disorder_assembly
_atom_site_disorder_group
O1 O -0.07143(13) 0.36657(13) 0.93965(7) 0.0310(7) Uani 1 1 d U . .
O2 O -0.03940(15) 0.50417(13) 0.82848(7) 0.0371(7) Uani 1 1 d U . .
O3 O 0.11580(15) 0.41648(13) 0.80999(7) 0.0364(7) Uani 1 1 d U . .
O4 O 0.29341(16) 0.20744(14) 0.77904(7) 0.0393(8) Uani 1 1 d U . .
O5 O 0.32870(16) 0.06732(13) 0.76155(7) 0.0396(8) Uani 1 1 d U . .
O6 O 0.28014(16) -0.07176(13) 0.86709(8) 0.0405(8) Uani 1 1 d U . .
O7 O 0.23858(14) 0.01928(13) 0.91957(7) 0.0357(7) Uani 1 1 d U . .
O8 O 0.07490(15) 0.23942(13) 0.94568(7) 0.0379(7) Uani 1 1 d U . .
O9 O 0.15013(18) 0.77178(16) 0.74058(10) 0.0684(10) Uani 1 1 d U . .
O10 O 0.1241(2) 0.92132(18) 0.62498(13) 0.0860(13) Uani 1 1 d U . .
O11 O 0.17486(19) 0.82280(16) 0.56939(10) 0.0641(10) Uani 1 1 d U . .
O12 O 0.13737(15) 0.64989(13) 0.52588(7) 0.0346(7) Uani 1 1 d U . .
O13 O 0.04838(14) 0.57218(13) 0.51655(7) 0.0315(7) Uani 1 1 d U . .
O14 O 0.05493(13) 0.43398(12) 0.63448(6) 0.0280(6) Uani 1 1 d U . .
O15 O 0.15349(13) 0.46532(12) 0.67702(7) 0.0303(7) Uani 1 1 d U . .
O16 O 0.20169(16) 0.62433(15) 0.72889(9) 0.0500(8) Uani 1 1 d U . .
O17 O 0.04626(16) 0.75852(15) 0.88638(9) 0.0524(9) Uani 1 1 d U . .
O18 O 0.06827(15) 0.55044(13) 0.96866(7) 0.0398(7) Uani 1 1 d U . .
O19 O 0.19055(13) 0.40280(12) 1.00446(7) 0.0297(7) Uani 1 1 d U . .
O20 O 0.43675(15) 0.28673(13) 0.95918(8) 0.0380(7) Uani 1 1 d U . .
O21 O 0.52356(17) 0.34625(13) 0.89531(8) 0.0466(8) Uani 1 1 d U . .
O22 O 0.41783(14) 0.72884(13) 0.81687(7) 0.0341(7) Uani 1 1 d U . .
O23 O 0.15411(17) 0.83691(19) 0.84637(9) 0.0659(11) Uani 1 1 d U . .
O24 O 0.64387(16) 0.34816(14) 0.65300(8) 0.0430(8) Uani 1 1 d U . .
O25 O 0.65789(15) 0.14767(15) 0.73529(7) 0.0420(8) Uani 1 1 d U . .
O26 O 0.67886(16) -0.00287(14) 0.74928(8) 0.0433(8) Uani 1 1 d U . .
O27 O 0.49988(15) -0.02934(13) 0.67749(8) 0.0411(8) Uani 1 1 d U . .
O28 O 0.37201(15) 0.09855(14) 0.62047(8) 0.0424(8) Uani 1 1 d U . .
O29 O 0.33121(14) 0.31467(13) 0.54108(7) 0.0318(7) Uani 1 1 d U . .
O30 O 0.41908(14) 0.42052(14) 0.52398(8) 0.0380(8) Uani 1 1 d U . .
O31 O 0.63572(15) 0.42027(13) 0.57902(7) 0.0389(7) Uani 1 1 d U . .
N1 N -0.11442(17) 0.56077(17) 0.88674(10) 0.0377(9) Uani 1 1 d U . .
N2 N 0.31825(19) 0.33305(18) 0.77532(10) 0.0431(10) Uani 1 1 d U . .
N3 N 0.29147(18) 0.47454(17) 0.74326(10) 0.0412(9) Uani 1 1 d U . .
N4 N 0.4261(2) -0.07554(17) 0.78919(10) 0.0421(10) Uani 1 1 d U . .
N5 N 0.5648(2) -0.11352(17) 0.74810(10) 0.0467(11) Uani 1 1 d U . .
N6 N 0.24746(18) 0.15315(17) 0.96318(9) 0.0378(9) Uani 1 1 d U . .
N7 N 0.2423(3) 0.8681(3) 0.70010(18) 0.1078(18) Uani 1 1 d U . .
N8 N 0.3019(2) 0.85202(16) 0.77345(9) 0.0421(10) Uani 1 1 d U . .
N9 N 0.28082(19) 0.65925(17) 0.53278(9) 0.0419(9) Uani 1 1 d U . .
N10 N 0.43476(19) 0.54082(17) 0.55272(10) 0.0418(10) Uani 1 1 d U . .
N11 N 0.06700(17) 0.38471(16) 0.57130(8) 0.0302(8) Uani 1 1 d U . .
N12 N 0.21729(17) 0.26624(16) 0.56041(10) 0.0384(9) Uani 1 1 d U . .
N13 N 0.5761(3) 0.3654(2) 0.82591(14) 0.0918(16) Uani 1 1 d U . .
N14 N 0.6445(3) 0.2766(2) 0.75187(11) 0.0644(13) Uani 1 1 d U . .
C1 C -0.0582(2) 0.43833(19) 0.88447(10) 0.0290(10) Uani 1 1 d U . .
C2 C -0.0402(2) 0.44439(19) 0.84839(10) 0.0316(10) Uani 1 1 d U A .
C3 C -0.0254(2) 0.3894(2) 0.83165(11) 0.0343(10) Uani 1 1 d U . .
C4 C -0.0272(2) 0.3300(2) 0.85090(11) 0.0339(10) Uani 1 1 d U A .
H1 H -0.0188 0.2936 0.8391 0.041 Uiso 1 1 calc R . .
C5 C -0.0410(2) 0.3202(2) 0.88750(11) 0.0320(10) Uani 1 1 d U . .
C6 C -0.05423(19) 0.3743(2) 0.90387(10) 0.0311(10) Uani 1 1 d U A .
C7 C -0.09042(19) 0.49819(18) 0.90175(10) 0.0293(10) Uani 1 1 d U A .
H2 H -0.0932 0.4881 0.9269 0.035 Uiso 1 1 calc R . .
C8 C 0.0185(2) 0.5225(2) 0.83835(11) 0.0377(11) Uani 1 1 d U . .
H3 H 0.0550 0.4836 0.8561 0.045 Uiso 1 1 calc R . .
H4 H -0.0048 0.5633 0.8494 0.045 Uiso 1 1 calc R . .
C9 C 0.0601(3) 0.5390(2) 0.80587(12) 0.0452(12) Uani 1 1 d U . .
H5 H 0.0239 0.5812 0.7897 0.054 Uiso 1 1 calc R . .
H6 H 0.1005 0.5499 0.8137 0.054 Uiso 1 1 calc R . .
C10 C 0.0953(2) 0.4830(2) 0.78514(11) 0.0423(12) Uani 1 1 d U . .
H7 H 0.0588 0.4888 0.7663 0.051 Uiso 1 1 calc R . .
H8 H 0.1410 0.4854 0.7737 0.051 Uiso 1 1 calc R . .
C11 C -0.0112(2) 0.3962(2) 0.79196(10) 0.0368(11) Uani 1 1 d U A .
H9 H -0.0148 0.4440 0.7829 0.044 Uiso 1 1 calc R . .
C12 C -0.0726(2) 0.3908(2) 0.77145(12) 0.0441(12) Uani 1 1 d U . .
H10 H -0.0579 0.3904 0.7465 0.053 Uiso 1 1 calc R A .
H11 H -0.0748 0.3461 0.7818 0.053 Uiso 1 1 calc R . .
C13 C -0.1501(3) 0.4479(3) 0.77148(14) 0.0639(16) Uani 1 1 d U A .
H12 H -0.1647 0.4475 0.7965 0.077 Uiso 1 1 calc R . .
H13 H -0.1470 0.4925 0.7618 0.077 Uiso 1 1 calc R . .
C14 C -0.2121(3) 0.4459(3) 0.75101(14) 0.0619(15) Uani 1 1 d U . .
H14 H -0.1972 0.4455 0.7261 0.074 Uiso 1 1 calc R A .
H15 H -0.2159 0.4017 0.7610 0.074 Uiso 1 1 calc R . .
C15 C -0.2887(3) 0.5036(4) 0.75069(16) 0.094(2) Uani 1 1 d U A .
H16 H -0.2855 0.5479 0.7404 0.113 Uiso 1 1 calc R . .
H17 H -0.3040 0.5043 0.7756 0.113 Uiso 1 1 calc R . .
C16 C -0.3501(4) 0.4991(3) 0.72984(18) 0.094(2) Uiso 1 1 d U . .
H18 H -0.3983 0.5392 0.7305 0.141 Uiso 1 1 calc R A .
H19 H -0.3555 0.4564 0.7405 0.141 Uiso 1 1 calc R . .
H20 H -0.3359 0.4988 0.7051 0.141 Uiso 1 1 calc R . .
C17 C -0.0457(2) 0.2535(2) 0.90705(11) 0.0346(10) Uani 1 1 d U A .
H21 H -0.0582 0.2585 0.9321 0.041 Uiso 1 1 calc R . .
C18 C -0.1128(2) 0.2469(2) 0.89092(12) 0.0397(11) Uani 1 1 d U . .
H22 H -0.1574 0.2923 0.8870 0.048 Uiso 1 1 calc R A .
H23 H -0.0991 0.2345 0.8674 0.048 Uiso 1 1 calc R . .
C19 C -0.1345(3) 0.1923(2) 0.91469(15) 0.0572(14) Uani 1 1 d U A .
H24 H -0.0874 0.1503 0.9234 0.069 Uiso 1 1 calc R . .
H25 H -0.1593 0.2103 0.9357 0.069 Uiso 1 1 calc R . .
C20 C -0.1859(3) 0.1716(3) 0.89742(17) 0.0652(15) Uani 1 1 d U . .
H26 H -0.1590 0.1497 0.8777 0.078 Uiso 1 1 calc R A .
H27 H -0.1950 0.1358 0.9151 0.078 Uiso 1 1 calc R . .
C21 C -0.2552(3) 0.2232(3) 0.88395(17) 0.0755(18) Uani 1 1 d U A .
H28 H -0.2470 0.2566 0.8643 0.091 Uiso 1 1 calc R . .
H29 H -0.2808 0.2483 0.9028 0.091 Uiso 1 1 calc R . .
C22 C -0.3100(3) 0.1952(4) 0.8694(2) 0.104(2) Uani 1 1 d U . .
H30 H -0.3581 0.2344 0.8600 0.156 Uiso 1 1 calc R A .
H31 H -0.3198 0.1632 0.8889 0.156 Uiso 1 1 calc R . .
H32 H -0.2855 0.1711 0.8503 0.156 Uiso 1 1 calc R . .
C23 C -0.0155(2) 0.36132(19) 0.96481(10) 0.0318(10) Uani 1 1 d U . .
H33 H -0.0375 0.4009 0.9768 0.038 Uiso 1 1 calc R . .
H34 H 0.0287 0.3641 0.9518 0.038 Uiso 1 1 calc R . .
C24 C 0.0113(2) 0.2942(2) 0.99271(11) 0.0388(11) Uani 1 1 d U . .
H35 H 0.0227 0.3028 1.0155 0.047 Uiso 1 1 calc R . .
H36 H -0.0303 0.2790 0.9965 0.047 Uiso 1 1 calc R . .
C25 C 0.0806(3) 0.2368(2) 0.98260(12) 0.0496(13) Uani 1 1 d U . .
H37 H 0.1267 0.2421 0.9881 0.060 Uiso 1 1 calc R . .
H38 H 0.0848 0.1915 0.9965 0.060 Uiso 1 1 calc R . .
C26 C -0.1594(4) 0.6121(3) 0.91172(18) 0.0293(17) Uani 0.626(4) 1 d PU A 1
H39 H -0.2144 0.6314 0.9056 0.035 Uiso 0.626(4) 1 calc PR A 1
H40 H -0.1507 0.5858 0.9367 0.035 Uiso 0.626(4) 1 calc PR A 1
C27 C -0.1377(3) 0.6688(3) 0.90902(19) 0.0342(17) Uani 0.626(4) 1 d PU A 1
H41 H -0.1769 0.7049 0.9199 0.041 Uiso 0.626(4) 1 calc PR A 1
H42 H -0.1371 0.6894 0.8835 0.041 Uiso 0.626(4) 1 calc PR A 1
N15 N -0.0641(3) 0.6496(2) 0.92593(13) 0.0292(13) Uani 0.626(4) 1 d PU A 1
C28 C -0.0258(3) 0.6720(3) 0.91619(18) 0.0366(18) Uani 0.626(4) 1 d PU A 1
H43 H -0.0526 0.7204 0.9191 0.044 Uiso 0.626(4) 1 calc PR A 1
H44 H -0.0273 0.6748 0.8902 0.044 Uiso 0.626(4) 1 calc PR A 1
C29 C -0.1520(7) 0.6115(5) 0.9025(3) 0.031(3) Uani 0.374(4) 1 d PU A 2
H45 H -0.1438 0.5934 0.9285 0.037 Uiso 0.374(4) 1 calc PR A 2
H46 H -0.2068 0.6283 0.8967 0.037 Uiso 0.374(4) 1 calc PR A 2
C30 C -0.1310(5) 0.6737(5) 0.8927(3) 0.028(2) Uani 0.374(4) 1 d PU A 2
H47 H -0.1461 0.6970 0.8674 0.033 Uiso 0.374(4) 1 calc PR A 2
H48 H -0.1586 0.7076 0.9076 0.033 Uiso 0.374(4) 1 calc PR A 2
N16 N -0.0514(5) 0.6504(5) 0.8983(3) 0.038(2) Uani 0.374(4) 1 d PU A 2
C31 C -0.0132(6) 0.6701(5) 0.9066(3) 0.023(2) Uiso 0.374(4) 1 d PU A 2
H49 H -0.0489 0.7059 0.9188 0.028 Uiso 0.374(4) 1 calc PR A 2
H50 H -0.0066 0.6968 0.8834 0.028 Uiso 0.374(4) 1 calc PR A 2
C32 C 0.2054(2) 0.3169(2) 0.79012(10) 0.0349(10) Uani 1 1 d U . .
C33 C 0.2204(2) 0.2554(2) 0.77903(10) 0.0364(11) Uani 1 1 d U . .
C34 C 0.1604(2) 0.2396(2) 0.77128(11) 0.0386(11) Uani 1 1 d U . .
C35 C 0.0873(2) 0.2859(2) 0.77465(10) 0.0368(11) Uani 1 1 d U A .
H51 H 0.0469 0.2763 0.7683 0.044 Uiso 1 1 calc R . .
C36 C 0.0693(2) 0.3469(2) 0.78698(10) 0.0341(10) Uani 1 1 d U . .
C37 C 0.1305(2) 0.3597(2) 0.79512(10) 0.0332(10) Uani 1 1 d U A .
C38 C 0.2644(2) 0.3392(2) 0.79566(11) 0.0366(11) Uani 1 1 d U . .
H52 H 0.2618 0.3592 0.8156 0.044 Uiso 1 1 calc R . .
C39 C 0.3294(2) 0.2046(2) 0.74505(11) 0.0443(12) Uani 1 1 d U . .
H53 H 0.3425 0.2445 0.7374 0.053 Uiso 1 1 calc R . .
H54 H 0.2946 0.2063 0.7266 0.053 Uiso 1 1 calc R . .
C40 C 0.4012(3) 0.1368(2) 0.74998(13) 0.0449(12) Uani 1 1 d U . .
H55 H 0.4159 0.1251 0.7264 0.054 Uiso 1 1 calc R . .
H56 H 0.4430 0.1434 0.7599 0.054 Uiso 1 1 calc R . .
C41 C 0.3915(3) 0.0764(2) 0.77459(12) 0.0446(12) Uani 1 1 d U . .
H57 H 0.4387 0.0335 0.7758 0.054 Uiso 1 1 calc R . .
H58 H 0.3820 0.0855 0.7989 0.054 Uiso 1 1 calc R . .
C42 C 0.1768(3) 0.1734(2) 0.75790(12) 0.0458(12) Uani 1 1 d U C .
H59 H 0.2177 0.1690 0.7405 0.055 Uiso 1 1 calc R . .
C43 C 0.1109(3) 0.1773(2) 0.73768(13) 0.0603(14) Uani 1 1 d U . .
H60 H 0.0832 0.2246 0.7231 0.072 Uiso 1 1 calc R B 1
H61 H 0.0754 0.1661 0.7544 0.072 Uiso 1 1 calc R B 1
C44 C 0.1439(4) 0.1222(3) 0.7125(2) 0.0446(18) Uani 0.646(6) 1 d PU C 1
H62 H 0.1815 0.1319 0.6968 0.054 Uiso 0.646(6) 1 calc PR C 1
H63 H 0.1695 0.0747 0.7272 0.054 Uiso 0.646(6) 1 calc PR C 1
C45 C 0.0805(4) 0.1276(4) 0.6910(2) 0.0551(19) Uani 0.646(6) 1 d PU C 1
H64 H 0.0556 0.1755 0.6766 0.066 Uiso 0.646(6) 1 calc PR C 1
H65 H 0.0428 0.1193 0.7072 0.066 Uiso 0.646(6) 1 calc PR C 1
C46 C 0.1040(5) 0.0766(4) 0.6657(2) 0.062(2) Uani 0.646(6) 1 d PU C 1
H66 H 0.0574 0.0789 0.6552 0.074 Uiso 0.646(6) 1 calc PR C 1
H67 H 0.1318 0.0291 0.6800 0.074 Uiso 0.646(6) 1 calc PR C 1
C47 C 0.1053(9) 0.1242(7) 0.7218(4) 0.055(3) Uani 0.354(6) 1 d PU C 2
H68 H 0.0521 0.1307 0.7198 0.067 Uiso 0.354(6) 1 calc PR C 2
H69 H 0.1364 0.0770 0.7357 0.067 Uiso 0.354(6) 1 calc PR C 2
C48 C 0.1375(9) 0.1380(8) 0.6846(4) 0.061(3) Uani 0.354(6) 1 d PU C 2
H70 H 0.1902 0.1325 0.6873 0.073 Uiso 0.354(6) 1 calc PR C 2
H71 H 0.1063 0.1858 0.6714 0.073 Uiso 0.354(6) 1 calc PR C 2
C49 C 0.1357(8) 0.0846(7) 0.6636(5) 0.070(4) Uani 0.354(6) 1 d PU C 2
H72 H 0.1686 0.0375 0.6769 0.084 Uiso 0.354(6) 1 calc PR C 2
H73 H 0.0833 0.0883 0.6632 0.084 Uiso 0.354(6) 1 calc PR C 2
C50 C 0.1546(4) 0.0900(3) 0.63484(16) 0.0775(18) Uani 1 1 d U . .
H74 H 0.1683 0.0544 0.6208 0.116 Uiso 1 1 calc R C 1
H75 H 0.2008 0.0883 0.6449 0.116 Uiso 1 1 calc R C 1
H76 H 0.1263 0.1358 0.6195 0.116 Uiso 1 1 calc R C 1
C51 C 0.3688(2) 0.3635(2) 0.78161(13) 0.0475(12) Uani 1 1 d U . .
H77 H 0.4211 0.3269 0.7870 0.057 Uiso 1 1 calc R . .
H78 H 0.3524 0.3856 0.8024 0.057 Uiso 1 1 calc R . .
C52 C 0.3675(2) 0.4173(2) 0.74891(13) 0.0473(12) Uani 1 1 d U . .
H79 H 0.4054 0.4349 0.7523 0.057 Uiso 1 1 calc R . .
H80 H 0.3805 0.3961 0.7278 0.057 Uiso 1 1 calc R . .
C53 C 0.3067(2) -0.0056(2) 0.81369(11) 0.0367(10) Uani 1 1 d U . .
C54 C 0.2573(2) -0.0126(2) 0.84090(11) 0.0397(11) Uani 1 1 d U . .
C55 C 0.1844(2) 0.0391(2) 0.84137(11) 0.0378(10) Uani 1 1 d U . .
C56 C 0.1625(2) 0.0986(2) 0.81460(11) 0.0393(11) Uani 1 1 d U C .
H81 H 0.1129 0.1343 0.8147 0.047 Uiso 1 1 calc R . .
C57 C 0.2095(2) 0.1084(2) 0.78766(11) 0.0382(11) Uani 1 1 d U . .
C58 C 0.2829(2) 0.0563(2) 0.78803(11) 0.0388(11) Uani 1 1 d U C .
C59 C 0.3752(2) -0.0702(2) 0.81068(11) 0.0417(11) Uani 1 1 d U . .
H82 H 0.3804 -0.1115 0.8270 0.050 Uiso 1 1 calc R . .
C60 C 0.3407(2) -0.0827(2) 0.89173(11) 0.0406(11) Uani 1 1 d U . .
H83 H 0.3494 -0.0402 0.8878 0.049 Uiso 1 1 calc R . .
H84 H 0.3882 -0.1208 0.8868 0.049 Uiso 1 1 calc R . .
C61 C 0.3224(3) -0.1000(2) 0.92926(12) 0.0429(12) Uani 1 1 d U . .
H85 H 0.3633 -0.1034 0.9449 0.052 Uiso 1 1 calc R . .
H86 H 0.3214 -0.1461 0.9339 0.052 Uiso 1 1 calc R . .
C62 C 0.2477(2) -0.0484(2) 0.93905(11) 0.0415(11) Uani 1 1 d U . .
H87 H 0.2057 -0.0585 0.9325 0.050 Uiso 1 1 calc R . .
H88 H 0.2478 -0.0505 0.9650 0.050 Uiso 1 1 calc R . .
C63 C 0.1294(2) 0.0293(2) 0.86857(11) 0.0383(11) Uani 1 1 d U A .
H89 H 0.1562 -0.0181 0.8838 0.046 Uiso 1 1 calc R . .
C64 C 0.0597(2) 0.0309(2) 0.85092(12) 0.0459(12) Uani 1 1 d U . .
H90 H 0.0270 0.0794 0.8394 0.055 Uiso 1 1 calc R . .
H91 H 0.0769 0.0041 0.8320 0.055 Uiso 1 1 calc R . .
C65 C 0.0137(3) 0.0033(3) 0.87484(14) 0.0588(14) Uani 1 1 d U . .
H92 H -0.0029 0.0296 0.8940 0.071 Uiso 1 1 calc R . .
H93 H 0.0461 -0.0455 0.8861 0.071 Uiso 1 1 calc R . .
C66 C -0.0567(3) 0.0061(3) 0.85711(16) 0.0745(17) Uani 1 1 d U . .
H94 H -0.0911 0.0552 0.8475 0.089 Uiso 1 1 calc R . .
H95 H -0.0405 -0.0169 0.8367 0.089 Uiso 1 1 calc R . .
C67 C -0.0979(4) -0.0252(5) 0.8796(2) 0.123(3) Uani 1 1 d U . .
H96 H -0.1087 -0.0067 0.9016 0.148 Uiso 1 1 calc R . .
H97 H -0.0663 -0.0757 0.8866 0.148 Uiso 1 1 calc R . .
C68 C -0.1741(5) -0.0122(7) 0.8616(4) 0.200(5) Uani 1 1 d U . .
H98 H -0.2000 -0.0354 0.8781 0.300 Uiso 1 1 calc R . .
H99 H -0.1637 -0.0307 0.8399 0.300 Uiso 1 1 calc R . .
H100 H -0.2064 0.0376 0.8555 0.300 Uiso 1 1 calc R . .
C69 C 0.4805(2) -0.1476(2) 0.78903(13) 0.0470(13) Uani 1 1 d U . .
H101 H 0.4652 -0.1633 0.7697 0.056 Uiso 1 1 calc R . .
H102 H 0.4792 -0.1782 0.8119 0.056 Uiso 1 1 calc R . .
C70 C 0.5591(2) -0.1535(2) 0.78384(13) 0.0499(13) Uani 1 1 d U . .
H103 H 0.5948 -0.2028 0.7862 0.060 Uiso 1 1 calc R . .
H104 H 0.5737 -0.1356 0.8025 0.060 Uiso 1 1 calc R . .
C71 C 0.1572(2) 0.12341(19) 0.93643(10) 0.0309(10) Uani 1 1 d U . .
C72 C 0.0882(2) 0.1835(2) 0.93146(11) 0.0340(10) Uani 1 1 d U A .
C73 C 0.0297(2) 0.1905(2) 0.90911(11) 0.0326(10) Uani 1 1 d U . .
C74 C 0.0436(2) 0.13897(19) 0.89037(10) 0.0338(10) Uani 1 1 d U A .
H105 H 0.0042 0.1441 0.8748 0.041 Uiso 1 1 calc R . .
C75 C 0.1115(2) 0.08064(19) 0.89308(11) 0.0344(10) Uani 1 1 d U . .
C76 C 0.1672(2) 0.07323(18) 0.91730(11) 0.0310(10) Uani 1 1 d U A .
C77 C 0.2222(2) 0.1092(2) 0.95981(11) 0.0377(11) Uani 1 1 d U D .
H106 H 0.2475 0.0634 0.9736 0.045 Uiso 1 1 calc R . .
C78 C 0.3219(4) 0.1186(4) 0.9847(2) 0.0437(19) Uani 0.651(5) 1 d PU D 1
C79 C 0.3232(4) 0.1633(3) 1.01037(18) 0.0389(16) Uani 0.651(5) 1 d PU D 1
N17 N 0.3419(3) 0.2210(3) 0.98990(14) 0.0386(14) Uani 0.651(5) 1 d PU D 1
C80 C 0.3114(3) 0.2757(3) 0.99501(15) 0.0320(16) Uani 0.651(5) 1 d PU D 1
C81 C 0.3106(8) 0.1339(7) 0.9883(4) 0.033(3) Uani 0.349(5) 1 d PU D 2
C82 C 0.2862(7) 0.1764(5) 1.0183(3) 0.031(3) Uani 0.349(5) 1 d PU D 2
N18 N 0.2711(5) 0.2508(4) 1.0027(2) 0.032(2) Uani 0.349(5) 1 d PU D 2
C83 C 0.3115(7) 0.2689(7) 1.0018(4) 0.042(3) Uani 0.349(5) 1 d PU D 2
C84 C 0.1421(3) 0.8444(3) 0.68286(17) 0.0678(15) Uani 1 1 d U . .
C85 C 0.1100(3) 0.8696(2) 0.64854(17) 0.0698(16) Uani 1 1 d U . .
C86 C 0.0622(3) 0.8465(2) 0.63581(15) 0.0575(14) Uani 1 1 d U . .
C87 C 0.0439(3) 0.7987(2) 0.65930(14) 0.0548(13) Uani 1 1 d U . .
H107 H 0.0105 0.7829 0.6511 0.066 Uiso 1 1 calc R . .
C88 C 0.0727(3) 0.7723(2) 0.69511(14) 0.0529(13) Uani 1 1 d U . .
C89 C 0.1225(3) 0.7960(2) 0.70540(15) 0.0625(14) Uani 1 1 d U . .
C90 C 0.1899(5) 0.8748(4) 0.69427(19) 0.110(2) Uiso 1 1 d U . .
H108 H 0.1566 0.9198 0.6974 0.132 Uiso 1 1 calc R . .
C91 C 0.1945(4) 0.9065(3) 0.60791(19) 0.0917(19) Uani 1 1 d U . .
H109 H 0.2185 0.9329 0.6164 0.110 Uiso 1 1 calc R . .
H110 H 0.1821 0.9262 0.5821 0.110 Uiso 1 1 calc R . .
C92 C 0.2524(4) 0.8357(3) 0.6113(2) 0.0891(19) Uani 1 1 d U . .
H111 H 0.2697 0.8168 0.6367 0.107 Uiso 1 1 calc R . .
H112 H 0.2964 0.8373 0.5978 0.107 Uiso 1 1 calc R . .
C93 C 0.2293(3) 0.7859(3) 0.59892(16) 0.0791(18) Uani 1 1 d U . .
H113 H 0.2744 0.7488 0.5915 0.095 Uiso 1 1 calc R . .
H114 H 0.2068 0.7642 0.6186 0.095 Uiso 1 1 calc R . .
C94 C 0.0288(3) 0.8744(2) 0.59627(15) 0.0641(16) Uani 1 1 d U . .
H115 H 0.0518 0.9063 0.5843 0.077 Uiso 1 1 calc R . .
C95 C -0.0554(4) 0.9168(3) 0.59424(15) 0.0805(19) Uani 1 1 d U . .
H116 H -0.0687 0.9490 0.6106 0.097 Uiso 1 1 calc R . .
H117 H -0.0813 0.8859 0.6018 0.097 Uiso 1 1 calc R . .
C96 C -0.0827(4) 0.9582(3) 0.55602(18) 0.095(2) Uani 1 1 d U . .
H118 H -0.0537 0.9863 0.5484 0.114 Uiso 1 1 calc R . .
H119 H -0.0705 0.9252 0.5401 0.114 Uiso 1 1 calc R . .
C97 C -0.1620(4) 1.0033(4) 0.5512(2) 0.104(2) Uani 1 1 d U . .
H120 H -0.1765 1.0326 0.5691 0.125 Uiso 1 1 calc R . .
H121 H -0.1917 0.9753 0.5549 0.125 Uiso 1 1 calc R . .
C98 C -0.1814(5) 1.0514(4) 0.5122(2) 0.117(3) Uani 1 1 d U . .
H122 H -0.1493 1.0772 0.5080 0.141 Uiso 1 1 calc R . .
H123 H -0.1697 1.0221 0.4944 0.141 Uiso 1 1 calc R . .
C99 C -0.2617(5) 1.1008(4) 0.5077(3) 0.123(3) Uani 1 1 d U . .
H124 H -0.2718 1.1300 0.4836 0.185 Uiso 1 1 calc R . .
H125 H -0.2733 1.1299 0.5253 0.185 Uiso 1 1 calc R . .
H126 H -0.2935 1.0753 0.5112 0.185 Uiso 1 1 calc R . .
C100 C 0.0485(3) 0.7226(2) 0.71957(13) 0.0563(13) Uani 1 1 d U . .
H127 H 0.0768 0.7122 0.7427 0.068 Uiso 1 1 calc R . .
C101 C -0.0378(3) 0.7522(3) 0.72911(17) 0.0773(16) Uani 1 1 d U . .
H128 H -0.0697 0.7765 0.7068 0.093 Uiso 1 1 calc R . .
H129 H -0.0503 0.7131 0.7404 0.093 Uiso 1 1 calc R . .
C102 C -0.0567(4) 0.8010(3) 0.7535(2) 0.112(2) Uani 1 1 d U . .
H130 H -0.0548 0.8446 0.7406 0.134 Uiso 1 1 calc R . .
H131 H -0.0183 0.7804 0.7736 0.134 Uiso 1 1 calc R . .
C103 C -0.1365(5) 0.8174(5) 0.7685(3) 0.139(3) Uani 1 1 d U . .
H132 H -0.1746 0.8387 0.7483 0.167 Uiso 1 1 calc R . .
H133 H -0.1385 0.7734 0.7806 0.167 Uiso 1 1 calc R . .
C104 C -0.1584(5) 0.8653(5) 0.7943(3) 0.149(3) Uani 1 1 d U . .
H134 H -0.1724 0.9136 0.7813 0.179 Uiso 1 1 calc R . .
H135 H -0.1151 0.8517 0.8112 0.179 Uiso 1 1 calc R . .
C105 C -0.2270(7) 0.8598(8) 0.8149(4) 0.219(6) Uani 1 1 d U . .
H136 H -0.2417 0.8901 0.8320 0.328 Uiso 1 1 calc R . .
H137 H -0.2126 0.8118 0.8277 0.328 Uiso 1 1 calc R . .
H138 H -0.2698 0.8740 0.7981 0.328 Uiso 1 1 calc R . .
C106 C 0.2310(3) 0.7242(2) 0.74652(17) 0.0698(16) Uani 1 1 d U . .
H139 H 0.2583 0.7489 0.7541 0.084 Uiso 1 1 calc R . .
H140 H 0.2512 0.7122 0.7236 0.084 Uiso 1 1 calc R . .
C107 C 0.2484(4) 0.6582(3) 0.77378(19) 0.0875(19) Uani 1 1 d U . .
H141 H 0.3036 0.6286 0.7744 0.105 Uiso 1 1 calc R . .
H142 H 0.2360 0.6696 0.7975 0.105 Uiso 1 1 calc R . .
C108 C 0.2065(3) 0.6175(3) 0.76719(16) 0.0765(17) Uani 1 1 d U . .
H143 H 0.2340 0.5682 0.7792 0.092 Uiso 1 1 calc R . .
H144 H 0.1550 0.6359 0.7765 0.092 Uiso 1 1 calc R . .
C109 C 0.2825(2) 0.9026(2) 0.70971(12) 0.0463(12) Uani 1 1 d U . .
H145 H 0.2678 0.9472 0.6923 0.056 Uiso 1 1 calc R . .
H146 H 0.3372 0.8746 0.7073 0.056 Uiso 1 1 calc R . .
C110 C 0.2719(2) 0.9175(2) 0.74678(10) 0.0367(11) Uani 1 1 d U . .
H147 H 0.2988 0.9458 0.7498 0.044 Uiso 1 1 calc R . .
H148 H 0.2173 0.9440 0.7502 0.044 Uiso 1 1 calc R . .
C111 C 0.1544(2) 0.7394(2) 0.54532(12) 0.0406(11) Uani 1 1 d U . .
C112 C 0.1085(2) 0.70783(19) 0.54068(11) 0.0355(11) Uani 1 1 d U . .
C113 C 0.0350(2) 0.73041(19) 0.55144(11) 0.0349(11) Uani 1 1 d U . .
C114 C 0.0103(3) 0.7841(2) 0.56982(12) 0.0461(13) Uani 1 1 d U . .
H149 H -0.0399 0.8001 0.5779 0.055 Uiso 1 1 calc R . .
C115 C 0.0554(3) 0.8148(2) 0.57682(14) 0.0513(13) Uani 1 1 d U . .
C116 C 0.1274(3) 0.7930(2) 0.56338(13) 0.0502(13) Uani 1 1 d U . .
C117 C 0.2309(2) 0.7207(2) 0.53068(11) 0.0420(11) Uani 1 1 d U . .
H150 H 0.2434 0.7574 0.5189 0.050 Uiso 1 1 calc R . .
C118 C 0.1271(2) 0.6609(2) 0.48766(11) 0.0398(11) Uani 1 1 d U . .
H151 H 0.1615 0.6805 0.4753 0.048 Uiso 1 1 calc R . .
H152 H 0.0742 0.6934 0.4797 0.048 Uiso 1 1 calc R . .
C119 C 0.1456(2) 0.5910(2) 0.47961(11) 0.0371(11) Uani 1 1 d U . .
H153 H 0.1172 0.5980 0.4574 0.044 Uiso 1 1 calc R . .
H154 H 0.2004 0.5689 0.4752 0.044 Uiso 1 1 calc R . .
C120 C 0.1275(2) 0.54310(19) 0.50821(11) 0.0327(10) Uani 1 1 d U . .
H155 H 0.1402 0.4992 0.5006 0.039 Uiso 1 1 calc R . .
H156 H 0.1593 0.5324 0.5299 0.039 Uiso 1 1 calc R . .
C121 C -0.0148(2) 0.69723(19) 0.54269(11) 0.0337(10) Uani 1 1 d U . .
H157 H -0.0040 0.6902 0.5178 0.040 Uiso 1 1 calc R . .
C122 C -0.1005(2) 0.7416(2) 0.54313(12) 0.0469(13) Uani 1 1 d U . .
H158 H -0.1128 0.7519 0.5671 0.056 Uiso 1 1 calc R . .
H159 H -0.1280 0.7147 0.5387 0.056 Uiso 1 1 calc R . .
C123 C -0.1287(3) 0.8111(3) 0.51493(14) 0.0619(16) Uani 1 1 d U . .
H160 H -0.1152 0.8445 0.5235 0.074 Uiso 1 1 calc R . .
H161 H -0.1034 0.8030 0.4923 0.074 Uiso 1 1 calc R . .
C124 C -0.2141(4) 0.8411(4) 0.50843(18) 0.096(2) Uiso 1 1 d U F .
H162 H -0.2395 0.8478 0.5311 0.115 Uiso 1 1 calc R . .
H163 H -0.2276 0.8087 0.4989 0.115 Uiso 1 1 calc R . .
C125 C -0.2420(4) 0.9132(4) 0.4808(2) 0.152(4) Uani 1 1 d U . .
H164 H -0.2974 0.9382 0.4829 0.182 Uiso 1 1 calc R E 1
H165 H -0.2181 0.9404 0.4885 0.182 Uiso 1 1 calc R E 1
C126 C -0.2287(6) 0.9146(7) 0.4440(3) 0.109(5) Uani 0.50 1 d PU F 1
H166 H -0.2524 0.9625 0.4304 0.163 Uiso 0.50 1 calc PR F 1
H167 H -0.2506 0.8871 0.4356 0.163 Uiso 0.50 1 calc PR F 1
H168 H -0.1739 0.8951 0.4406 0.163 Uiso 0.50 1 calc PR F 1
O32 O -0.4509(4) 0.9491(4) 0.5071(3) 0.164(5) Uani 0.50 1 d PDU G 1
H169 H -0.4421 0.9840 0.5059 0.246 Uiso 0.50 1 calc PR G 1
C127 C -0.4086(5) 0.9109(7) 0.4803(3) 0.105(5) Uani 0.50 1 d PDU G 1
H170 H -0.3619 0.8721 0.4914 0.158 Uiso 0.50 1 calc PR G 1
H171 H -0.3959 0.9418 0.4614 0.158 Uiso 0.50 1 calc PR G 1
H172 H -0.4398 0.8931 0.4701 0.158 Uiso 0.50 1 calc PR G 1
C128 C -0.3386(7) 0.9269(6) 0.4752(3) 0.099(4) Uani 0.50 1 d PU F 2
H173 H -0.3660 0.9704 0.4581 0.148 Uiso 0.50 1 calc PR F 2
H174 H -0.3627 0.9291 0.4982 0.148 Uiso 0.50 1 calc PR F 2
H175 H -0.3400 0.8885 0.4664 0.148 Uiso 0.50 1 calc PR F 2
C129 C 0.3503(2) 0.6510(2) 0.51541(12) 0.0433(12) Uani 1 1 d U . .
H176 H 0.3470 0.6972 0.5036 0.052 Uiso 1 1 calc R . .
H177 H 0.3565 0.6243 0.4968 0.052 Uiso 1 1 calc R . .
C130 C 0.4191(2) 0.6145(2) 0.54071(13) 0.0443(12) Uani 1 1 d U . .
H178 H 0.4635 0.6186 0.5286 0.053 Uiso 1 1 calc R . .
H179 H 0.4101 0.6364 0.5615 0.053 Uiso 1 1 calc R . .
C131 C 0.04827(19) 0.50078(18) 0.57440(10) 0.0256(9) Uani 1 1 d U . .
C132 C 0.03905(19) 0.49617(19) 0.61146(10) 0.0270(9) Uani 1 1 d U . .
C133 C 0.01112(19) 0.55575(19) 0.62559(10) 0.0272(9) Uani 1 1 d U . .
C134 C -0.00489(19) 0.61855(19) 0.60292(10) 0.0285(9) Uani 1 1 d U . .
H180 H -0.0245 0.6590 0.6126 0.034 Uiso 1 1 calc R . .
C135 C 0.0062(2) 0.62598(19) 0.56643(10) 0.0305(10) Uani 1 1 d U . .
C136 C 0.0350(2) 0.56636(19) 0.55300(10) 0.0284(10) Uani 1 1 d U . .
C137 C 0.06368(19) 0.44318(18) 0.55702(10) 0.0281(10) Uani 1 1 d U . .
H181 H 0.0721 0.4510 0.5323 0.034 Uiso 1 1 calc R . .
C138 C 0.1346(2) 0.3845(2) 0.63863(10) 0.0321(10) Uani 1 1 d U . .
H182 H 0.1668 0.4079 0.6278 0.039 Uiso 1 1 calc R . .
H183 H 0.1426 0.3468 0.6263 0.039 Uiso 1 1 calc R . .
C139 C 0.1567(2) 0.3547(2) 0.67786(10) 0.0334(10) Uani 1 1 d U . .
H184 H 0.1266 0.3286 0.6877 0.040 Uiso 1 1 calc R . .
H185 H 0.2108 0.3214 0.6803 0.040 Uiso 1 1 calc R . .
C140 C 0.1452(2) 0.40753(19) 0.69982(10) 0.0331(10) Uani 1 1 d U . .
H186 H 0.0940 0.4229 0.7095 0.040 Uiso 1 1 calc R . .
H187 H 0.1833 0.3871 0.7200 0.040 Uiso 1 1 calc R . .
C141 C -0.00322(19) 0.5521(2) 0.66531(10) 0.0296(9) Uani 1 1 d U . .
H188 H 0.0093 0.5026 0.6766 0.035 Uiso 1 1 calc R . .
C142 C -0.0889(2) 0.5947(2) 0.67064(11) 0.0341(10) Uani 1 1 d U . .
H189 H -0.0964 0.5949 0.6963 0.041 Uiso 1 1 calc R . .
H190 H -0.1044 0.6432 0.6576 0.041 Uiso 1 1 calc R . .
C143 C -0.1393(2) 0.5662(2) 0.65775(11) 0.0340(10) Uani 1 1 d U . .
H191 H -0.1283 0.5618 0.6328 0.041 Uiso 1 1 calc R . .
H192 H -0.1271 0.5193 0.6724 0.041 Uiso 1 1 calc R . .
C144 C -0.2215(2) 0.6106(2) 0.65974(13) 0.0471(12) Uani 1 1 d U . .
H193 H -0.2337 0.6575 0.6451 0.057 Uiso 1 1 calc R . .
H194 H -0.2326 0.6150 0.6847 0.057 Uiso 1 1 calc R . .
C145 C -0.2728(2) 0.5811(2) 0.64655(13) 0.0467(12) Uani 1 1 d U . .
H195 H -0.2592 0.5738 0.6221 0.056 Uiso 1 1 calc R . .
H196 H -0.2625 0.5353 0.6621 0.056 Uiso 1 1 calc R . .
C146 C -0.3562(3) 0.6271(3) 0.64622(19) 0.0724(18) Uani 1 1 d U . .
H197 H -0.3853 0.6057 0.6375 0.109 Uiso 1 1 calc R . .
H198 H -0.3671 0.6722 0.6305 0.109 Uiso 1 1 calc R . .
H199 H -0.3705 0.6333 0.6704 0.109 Uiso 1 1 calc R . .
C147 C 0.0792(2) 0.33562(18) 0.54870(10) 0.0307(10) Uani 1 1 d U . .
H200 H 0.0926 0.3536 0.5248 0.037 Uiso 1 1 calc R . .
H201 H 0.0316 0.3306 0.5460 0.037 Uiso 1 1 calc R . .
C148 C 0.1417(2) 0.2659(2) 0.56434(13) 0.0380(11) Uani 1 1 d U . .
H202 H 0.1336 0.2526 0.5899 0.046 Uiso 1 1 calc R . .
H203 H 0.1396 0.2309 0.5523 0.046 Uiso 1 1 calc R . .
C149 C 0.1776(2) 0.5408(2) 0.70670(10) 0.0326(10) Uani 1 1 d U . .
C150 C 0.1506(2) 0.6054(2) 0.71544(11) 0.0385(10) Uani 1 1 d U . .
C151 C 0.0761(2) 0.6524(2) 0.70919(12) 0.0427(11) Uani 1 1 d U . .
C152 C 0.0256(2) 0.6343(2) 0.69329(11) 0.0385(11) Uani 1 1 d U . .
H204 H -0.0264 0.6659 0.6897 0.046 Uiso 1 1 calc R . .
C153 C 0.0492(2) 0.5725(2) 0.68280(10) 0.0316(10) Uani 1 1 d U . .
C154 C 0.1259(2) 0.5259(2) 0.68936(10) 0.0302(9) Uani 1 1 d U . .
C155 C 0.2564(2) 0.4867(2) 0.71444(11) 0.0361(10) Uani 1 1 d U . .
H205 H 0.2808 0.4605 0.6971 0.043 Uiso 1 1 calc R . .
C156 C 0.0574(2) 0.65315(19) 0.92517(11) 0.0332(10) Uani 1 1 d U . .
C157 C 0.0982(2) 0.59598(19) 0.95229(10) 0.0303(10) Uani 1 1 d U A .
C158 C 0.1664(2) 0.58690(18) 0.96701(10) 0.0280(9) Uani 1 1 d U . .
C159 C 0.1935(2) 0.63715(19) 0.95291(10) 0.0312(10) Uani 1 1 d U A .
H206 H 0.2400 0.6318 0.9627 0.037 Uiso 1 1 calc R . .
C160 C 0.1563(2) 0.69385(19) 0.92566(11) 0.0337(10) Uani 1 1 d U . .
C161 C 0.0885(2) 0.7000(2) 0.91212(11) 0.0366(11) Uani 1 1 d U A .
C162 C 0.0534(2) 0.50991(19) 0.94714(12) 0.0450(11) Uani 1 1 d U . .
H207 H 0.0391 0.5375 0.9225 0.054 Uiso 1 1 calc R . .
H208 H 0.0098 0.5005 0.9566 0.054 Uiso 1 1 calc R . .
C163 C 0.1193(2) 0.4431(2) 0.94641(11) 0.0369(10) Uani 1 1 d U . .
H209 H 0.1071 0.4214 0.9290 0.044 Uiso 1 1 calc R . .
H210 H 0.1632 0.4528 0.9378 0.044 Uiso 1 1 calc R . .
C164 C 0.14214(19) 0.39266(19) 0.98100(11) 0.0329(10) Uani 1 1 d U . .
H211 H 0.0957 0.3950 0.9935 0.039 Uiso 1 1 calc R . .
H212 H 0.1689 0.3455 0.9763 0.039 Uiso 1 1 calc R . .
C165 C 0.2082(2) 0.52697(19) 0.99746(10) 0.0280(9) Uani 1 1 d U A .
H213 H 0.1692 0.5128 1.0099 0.034 Uiso 1 1 calc R . .
C166 C 0.2437(2) 0.54739(19) 1.02532(10) 0.0314(10) Uani 1 1 d U . .
H214 H 0.2827 0.5620 1.0140 0.038 Uiso 1 1 calc R A .
H215 H 0.2038 0.5876 1.0332 0.038 Uiso 1 1 calc R . .
C167 C 0.2804(2) 0.4889(2) 1.05810(10) 0.0360(10) Uani 1 1 d U A .
H216 H 0.2422 0.4722 1.0683 0.043 Uiso 1 1 calc R . .
H217 H 0.3223 0.4499 1.0502 0.043 Uiso 1 1 calc R . .
C168 C 0.3119(2) 0.5086(2) 1.08758(12) 0.0433(12) Uani 1 1 d U . .
H218 H 0.3427 0.4658 1.1051 0.052 Uiso 1 1 calc R A .
H219 H 0.3461 0.5299 1.0770 0.052 Uiso 1 1 calc R . .
C169 C 0.2525(3) 0.5577(3) 1.10695(14) 0.0601(15) Uani 1 1 d U A .
H220 H 0.2236 0.6018 1.0899 0.072 Uiso 1 1 calc R . .
H221 H 0.2165 0.5377 1.1166 0.072 Uiso 1 1 calc R . .
C170 C 0.2855(3) 0.5723(3) 1.13688(14) 0.0729(19) Uani 1 1 d U . .
H222 H 0.2445 0.6042 1.1488 0.109 Uiso 1 1 calc R A .
H223 H 0.3200 0.5933 1.1274 0.109 Uiso 1 1 calc R . .
H224 H 0.3135 0.5289 1.1540 0.109 Uiso 1 1 calc R . .
C171 C 0.1818(2) 0.7520(2) 0.91426(11) 0.0369(11) Uani 1 1 d U A .
H225 H 0.1360 0.7941 0.9030 0.044 Uiso 1 1 calc R . .
C172 C 0.2075(2) 0.7699(2) 0.94625(11) 0.0425(11) Uani 1 1 d U . .
H226 H 0.2539 0.7295 0.9575 0.051 Uiso 1 1 calc R A .
H227 H 0.2217 0.8088 0.9372 0.051 Uiso 1 1 calc R . .
C173 C 0.1505(3) 0.7897(2) 0.97495(13) 0.0510(13) Uani 1 1 d U A .
H228 H 0.1379 0.7501 0.9849 0.061 Uiso 1 1 calc R . .
H229 H 0.1749 0.7976 0.9945 0.061 Uiso 1 1 calc R . .
C174 C 0.0772(3) 0.8536(3) 0.96250(15) 0.0661(16) Uani 1 1 d U . .
H230 H 0.0470 0.8425 0.9470 0.079 Uiso 1 1 calc R A .
H231 H 0.0896 0.8907 0.9481 0.079 Uiso 1 1 calc R . .
C175 C 0.0294(3) 0.8804(3) 0.99330(16) 0.0725(18) Uani 1 1 d U A .
H232 H 0.0207 0.8421 1.0089 0.087 Uiso 1 1 calc R . .
H233 H 0.0580 0.8953 1.0076 0.087 Uiso 1 1 calc R . .
C176 C -0.0469(4) 0.9407(4) 0.9808(2) 0.109(3) Uani 1 1 d U . .
H234 H -0.0751 0.9556 1.0015 0.164 Uiso 1 1 calc R A .
H235 H -0.0759 0.9260 0.9670 0.164 Uiso 1 1 calc R . .
H236 H -0.0387 0.9792 0.9658 0.164 Uiso 1 1 calc R . .
C177 C 0.0421(4) 0.7485(5) 0.8512(2) 0.067(2) Uani 0.556(5) 1 d PU H 1
H237 H -0.0049 0.7860 0.8387 0.080 Uiso 0.556(5) 1 calc PR H 1
H238 H 0.0384 0.7041 0.8529 0.080 Uiso 0.556(5) 1 calc PR H 1
C178 C 0.1084(5) 0.7477(4) 0.8295(3) 0.063(2) Uani 0.556(5) 1 d PU H 1
H239 H 0.1549 0.7135 0.8437 0.075 Uiso 0.556(5) 1 calc PR H 1
H240 H 0.1060 0.7297 0.8082 0.075 Uiso 0.556(5) 1 calc PR H 1
C179 C 0.1179(4) 0.8092(4) 0.8174(2) 0.058(2) Uani 0.556(5) 1 d PU H 1
H241 H 0.0677 0.8467 0.8083 0.070 Uiso 0.556(5) 1 calc PR H 1
H242 H 0.1511 0.8030 0.7969 0.070 Uiso 0.556(5) 1 calc PR H 1
C180 C 0.0781(5) 0.7559(5) 0.8489(3) 0.052(3) Uani 0.444(5) 1 d PU H 2
H243 H 0.1343 0.7324 0.8505 0.063 Uiso 0.444(5) 1 calc PR H 2
H244 H 0.0586 0.7309 0.8364 0.063 Uiso 0.444(5) 1 calc PR H 2
C181 C 0.0508(4) 0.8314(6) 0.8295(3) 0.058(3) Uani 0.444(5) 1 d PU H 2
H245 H 0.0220 0.8390 0.8073 0.069 Uiso 0.444(5) 1 calc PR H 2
H246 H 0.0161 0.8616 0.8446 0.069 Uiso 0.444(5) 1 calc PR H 2
C182 C 0.1066(4) 0.8480(6) 0.8218(3) 0.057(3) Uani 0.444(5) 1 d PU H 2
H247 H 0.1351 0.8231 0.8033 0.068 Uiso 0.444(5) 1 calc PR H 2
H248 H 0.0850 0.8981 0.8108 0.068 Uiso 0.444(5) 1 calc PR H 2
C183 C 0.3142(2) 0.34163(19) 0.98289(10) 0.0297(9) Uani 1 1 d U . .
C184 C 0.3804(2) 0.34472(18) 0.96808(10) 0.0289(9) Uani 1 1 d U D .
C185 C 0.3934(2) 0.40390(18) 0.96413(9) 0.0246(9) Uani 1 1 d U . .
C186 C 0.33573(19) 0.46186(18) 0.97294(9) 0.0253(9) Uani 1 1 d U A .
H249 H 0.3436 0.5027 0.9703 0.030 Uiso 1 1 calc R . .
C187 C 0.26671(19) 0.46340(18) 0.98547(9) 0.0252(9) Uani 1 1 d U . .
C188 C 0.2573(2) 0.40267(19) 0.99044(10) 0.0284(9) Uani 1 1 d U A .
C189 C 0.4106(4) 0.2771(4) 0.92353(19) 0.0457(19) Uani 0.619(6) 1 d PU I 1
H250 H 0.4477 0.2322 0.9188 0.055 Uiso 0.619(6) 1 calc PR I 1
H251 H 0.3612 0.2743 0.9271 0.055 Uiso 0.619(6) 1 calc PR I 1
C190 C 0.4024(4) 0.3318(3) 0.89160(19) 0.0492(19) Uani 0.619(6) 1 d PU I 1
H252 H 0.3688 0.3302 0.8737 0.059 Uiso 0.619(6) 1 calc PR I 1
H253 H 0.3766 0.3773 0.8983 0.059 Uiso 0.619(6) 1 calc PR I 1
C191 C 0.4703(4) 0.3283(4) 0.8753(2) 0.0470(19) Uani 0.619(6) 1 d PU I 1
H254 H 0.4566 0.3599 0.8516 0.056 Uiso 0.619(6) 1 calc PR I 1
H255 H 0.4992 0.2807 0.8715 0.056 Uiso 0.619(6) 1 calc PR I 1
C192 C 0.4255(7) 0.2576(6) 0.9334(3) 0.045(3) Uani 0.381(6) 1 d PU I 2
H256 H 0.3737 0.2852 0.9223 0.054 Uiso 0.381(6) 1 calc PR I 2
H257 H 0.4311 0.2100 0.9438 0.054 Uiso 0.381(6) 1 calc PR I 2
C193 C 0.4862(6) 0.2561(4) 0.9049(3) 0.051(3) Uani 0.381(6) 1 d PU I 2
H258 H 0.5371 0.2264 0.9166 0.061 Uiso 0.381(6) 1 calc PR I 2
H259 H 0.4793 0.2336 0.8864 0.061 Uiso 0.381(6) 1 calc PR I 2
C194 C 0.4852(9) 0.3260(7) 0.8863(4) 0.057(3) Uani 0.381(6) 1 d PU I 2
H260 H 0.4949 0.3243 0.8610 0.069 Uiso 0.381(6) 1 calc PR I 2
H261 H 0.4327 0.3614 0.8870 0.069 Uiso 0.381(6) 1 calc PR I 2
C195 C 0.4709(2) 0.40053(18) 0.95469(10) 0.0269(9) Uani 1 1 d U D .
H262 H 0.5024 0.3518 0.9522 0.032 Uiso 1 1 calc R . .
C196 C 0.50655(19) 0.40958(18) 0.98735(10) 0.0269(9) Uani 1 1 d U . .
H263 H 0.4782 0.4578 0.9904 0.032 Uiso 1 1 calc R D .
H264 H 0.5005 0.3785 1.0089 0.032 Uiso 1 1 calc R . .
C197 C 0.5901(2) 0.39422(19) 0.98445(11) 0.0331(10) Uani 1 1 d U D .
H265 H 0.6105 0.3913 1.0081 0.040 Uiso 1 1 calc R . .
H266 H 0.5945 0.4336 0.9678 0.040 Uiso 1 1 calc R . .
C198 C 0.6391(2) 0.3281(2) 0.97193(12) 0.0378(11) Uani 1 1 d U . .
H267 H 0.6928 0.3206 0.9734 0.045 Uiso 1 1 calc R D .
H268 H 0.6252 0.3345 0.9466 0.045 Uiso 1 1 calc R . .
C199 C 0.6322(2) 0.2636(2) 0.99299(12) 0.0438(12) Uani 1 1 d U D .
H269 H 0.5781 0.2719 0.9930 0.053 Uiso 1 1 calc R . .
H270 H 0.6502 0.2546 1.0180 0.053 Uiso 1 1 calc R . .
C200 C 0.6783(3) 0.1996(2) 0.97740(14) 0.0568(15) Uani 1 1 d U . .
H271 H 0.6719 0.1595 0.9915 0.085 Uiso 1 1 calc R D .
H272 H 0.7321 0.1904 0.9780 0.085 Uiso 1 1 calc R . .
H273 H 0.6603 0.2082 0.9527 0.085 Uiso 1 1 calc R . .
C201 C 0.5149(3) 0.4543(2) 0.85869(12) 0.0536(13) Uani 1 1 d U . .
C202 C 0.4684(2) 0.55659(19) 0.88474(10) 0.0284(9) Uani 1 1 d U . .
C203 C 0.46095(18) 0.51531(18) 0.91627(9) 0.0238(9) Uani 1 1 d U D .
H274 H 0.4443 0.5356 0.9364 0.029 Uiso 1 1 calc R . .
C204 C 0.47648(19) 0.44630(17) 0.91981(9) 0.0236(9) Uani 1 1 d U . .
C205 C 0.5025(2) 0.4170(2) 0.89063(11) 0.0376(10) Uani 1 1 d U D .
C206 C 0.5604(4) 0.4208(3) 0.83058(15) 0.0876(18) Uani 1 1 d U I .
H275 H 0.5795 0.4482 0.8140 0.105 Uiso 1 1 calc R . .
C207 C 0.4811(5) 0.5309(4) 0.8547(2) 0.037(2) Uani 0.506(4) 1 d PU I 1
O33 O 0.4745(3) 0.5737(3) 0.82113(15) 0.0339(14) Uani 0.506(4) 1 d PU I 1
C208 C 0.5372(5) 0.5915(4) 0.8085(2) 0.046(2) Uani 0.506(4) 1 d PU I 1
H276 H 0.5758 0.5545 0.7979 0.055 Uiso 0.506(4) 1 calc PR I 1
H277 H 0.5617 0.5987 0.8283 0.055 Uiso 0.506(4) 1 calc PR I 1
C209 C 0.4997(4) 0.6584(4) 0.7806(2) 0.034(2) Uani 0.506(4) 1 d PU I 1
H278 H 0.5074 0.6456 0.7571 0.041 Uiso 0.506(4) 1 calc PR I 1
H279 H 0.5286 0.6861 0.7813 0.041 Uiso 0.506(4) 1 calc PR I 1
C210 C 0.4153(5) 0.7069(4) 0.7814(3) 0.039(2) Uani 0.506(4) 1 d PU I 1
H280 H 0.3825 0.6822 0.7824 0.047 Uiso 0.506(4) 1 calc PR I 1
H281 H 0.3987 0.7469 0.7609 0.047 Uiso 0.506(4) 1 calc PR I 1
C211 C 0.5056(5) 0.5205(5) 0.8574(2) 0.031(2) Uani 0.494(4) 1 d PU I 2
O34 O 0.5244(3) 0.5557(3) 0.82747(14) 0.0332(14) Uani 0.494(4) 1 d PU I 2
C212 C 0.4709(5) 0.5842(4) 0.7977(2) 0.041(2) Uani 0.494(4) 1 d PU I 2
H282 H 0.4190 0.5966 0.8064 0.049 Uiso 0.494(4) 1 calc PR I 2
H283 H 0.4814 0.5491 0.7832 0.049 Uiso 0.494(4) 1 calc PR I 2
C213 C 0.4753(5) 0.6453(4) 0.7759(2) 0.035(2) Uani 0.494(4) 1 d PU I 2
H284 H 0.4658 0.6465 0.7507 0.042 Uiso 0.494(4) 1 calc PR I 2
H285 H 0.5278 0.6407 0.7783 0.042 Uiso 0.494(4) 1 calc PR I 2
C214 C 0.4233(6) 0.7113(4) 0.7840(3) 0.031(2) Uani 0.494(4) 1 d PU I 2
H286 H 0.4333 0.7473 0.7670 0.037 Uiso 0.494(4) 1 calc PR I 2
H287 H 0.3718 0.7177 0.7774 0.037 Uiso 0.494(4) 1 calc PR I 2
C215 C 0.4550(2) 0.63223(18) 0.88189(10) 0.0296(9) Uani 1 1 d U A .
H288 H 0.4860 0.6418 0.8618 0.036 Uiso 1 1 calc R J 1
C216 C 0.4865(3) 0.6426(3) 0.91375(15) 0.0221(15) Uani 0.633(4) 1 d PU A 1
C217 C 0.5047(4) 0.7069(3) 0.90468(19) 0.0353(17) Uani 0.633(4) 1 d PU A 1
H289 H 0.5436 0.6992 0.8865 0.042 Uiso 0.633(4) 1 calc PR A 1
H290 H 0.4583 0.7474 0.8937 0.042 Uiso 0.633(4) 1 calc PR A 1
C218 C 0.5322(4) 0.7249(4) 0.9348(2) 0.052(2) Uani 0.633(4) 1 d PU A 1
H291 H 0.5745 0.6826 0.9478 0.063 Uiso 0.633(4) 1 calc PR A 1
H292 H 0.4906 0.7387 0.9514 0.063 Uiso 0.633(4) 1 calc PR A 1
C219 C 0.5592(3) 0.7818(3) 0.9253(2) 0.054(2) Uani 0.633(4) 1 d PU A 1
H293 H 0.5233 0.8198 0.9070 0.065 Uiso 0.633(4) 1 calc PR A 1
H294 H 0.5577 0.8006 0.9467 0.065 Uiso 0.633(4) 1 calc PR A 1
C220 C 0.6234(4) 0.7638(5) 0.9141(3) 0.084(3) Uiso 0.633(4) 1 d PU A 1
H295 H 0.6369 0.8032 0.9092 0.126 Uiso 0.633(4) 1 calc PR A 1
H296 H 0.6250 0.7476 0.8921 0.126 Uiso 0.633(4) 1 calc PR A 1
H297 H 0.6596 0.7262 0.9320 0.126 Uiso 0.633(4) 1 calc PR A 1
C221 C 0.4708(7) 0.6443(6) 0.9216(4) 0.034(3) Uani 0.367(4) 1 d PU A 2
C222 C 0.4806(7) 0.7132(6) 0.9139(4) 0.035(2) Uani 0.367(4) 1 d PU A 2
H298 H 0.4838 0.7257 0.9368 0.042 Uiso 0.367(4) 1 calc PR A 2
H299 H 0.4349 0.7505 0.9003 0.042 Uiso 0.367(4) 1 calc PR A 2
C223 C 0.5560(6) 0.7100(5) 0.8915(4) 0.052(3) Uani 0.367(4) 1 d PU A 2
H300 H 0.6006 0.6679 0.9028 0.063 Uiso 0.367(4) 1 calc PR A 2
H301 H 0.5486 0.7059 0.8670 0.063 Uiso 0.367(4) 1 calc PR A 2
C224 C 0.5725(6) 0.7709(5) 0.8895(4) 0.054(3) Uani 0.367(4) 1 d PU A 2
H302 H 0.5659 0.7950 0.8642 0.064 Uiso 0.367(4) 1 calc PR A 2
H303 H 0.5326 0.8026 0.9024 0.064 Uiso 0.367(4) 1 calc PR A 2
C225 C 0.6447(8) 0.7627(8) 0.9027(5) 0.068(4) Uani 0.367(4) 1 d PU A 2
H304 H 0.6499 0.8063 0.8947 0.103 Uiso 0.367(4) 1 calc PR A 2
H305 H 0.6858 0.7259 0.8935 0.103 Uiso 0.367(4) 1 calc PR A 2
H306 H 0.6473 0.7505 0.9288 0.103 Uiso 0.367(4) 1 calc PR A 2
C226 C 0.6300(4) 0.3417(3) 0.79574(16) 0.0885(19) Uani 1 1 d U . .
H307 H 0.6399 0.3803 0.7813 0.106 Uiso 1 1 calc R . .
H308 H 0.6788 0.3028 0.8054 0.106 Uiso 1 1 calc R . .
C227 C 0.5888(3) 0.3209(3) 0.77583(16) 0.0813(18) Uani 1 1 d U . .
H309 H 0.5478 0.3618 0.7612 0.098 Uiso 1 1 calc R . .
H310 H 0.5657 0.2935 0.7918 0.098 Uiso 1 1 calc R . .
C228 C 0.2849(2) 0.7851(2) 0.82969(11) 0.0371(11) Uani 1 1 d U . .
C229 C 0.2275(2) 0.7867(2) 0.85438(11) 0.0397(11) Uani 1 1 d U A .
C230 C 0.2422(2) 0.7406(2) 0.88668(11) 0.0342(10) Uani 1 1 d U . .
C231 C 0.3158(2) 0.68991(19) 0.89392(10) 0.0305(10) Uani 1 1 d U A .
H311 H 0.3268 0.6572 0.9159 0.037 Uiso 1 1 calc R . .
C232 C 0.3745(2) 0.68403(18) 0.87083(10) 0.0291(9) Uani 1 1 d U . .
C233 C 0.3582(2) 0.73285(19) 0.83807(10) 0.0303(10) Uani 1 1 d U A .
C234 C 0.2650(2) 0.8459(2) 0.79944(11) 0.0454(13) Uani 1 1 d U H .
H312 H 0.2182 0.8844 0.8005 0.054 Uiso 1 1 calc R . .
C235 C 0.6609(2) 0.2473(2) 0.69521(11) 0.0356(11) Uani 1 1 d U . .
C236 C 0.6714(2) 0.2776(2) 0.66119(11) 0.0355(10) Uani 1 1 d U . .
C237 C 0.7026(2) 0.2391(2) 0.63522(11) 0.0344(10) Uani 1 1 d U . .
C238 C 0.7232(2) 0.1684(2) 0.64522(10) 0.0338(10) Uani 1 1 d U . .
H313 H 0.7458 0.1413 0.6280 0.041 Uiso 1 1 calc R . .
C239 C 0.7132(2) 0.1342(2) 0.67885(10) 0.0321(10) Uani 1 1 d U . .
C240 C 0.6800(2) 0.1759(2) 0.70349(11) 0.0378(11) Uani 1 1 d U . .
C241 C 0.6212(3) 0.2901(2) 0.72062(12) 0.0545(15) Uani 1 1 d U . .
H314 H 0.5754 0.3301 0.7128 0.065 Uiso 1 1 calc R . .
C242 C 0.6990(3) 0.3765(2) 0.65160(12) 0.0489(12) Uani 1 1 d U . .
H315 H 0.7436 0.3508 0.6387 0.059 Uiso 1 1 calc R . .
H316 H 0.7163 0.3733 0.6759 0.059 Uiso 1 1 calc R . .
C243 C 0.6597(3) 0.4518(2) 0.63213(13) 0.0501(13) Uani 1 1 d U . .
H317 H 0.6333 0.4803 0.6496 0.060 Uiso 1 1 calc R . .
H318 H 0.6987 0.4671 0.6216 0.060 Uiso 1 1 calc R . .
C244 C 0.6050(3) 0.4646(2) 0.60398(12) 0.0459(12) Uani 1 1 d U . .
H319 H 0.5609 0.4577 0.6149 0.055 Uiso 1 1 calc R . .
H320 H 0.5865 0.5134 0.5910 0.055 Uiso 1 1 calc R . .
C245 C 0.7091(2) 0.2736(2) 0.59716(11) 0.0349(10) Uani 1 1 d U . .
H321 H 0.7277 0.3091 0.5989 0.042 Uiso 1 1 calc R . .
C246 C 0.7645(2) 0.2269(2) 0.57504(11) 0.0367(11) Uani 1 1 d U . .
H322 H 0.7582 0.2531 0.5501 0.044 Uiso 1 1 calc R . .
H323 H 0.7515 0.1875 0.5753 0.044 Uiso 1 1 calc R . .
C247 C 0.8480(2) 0.1980(2) 0.58733(12) 0.0407(11) Uani 1 1 d U . .
H324 H 0.8611 0.2372 0.5873 0.049 Uiso 1 1 calc R . .
H325 H 0.8548 0.1710 0.6121 0.049 Uiso 1 1 calc R . .
C248 C 0.9013(2) 0.1529(2) 0.56464(14) 0.0498(13) Uani 1 1 d U . .
H326 H 0.8889 0.1777 0.5394 0.060 Uiso 1 1 calc R . .
H327 H 0.8924 0.1107 0.5674 0.060 Uiso 1 1 calc R . .
C249 C 0.9840(3) 0.1312(3) 0.57257(16) 0.0700(18) Uani 1 1 d U . .
H328 H 0.9971 0.1050 0.5975 0.084 Uiso 1 1 calc R . .
H329 H 0.9930 0.1733 0.5704 0.084 Uiso 1 1 calc R . .
C250 C 1.0366(3) 0.0868(3) 0.5482(2) 0.093(2) Uani 1 1 d U . .
H330 H 1.0894 0.0755 0.5546 0.139 Uiso 1 1 calc R . .
H331 H 1.0243 0.1123 0.5234 0.139 Uiso 1 1 calc R . .
H332 H 1.0300 0.0439 0.5511 0.139 Uiso 1 1 calc R . .
C251 C 0.7131(2) 0.1096(2) 0.76396(11) 0.0446(12) Uani 1 1 d U . .
H333 H 0.7233 0.1415 0.7754 0.054 Uiso 1 1 calc R . .
H334 H 0.7612 0.0786 0.7551 0.054 Uiso 1 1 calc R . .
C252 C 0.6803(3) 0.0672(2) 0.79055(12) 0.0499(13) Uani 1 1 d U . .
H335 H 0.7226 0.0271 0.8051 0.060 Uiso 1 1 calc R . .
H336 H 0.6482 0.0962 0.8068 0.060 Uiso 1 1 calc R . .
C253 C 0.6340(3) 0.0411(2) 0.77304(12) 0.0504(13) Uani 1 1 d U . .
H337 H 0.6140 0.0146 0.7916 0.060 Uiso 1 1 calc R . .
H338 H 0.5902 0.0810 0.7594 0.060 Uiso 1 1 calc R . .
C254 C 0.7330(2) 0.0584(2) 0.68742(11) 0.0371(11) Uani 1 1 d U . .
H339 H 0.7532 0.0413 0.7127 0.045 Uiso 1 1 calc R . .
C255 C 0.7973(3) 0.0170(2) 0.66540(13) 0.0496(13) Uani 1 1 d U . .
H340 H 0.8076 -0.0326 0.6729 0.060 Uiso 1 1 calc R . .
H341 H 0.7797 0.0324 0.6400 0.060 Uiso 1 1 calc R . .
C256 C 0.8710(3) 0.0240(3) 0.66883(13) 0.0574(15) Uani 1 1 d U . .
H342 H 0.9052 0.0033 0.6505 0.069 Uiso 1 1 calc R . .
H343 H 0.8597 0.0738 0.6638 0.069 Uiso 1 1 calc R . .
C257 C 0.9111(3) -0.0091(3) 0.70402(15) 0.0656(16) Uani 1 1 d U . .
H344 H 0.9235 -0.0592 0.7090 0.079 Uiso 1 1 calc R . .
H345 H 0.8770 0.0111 0.7225 0.079 Uiso 1 1 calc R . .
C258 C 0.9852(3) 0.0002(3) 0.70647(15) 0.0654(17) Uani 1 1 d U . .
H346 H 1.0191 -0.0196 0.6879 0.078 Uiso 1 1 calc R . .
H347 H 0.9729 0.0502 0.7018 0.078 Uiso 1 1 calc R . .
C259 C 1.0258(3) -0.0340(4) 0.74197(18) 0.092(2) Uani 1 1 d U . .
H348 H 1.0719 -0.0265 0.7423 0.138 Uiso 1 1 calc R . .
H349 H 1.0394 -0.0838 0.7465 0.138 Uiso 1 1 calc R . .
H350 H 0.9926 -0.0141 0.7605 0.138 Uiso 1 1 calc R . .
C260 C 0.5896(2) -0.0175(2) 0.71448(13) 0.0443(12) Uani 1 1 d U . .
C261 C 0.5520(2) -0.00406(19) 0.68185(12) 0.0373(11) Uani 1 1 d U . .
C262 C 0.5695(2) 0.03322(19) 0.65125(12) 0.0377(11) Uani 1 1 d U . .
C263 C 0.6263(2) 0.0546(2) 0.65445(12) 0.0386(11) Uani 1 1 d U . .
H351 H 0.6395 0.0790 0.6337 0.046 Uiso 1 1 calc R . .
C264 C 0.6646(2) 0.0422(2) 0.68647(11) 0.0375(11) Uani 1 1 d U . .
C265 C 0.6424(2) 0.0090(2) 0.71654(11) 0.0374(11) Uani 1 1 d U . .
C266 C 0.5807(2) -0.0642(2) 0.74768(13) 0.0481(13) Uani 1 1 d U . .
H352 H 0.5879 -0.0550 0.7700 0.058 Uiso 1 1 calc R . .
C267 C 0.4336(2) -0.0134(2) 0.69936(12) 0.0421(12) Uani 1 1 d U . .
H353 H 0.4395 0.0090 0.7181 0.051 Uiso 1 1 calc R . .
H354 H 0.4302 -0.0570 0.7112 0.051 Uiso 1 1 calc R . .
C268 C 0.3633(2) 0.0326(2) 0.67791(12) 0.0425(12) Uani 1 1 d U . .
H355 H 0.3201 0.0427 0.6938 0.051 Uiso 1 1 calc R . .
H356 H 0.3555 0.0080 0.6607 0.051 Uiso 1 1 calc R . .
C269 C 0.3627(2) 0.1011(2) 0.65742(11) 0.0391(12) Uani 1 1 d U . .
H357 H 0.3141 0.1400 0.6604 0.047 Uiso 1 1 calc R . .
H358 H 0.4045 0.1084 0.6667 0.047 Uiso 1 1 calc R . .
C270 C 0.5329(2) 0.0444(2) 0.61510(12) 0.0454(12) Uani 1 1 d U . .
H359 H 0.5008 0.0181 0.6191 0.054 Uiso 1 1 calc R . .
C271 C 0.5897(3) 0.0138(3) 0.58814(15) 0.0685(16) Uani 1 1 d U . .
H360 H 0.6210 0.0403 0.5839 0.082 Uiso 1 1 calc R . .
H361 H 0.5597 0.0260 0.5657 0.082 Uiso 1 1 calc R . .
C272 C 0.6453(4) -0.0621(4) 0.5922(2) 0.108(2) Uani 1 1 d U L .
H362 H 0.6158 -0.0902 0.5970 0.129 Uiso 1 1 calc R . .
H363 H 0.6688 -0.0682 0.5690 0.129 Uiso 1 1 calc R . .
C273 C 0.7072(5) -0.0912(4) 0.6200(2) 0.110(3) Uani 1 1 d U . .
H364 H 0.6849 -0.0962 0.6436 0.132 Uiso 1 1 calc R K 1
H365 H 0.7291 -0.0574 0.6190 0.132 Uiso 1 1 calc R K 1
C274 C 0.7702(7) -0.1594(5) 0.6178(4) 0.064(3) Uani 0.469(9) 1 d PU L 1
H366 H 0.8009 -0.1512 0.5976 0.077 Uiso 0.469(9) 1 calc PR L 1
H367 H 0.8032 -0.1759 0.6397 0.077 Uiso 0.469(9) 1 calc PR L 1
C275 C 0.7532(7) -0.2101(5) 0.6139(3) 0.071(3) Uani 0.469(9) 1 d PU L 1
H368 H 0.8000 -0.2522 0.6146 0.106 Uiso 0.469(9) 1 calc PR L 1
H369 H 0.7254 -0.1971 0.5910 0.106 Uiso 0.469(9) 1 calc PR L 1
H370 H 0.7215 -0.2184 0.6333 0.106 Uiso 0.469(9) 1 calc PR L 1
C276 C 0.7535(9) -0.1794(8) 0.6102(3) 0.101(5) Uani 0.531(9) 1 d PU L 2
H371 H 0.7752 -0.1813 0.5865 0.122 Uiso 0.531(9) 1 calc PR L 2
H372 H 0.7234 -0.2070 0.6158 0.122 Uiso 0.531(9) 1 calc PR L 2
C277 C 0.8223(6) -0.1933(6) 0.6474(3) 0.079(4) Uani 0.531(9) 1 d PU L 2
H373 H 0.8665 -0.2377 0.6487 0.119 Uiso 0.531(9) 1 calc PR L 2
H374 H 0.7972 -0.1935 0.6701 0.119 Uiso 0.531(9) 1 calc PR L 2
H375 H 0.8389 -0.1558 0.6426 0.119 Uiso 0.531(9) 1 calc PR L 2
C278 C 0.3488(2) 0.20848(19) 0.58225(10) 0.0303(10) Uani 1 1 d U . .
C279 C 0.3790(2) 0.25214(18) 0.56167(10) 0.0287(9) Uani 1 1 d U . .
C280 C 0.4554(2) 0.23114(18) 0.55900(10) 0.0291(9) Uani 1 1 d U . .
C281 C 0.5042(2) 0.16581(19) 0.57803(11) 0.0324(10) Uani 1 1 d U . .
H376 H 0.5573 0.1515 0.5762 0.039 Uiso 1 1 calc R . .
C282 C 0.4784(2) 0.12054(19) 0.59963(11) 0.0349(10) Uani 1 1 d U . .
C283 C 0.4006(2) 0.14316(19) 0.60146(11) 0.0366(10) Uani 1 1 d U . .
C284 C 0.2673(2) 0.2233(2) 0.58256(11) 0.0375(11) Uani 1 1 d U . .
H377 H 0.2519 0.1971 0.6017 0.045 Uiso 1 1 calc R . .
C285 C 0.2876(2) 0.36773(19) 0.56046(11) 0.0332(10) Uani 1 1 d U . .
H378 H 0.2687 0.3468 0.5820 0.040 Uiso 1 1 calc R . .
H379 H 0.2431 0.4033 0.5453 0.040 Uiso 1 1 calc R . .
C286 C 0.3334(2) 0.4021(2) 0.57148(12) 0.0396(11) Uani 1 1 d U . .
H380 H 0.3058 0.4273 0.5900 0.048 Uiso 1 1 calc R . .
H381 H 0.3820 0.3652 0.5828 0.048 Uiso 1 1 calc R . .
C287 C 0.3514(2) 0.4517(2) 0.54345(14) 0.0468(13) Uani 1 1 d U . .
H382 H 0.3074 0.4774 0.5261 0.056 Uiso 1 1 calc R . .
H383 H 0.3575 0.4858 0.5548 0.056 Uiso 1 1 calc R . .
C288 C 0.4872(2) 0.2751(2) 0.53275(11) 0.0350(10) Uani 1 1 d U . .
H384 H 0.4425 0.3119 0.5176 0.042 Uiso 1 1 calc R . .
C289 C 0.5393(2) 0.2329(2) 0.50729(12) 0.0410(11) Uani 1 1 d U . .
H385 H 0.5610 0.2618 0.4916 0.049 Uiso 1 1 calc R . .
H386 H 0.5819 0.1925 0.5214 0.049 Uiso 1 1 calc R . .
C290 C 0.5010(3) 0.2070(3) 0.48431(13) 0.0572(13) Uani 1 1 d U . .
H387 H 0.4814 0.1764 0.5001 0.069 Uiso 1 1 calc R . .
H388 H 0.4569 0.2472 0.4711 0.069 Uiso 1 1 calc R . .
C291 C 0.5505(3) 0.1684(3) 0.45804(16) 0.0789(17) Uani 1 1 d U . .
H389 H 0.5961 0.1299 0.4712 0.095 Uiso 1 1 calc R . .
H390 H 0.5678 0.2000 0.4415 0.095 Uiso 1 1 calc R . .
C292 C 0.5140(5) 0.1383(4) 0.4359(2) 0.119(2) Uani 1 1 d U . .
H391 H 0.4684 0.1762 0.4225 0.143 Uiso 1 1 calc R . .
H392 H 0.4978 0.1055 0.4520 0.143 Uiso 1 1 calc R . .
C293 C 0.5704(5) 0.0998(4) 0.4090(2) 0.155(4) Uani 1 1 d U . .
H393 H 0.5446 0.0831 0.3946 0.232 Uiso 1 1 calc R . .
H394 H 0.6142 0.0604 0.4222 0.232 Uiso 1 1 calc R . .
H395 H 0.5876 0.1318 0.3933 0.232 Uiso 1 1 calc R . .
C294 C 0.5252(2) 0.4219(2) 0.55381(11) 0.0337(10) Uani 1 1 d U . .
C295 C 0.5951(2) 0.3858(2) 0.57142(11) 0.0337(10) Uani 1 1 d U . .
C296 C 0.6305(2) 0.3129(2) 0.57898(11) 0.0335(10) Uani 1 1 d U . .
C297 C 0.5919(2) 0.2787(2) 0.56763(10) 0.0335(10) Uani 1 1 d U . .
H396 H 0.6151 0.2295 0.5726 0.040 Uiso 1 1 calc R . .
C298 C 0.5210(2) 0.3131(2) 0.54938(10) 0.0328(10) Uani 1 1 d U . .
C299 C 0.4866(2) 0.3856(2) 0.54363(11) 0.0347(10) Uani 1 1 d U . .
C300 C 0.4960(2) 0.49838(19) 0.54329(11) 0.0356(10) Uani 1 1 d U . .
H397 H 0.5259 0.5167 0.5282 0.043 Uiso 1 1 calc R . .
C301 C 0.7973(4) 0.6315(3) 0.81176(17) 0.092(2) Uani 1 1 d DU . .
H398 H 0.8432 0.6034 0.8281 0.110 Uiso 1 1 calc R . .
Cl1 Cl 0.75199(13) 0.71509(11) 0.82037(6) 0.1202(8) Uani 1 1 d DU . .
Cl2 Cl 0.82344(13) 0.63485(10) 0.76814(5) 0.1100(7) Uani 1 1 d DU . .
Cl3 Cl 0.72987(14) 0.59299(15) 0.82035(8) 0.1492(10) Uani 1 1 d DU . .
C302 C 0.9522(2) 0.36040(19) 0.63101(11) 0.0361(11) Uani 1 1 d DU . .
H399 H 0.9966 0.3693 0.6214 0.043 Uiso 1 1 calc R . .
Cl4 Cl 0.95629(8) 0.34832(7) 0.67721(3) 0.0611(4) Uani 1 1 d DU . .
Cl5 Cl 0.86887(8) 0.43156(7) 0.61269(4) 0.0715(4) Uani 1 1 d DU . .
Cl6 Cl 0.95611(7) 0.28619(6) 0.61805(4) 0.0560(3) Uani 1 1 d DU . .
C303 C 0.2536(3) 0.3565(2) 0.46623(14) 0.0582(14) Uani 1 1 d DU . .
H400 H 0.2570 0.3364 0.4924 0.070 Uiso 1 1 calc R . .
Cl7 Cl 0.30195(8) 0.41005(7) 0.45845(4) 0.0682(4) Uani 1 1 d DU . .
Cl8 Cl 0.15690(7) 0.40689(6) 0.45257(3) 0.0567(4) Uani 1 1 d DU . .
Cl9 Cl 0.29279(8) 0.28876(7) 0.44363(5) 0.0822(5) Uani 1 1 d DU . .
C304 C 0.8409(5) 0.2101(4) 0.7584(2) 0.057(2) Uani 0.6386(18) 1 d PDU M 1
H401 H 0.7862 0.2211 0.7545 0.068 Uiso 0.6386(18) 1 calc PR M 1
Cl10 Cl 0.86733(15) 0.26054(13) 0.72303(6) 0.0818(8) Uani 0.6386(18) 1 d PDU M 1
Cl11 Cl 0.89452(16) 0.12190(12) 0.76024(8) 0.0916(9) Uani 0.6386(18) 1 d PDU M 1
Cl12 Cl 0.85232(14) 0.23057(13) 0.79849(6) 0.0787(7) Uani 0.6386(18) 1 d PDU M 1
C305 C 0.8317(8) 0.2131(6) 0.7452(3) 0.060(4) Uani 0.3614(18) 1 d PDU M 2
H402 H 0.7777 0.2196 0.7464 0.072 Uiso 0.3614(18) 1 calc PR M 2
Cl13 Cl 0.8868(3) 0.1399(3) 0.77574(17) 0.113(2) Uani 0.3614(18) 1 d PDU M 2
Cl14 Cl 0.8367(3) 0.2876(2) 0.75154(14) 0.1002(14) Uani 0.3614(18) 1 d PDU M 2
Cl15 Cl 0.8634(2) 0.2029(2) 0.70136(11) 0.0743(13) Uani 0.3614(18) 1 d PDU M 2
C306 C 0.4473(4) 0.2719(4) 0.6496(2) 0.060(2) Uani 0.6826(14) 1 d PDU N 1
H403 H 0.4550 0.2570 0.6264 0.072 Uiso 0.6826(14) 1 calc PR N 1
Cl16 Cl 0.35269(9) 0.29995(11) 0.65869(5) 0.0603(6) Uani 0.6826(14) 1 d PDU N 1
Cl17 Cl 0.47754(9) 0.33934(9) 0.64639(5) 0.0540(5) Uani 0.6826(14) 1 d PDU N 1
Cl18 Cl 0.50333(11) 0.20167(10) 0.68272(6) 0.0692(7) Uani 0.6826(14) 1 d PDU N 1
C307 C 0.4699(7) 0.2308(9) 0.6732(3) 0.071(4) Uani 0.3174(14) 1 d PDU N 2
H404 H 0.4931 0.1791 0.6778 0.085 Uiso 0.3174(14) 1 calc PR N 2
Cl19 Cl 0.4795(2) 0.2533(2) 0.71468(9) 0.0476(10) Uani 0.3174(14) 1 d PDU N 2
Cl20 Cl 0.5198(2) 0.2580(2) 0.63995(11) 0.0607(12) Uani 0.3174(14) 1 d PDU N 2
Cl21 Cl 0.3785(3) 0.2579(2) 0.66026(12) 0.0667(13) Uani 0.3174(14) 1 d PDU N 2
C308 C 0.2754(6) 0.4938(5) 0.8754(4) 0.124(4) Uani 0.605(2) 1 d PDU O 1
H405 H 0.3034 0.4860 0.8981 0.149 Uiso 0.605(2) 1 calc PR O 1
Cl22 Cl 0.1932(3) 0.5661(2) 0.87321(10) 0.162(2) Uani 0.605(2) 1 d PDU O 1
Cl23 Cl 0.25597(19) 0.42168(17) 0.87724(9) 0.1101(10) Uani 0.605(2) 1 d PDU O 1
Cl24 Cl 0.33502(15) 0.50178(15) 0.84018(9) 0.0938(10) Uani 0.605(2) 1 d PDU O 1
C309 C 0.2345(8) 0.5206(8) 0.8845(5) 0.135(5) Uani 0.395(2) 1 d PDU O 2
H406 H 0.2507 0.4962 0.9098 0.161 Uiso 0.395(2) 1 calc PR O 2
Cl25 Cl 0.2190(4) 0.4690(4) 0.85902(19) 0.157(3) Uani 0.395(2) 1 d PDU O 2
Cl26 Cl 0.2980(4) 0.5506(4) 0.8630(2) 0.168(3) Uani 0.395(2) 1 d PDU O 2
Cl27 Cl 0.1430(7) 0.5849(7) 0.8798(5) 0.310(6) Uani 0.395(2) 1 d PDU O 2
C310 C 0.5689(5) 0.7953(6) 0.6935(3) 0.094(3) Uani 0.680(2) 1 d PDU P 1
H407 H 0.5570 0.8380 0.7028 0.113 Uiso 0.680(2) 1 calc PR P 1
Cl28 Cl 0.60706(17) 0.80491(12) 0.65049(8) 0.1018(9) Uani 0.680(2) 1 d PDU P 1
Cl29 Cl 0.48974(16) 0.78280(15) 0.69251(8) 0.1028(10) Uani 0.680(2) 1 d PDU P 1
Cl30 Cl 0.63663(18) 0.72445(17) 0.72219(9) 0.1185(11) Uiso 0.680(2) 1 d PDU P 1
C311 C 0.5389(8) 0.8067(10) 0.6610(3) 0.116(5) Uani 0.320(2) 1 d PDU P 2
H408 H 0.5741 0.7572 0.6617 0.139 Uiso 0.320(2) 1 calc PR P 2
Cl31 Cl 0.5579(5) 0.8288(5) 0.6174(2) 0.163(3) Uani 0.320(2) 1 d PDU P 2
Cl32 Cl 0.4631(5) 0.7846(5) 0.6668(3) 0.173(4) Uani 0.320(2) 1 d PDU P 2
Cl33 Cl 0.5909(7) 0.8072(7) 0.6951(3) 0.218(5) Uani 0.320(2) 1 d PDU P 2
C312 C 0.4008(7) 0.5734(6) 0.6506(4) 0.072(4) Uani 0.40 1 d PDU Q 1
H409 H 0.3818 0.5645 0.6293 0.086 Uiso 0.40 1 calc PR Q 1
Cl34 Cl 0.44243(19) 0.6296(2) 0.63617(11) 0.0798(11) Uani 0.40 1 d PDU Q 1
Cl35 Cl 0.32248(19) 0.61046(19) 0.67732(11) 0.0757(12) Uani 0.40 1 d PDU Q 1
Cl36 Cl 0.4667(3) 0.4951(2) 0.67504(13) 0.0971(17) Uani 0.40 1 d PDU Q 1
C313 C 0.2761(4) 0.5668(4) 0.60050(19) 0.010 Uiso 0.35 1 d PDU R 2
H410 H 0.2898 0.5792 0.5754 0.012 Uiso 0.35 1 calc PR R 2
Cl37 Cl 0.19432(18) 0.5621(2) 0.60791(9) 0.0677(13) Uani 0.35 1 d PDU R 2
Cl38 Cl 0.3477(2) 0.5092(3) 0.63231(13) 0.0901(17) Uani 0.35 1 d PDU R 2
Cl39 Cl 0.2389(5) 0.6456(4) 0.6337(2) 0.157(3) Uani 0.35 1 d PDU R 2
C314 C 0.4375(11) 0.5495(7) 0.7016(4) 0.067(4) Uani 0.25 1 d PDU S 2
H411 H 0.3856 0.5527 0.6976 0.081 Uiso 0.25 1 calc PR S 2
Cl40 Cl 0.4934(4) 0.4751(4) 0.6908(2) 0.092(2) Uani 0.25 1 d PDU S 2
Cl41 Cl 0.4384(3) 0.5539(3) 0.74543(17) 0.0887(18) Uani 0.25 1 d PDU S 2
Cl42 Cl 0.4362(5) 0.6220(4) 0.6723(3) 0.147(3) Uani 0.25 1 d PDU S 2
C315 C 0.5498(5) 0.9995(5) 0.8816(3) 0.179(3) Uani 1 1 d DU . .
H412 H 0.5289 1.0511 0.8746 0.214 Uiso 1 1 calc R . .
Cl43 Cl 0.51382(16) 0.97219(14) 0.85386(7) 0.1432(10) Uani 1 1 d DU . .
Cl44 Cl 0.5090(3) 0.9734(3) 0.92931(11) 0.271(2) Uani 1 1 d DU . .
Cl45 Cl 0.6434(2) 0.9678(3) 0.88897(16) 0.272(2) Uani 1 1 d DU . .
O37 O 0.3387(2) 0.1821(2) 0.87860(13) 0.1018(15) Uani 1 1 d DU . .
H413 H 0.3401 0.1777 0.9008 0.153 Uiso 1 1 calc R . .
C316 C 0.3067(3) 0.1377(3) 0.86944(15) 0.0711(17) Uani 1 1 d DU . .
H414 H 0.3377 0.1129 0.8518 0.107 Uiso 1 1 calc R . .
H415 H 0.2547 0.1661 0.8595 0.107 Uiso 1 1 calc R . .
H416 H 0.3062 0.1042 0.8909 0.107 Uiso 1 1 calc R . .
O38 O 0.4801(4) 0.1501(4) 0.86399(17) 0.164(3) Uiso 1 1 d DU . .
H417 H 0.4366 0.1688 0.8717 0.246 Uiso 1 1 calc R . .
C317 C 0.4792(4) 0.1805(4) 0.82648(16) 0.089(2) Uani 1 1 d DU . .
H418 H 0.5110 0.2059 0.8232 0.133 Uiso 1 1 calc R . .
H419 H 0.4270 0.2123 0.8179 0.133 Uiso 1 1 calc R . .
H420 H 0.4989 0.1437 0.8130 0.133 Uiso 1 1 calc R . .
O39 O 0.22856(17) 0.27277(16) 0.91214(9) 0.0548(9) Uani 1 1 d DU . .
H421 H 0.2210 0.2455 0.9293 0.082 Uiso 1 1 calc R . .
C318 C 0.1636(2) 0.3059(2) 0.88786(11) 0.0435(12) Uani 1 1 d DU . .
H422 H 0.1188 0.3312 0.9003 0.065 Uiso 1 1 calc R . .
H423 H 0.1556 0.2709 0.8786 0.065 Uiso 1 1 calc R . .
H424 H 0.1721 0.3384 0.8681 0.065 Uiso 1 1 calc R . .
O40 O 0.4904(6) 0.8822(6) 0.0054(3) 0.243(4) Uiso 1 1 d DU . .
H425 H 0.5059 0.8406 0.0013 0.364 Uiso 1 1 d . . .
C319 C 0.4375(7) 0.8861(7) 0.0278(4) 0.222(6) Uani 1 1 d DU . .
H426 H 0.4516 0.8625 0.0495 0.334 Uiso 1 1 d . . .
H427 H 0.3954 0.8861 0.0154 0.334 Uiso 1 1 d . . .
H428 H 0.4158 0.9416 0.0284 0.334 Uiso 1 1 d . . .

loop_
_atom_site_aniso_label
_atom_site_aniso_U_11
_atom_site_aniso_U_22
_atom_site_aniso_U_33
_atom_site_aniso_U_23
_atom_site_aniso_U_13
_atom_site_aniso_U_12
O1 0.0286(12) 0.0316(12) 0.0316(14) -0.0006(11) 0.0009(11) -0.0142(10)
O2 0.0439(13) 0.0315(13) 0.0340(15) 0.0036(11) -0.0008(12) -0.0190(11)
O3 0.0472(14) 0.0271(12) 0.0309(14) 0.0029(11) -0.0007(12) -0.0157(11)
O4 0.0476(14) 0.0335(13) 0.0309(14) -0.0023(11) -0.0021(12) -0.0134(12)
O5 0.0549(15) 0.0290(12) 0.0344(15) -0.0022(11) -0.0053(13) -0.0186(11)
O6 0.0517(15) 0.0231(12) 0.0422(16) 0.0045(11) -0.0142(13) -0.0153(11)
O7 0.0396(13) 0.0265(12) 0.0406(15) -0.0007(11) -0.0041(12) -0.0161(10)
O8 0.0444(14) 0.0328(13) 0.0389(15) -0.0085(11) 0.0010(12) -0.0180(11)
O9 0.0593(17) 0.0488(16) 0.100(2) -0.0292(16) -0.0329(17) -0.0159(14)
O10 0.087(2) 0.0465(17) 0.132(3) -0.0305(19) 0.003(2) -0.0299(17)
O11 0.0755(19) 0.0430(15) 0.083(2) -0.0186(15) -0.0039(18) -0.0310(14)
O12 0.0385(13) 0.0231(12) 0.0359(14) -0.0015(11) -0.0013(12) -0.0090(11)
O13 0.0343(13) 0.0272(12) 0.0251(13) -0.0029(10) -0.0049(11) -0.0062(10)
O14 0.0282(11) 0.0286(12) 0.0263(13) -0.0023(10) -0.0014(10) -0.0126(10)
O15 0.0339(12) 0.0299(12) 0.0303(13) -0.0010(10) -0.0017(11) -0.0186(10)
O16 0.0476(14) 0.0454(14) 0.0628(19) -0.0074(14) -0.0210(14) -0.0244(12)
O17 0.0471(14) 0.0474(15) 0.0592(19) 0.0188(14) -0.0155(14) -0.0289(12)
O18 0.0509(13) 0.0370(12) 0.0396(15) 0.0035(11) -0.0103(12) -0.0304(11)
O19 0.0296(11) 0.0297(12) 0.0325(14) -0.0003(10) -0.0002(11) -0.0179(9)
O20 0.0438(13) 0.0261(12) 0.0488(16) -0.0139(11) 0.0126(12) -0.0173(10)
O21 0.0807(17) 0.0308(12) 0.0413(15) -0.0180(11) 0.0198(14) -0.0328(12)
O22 0.0365(12) 0.0351(12) 0.0324(14) 0.0054(11) -0.0061(11) -0.0218(10)
O23 0.0373(16) 0.070(2) 0.0538(19) 0.0226(17) -0.0022(15) -0.0049(15)
O24 0.0483(15) 0.0321(13) 0.0475(17) -0.0048(12) -0.0047(13) -0.0167(12)
O25 0.0398(14) 0.0404(15) 0.0355(15) -0.0011(12) 0.0007(12) -0.0104(12)
O26 0.0457(14) 0.0379(14) 0.0395(16) 0.0053(12) -0.0138(13) -0.0159(12)
O27 0.0368(13) 0.0247(12) 0.0581(18) -0.0060(12) -0.0106(13) -0.0095(11)
O28 0.0512(14) 0.0349(13) 0.0453(16) 0.0075(12) -0.0163(13) -0.0278(11)
O29 0.0294(12) 0.0235(12) 0.0360(14) 0.0012(11) -0.0062(11) -0.0078(10)
O30 0.0335(12) 0.0338(13) 0.0456(16) -0.0027(12) -0.0023(12) -0.0154(11)
O31 0.0447(13) 0.0361(13) 0.0428(15) -0.0092(11) -0.0011(12) -0.0229(11)
N1 0.0283(15) 0.0335(15) 0.049(2) -0.0041(15) 0.0055(15) -0.0138(13)
N2 0.0443(17) 0.0354(17) 0.049(2) -0.0052(15) -0.0010(16) -0.0176(14)
N3 0.0341(15) 0.0366(16) 0.055(2) -0.0013(15) -0.0146(15) -0.0187(13)
N4 0.0494(18) 0.0241(15) 0.049(2) -0.0001(15) -0.0018(16) -0.0154(14)
N5 0.0454(18) 0.0288(16) 0.060(2) 0.0035(16) -0.0071(17) -0.0148(14)
N6 0.0414(15) 0.0360(15) 0.0406(18) 0.0014(14) -0.0093(14) -0.0241(13)
N7 0.080(3) 0.094(3) 0.162(4) -0.074(3) -0.014(3) -0.024(2)
N8 0.0525(19) 0.0281(16) 0.0367(19) 0.0100(14) -0.0014(16) -0.0161(14)
N9 0.0480(17) 0.0386(16) 0.043(2) -0.0019(15) -0.0030(16) -0.0250(14)
N10 0.0449(17) 0.0318(16) 0.050(2) -0.0092(15) 0.0096(16) -0.0178(14)
N11 0.0303(15) 0.0286(15) 0.0259(16) -0.0023(13) -0.0044(13) -0.0079(12)
N12 0.0273(15) 0.0242(15) 0.060(2) -0.0053(15) -0.0075(15) -0.0081(12)
N13 0.142(3) 0.069(2) 0.084(3) -0.034(2) 0.058(3) -0.060(2)
N14 0.084(3) 0.055(2) 0.050(2) -0.0240(18) 0.010(2) -0.020(2)
C1 0.0239(16) 0.0277(17) 0.0332(19) -0.0021(15) -0.0022(15) -0.0104(14)
C2 0.0303(17) 0.0281(17) 0.032(2) 0.0067(15) -0.0082(16) -0.0132(14)
C3 0.0324(18) 0.0342(18) 0.033(2) 0.0009(16) -0.0081(16) -0.0141(15)
C4 0.0334(18) 0.0351(18) 0.033(2) -0.0008(16) -0.0057(16) -0.0168(15)
C5 0.0256(16) 0.0324(17) 0.036(2) -0.0006(16) -0.0071(16) -0.0125(14)
C6 0.0226(16) 0.0362(18) 0.034(2) -0.0007(16) -0.0025(15) -0.0143(14)
C7 0.0233(16) 0.0307(17) 0.033(2) -0.0024(15) -0.0019(15) -0.0121(14)
C8 0.0454(19) 0.0352(18) 0.037(2) -0.0024(17) 0.0064(17) -0.0247(16)
C9 0.058(2) 0.0281(18) 0.049(2) -0.0059(18) 0.015(2) -0.0207(17)
C10 0.053(2) 0.0330(19) 0.036(2) 0.0070(17) 0.0022(19) -0.0208(17)
C11 0.049(2) 0.0347(19) 0.0255(19) 0.0001(16) -0.0039(17) -0.0194(16)
C12 0.051(2) 0.045(2) 0.034(2) 0.0002(18) -0.0051(19) -0.0215(18)
C13 0.056(3) 0.078(3) 0.048(3) -0.014(2) -0.010(2) -0.017(2)
C14 0.051(2) 0.082(3) 0.046(3) 0.005(2) -0.007(2) -0.030(2)
C15 0.056(3) 0.149(5) 0.053(3) -0.033(3) -0.005(3) -0.015(3)
C17 0.0345(17) 0.0311(17) 0.039(2) -0.0015(16) -0.0013(17) -0.0167(15)
C18 0.0339(18) 0.0356(19) 0.053(2) -0.0064(18) -0.0050(18) -0.0189(15)
C19 0.051(2) 0.048(2) 0.081(3) -0.011(2) 0.008(2) -0.0305(18)
C20 0.057(2) 0.065(3) 0.089(4) -0.019(2) 0.009(2) -0.039(2)
C21 0.083(3) 0.068(3) 0.078(4) 0.001(3) 0.001(3) -0.042(2)
C22 0.075(3) 0.127(5) 0.112(5) 0.002(4) -0.025(3) -0.055(3)
C23 0.0345(17) 0.0352(18) 0.030(2) -0.0032(15) 0.0020(16) -0.0205(15)
C24 0.0393(19) 0.040(2) 0.035(2) -0.0032(17) 0.0029(17) -0.0175(16)
C25 0.052(2) 0.045(2) 0.041(2) -0.0013(19) -0.012(2) -0.011(2)
C26 0.022(3) 0.032(3) 0.035(3) -0.012(2) 0.006(2) -0.010(2)
C27 0.029(3) 0.031(3) 0.037(3) 0.002(3) 0.010(3) -0.012(2)
N15 0.025(2) 0.029(2) 0.032(3) -0.008(2) 0.004(2) -0.0091(18)
C28 0.043(3) 0.028(3) 0.036(3) 0.008(3) -0.006(3) -0.019(2)
C29 0.024(4) 0.034(4) 0.036(5) -0.005(4) 0.004(4) -0.014(3)
C30 0.019(3) 0.026(4) 0.039(5) 0.007(4) 0.010(4) -0.017(3)
N16 0.031(3) 0.031(4) 0.041(4) 0.005(3) 0.005(3) -0.010(3)
C32 0.0443(19) 0.0316(18) 0.0245(19) 0.0049(15) -0.0049(16) -0.0164(15)
C33 0.049(2) 0.0319(18) 0.0211(19) 0.0025(15) -0.0010(17) -0.0142(16)
C34 0.057(2) 0.0282(18) 0.025(2) 0.0055(15) -0.0076(18) -0.0169(16)
C35 0.047(2) 0.0336(18) 0.028(2) 0.0054(16) -0.0069(17) -0.0199(16)
C36 0.0435(19) 0.0318(18) 0.0230(19) 0.0036(15) -0.0016(16) -0.0164(15)
C37 0.0473(19) 0.0287(17) 0.0213(18) 0.0014(15) -0.0005(16) -0.0168(15)
C38 0.042(2) 0.0328(19) 0.027(2) -0.0003(16) -0.0090(17) -0.0103(16)
C39 0.061(2) 0.037(2) 0.034(2) -0.0037(17) 0.0070(19) -0.0224(18)
C40 0.059(2) 0.0282(19) 0.046(2) -0.0053(18) 0.004(2) -0.0185(17)
C41 0.060(2) 0.0306(19) 0.037(2) -0.0040(17) 0.001(2) -0.0147(18)
C42 0.071(2) 0.0307(18) 0.035(2) -0.0038(16) -0.0117(19) -0.0205(18)
C43 0.083(3) 0.037(2) 0.052(3) 0.0003(19) -0.031(2) -0.018(2)
C44 0.055(3) 0.035(3) 0.047(3) -0.003(3) -0.005(3) -0.024(2)
C45 0.059(3) 0.048(3) 0.061(4) -0.015(3) -0.010(3) -0.022(3)
C46 0.067(4) 0.058(4) 0.067(4) -0.015(3) -0.016(3) -0.029(3)
C47 0.063(5) 0.044(4) 0.059(5) -0.009(4) -0.018(4) -0.021(4)
C48 0.059(5) 0.056(5) 0.062(5) -0.014(4) -0.012(5) -0.018(4)
C49 0.077(6) 0.056(5) 0.070(5) -0.015(4) -0.011(5) -0.020(5)
C50 0.092(4) 0.055(3) 0.078(3) -0.010(3) -0.013(3) -0.024(3)
C51 0.0361(19) 0.043(2) 0.060(3) -0.001(2) -0.016(2) -0.0168(17)
C52 0.040(2) 0.041(2) 0.061(3) 0.0014(19) -0.016(2) -0.0208(17)
C53 0.0468(19) 0.0286(17) 0.038(2) -0.0052(16) -0.0122(17) -0.0186(15)
C54 0.056(2) 0.0242(17) 0.039(2) -0.0043(16) -0.0143(18) -0.0164(16)
C55 0.052(2) 0.0276(17) 0.038(2) -0.0058(16) -0.0080(17) -0.0208(15)
C56 0.043(2) 0.0276(18) 0.042(2) -0.0028(17) -0.0139(18) -0.0109(16)
C57 0.055(2) 0.0294(17) 0.035(2) -0.0051(16) -0.0080(18) -0.0218(16)
C58 0.053(2) 0.0323(18) 0.035(2) -0.0037(16) -0.0074(18) -0.0222(16)
C59 0.051(2) 0.0291(18) 0.044(2) 0.0000(17) -0.0143(19) -0.0182(16)
C60 0.049(2) 0.0236(18) 0.043(2) 0.0025(17) -0.0126(19) -0.0121(17)
C61 0.053(2) 0.0258(18) 0.046(2) -0.0004(17) -0.006(2) -0.0146(17)
C62 0.050(2) 0.0341(19) 0.040(2) 0.0049(17) -0.0096(18) -0.0219(17)
C63 0.0482(19) 0.0254(17) 0.042(2) 0.0015(16) -0.0139(18) -0.0186(15)
C64 0.056(2) 0.039(2) 0.047(2) -0.0057(18) -0.010(2) -0.0235(17)
C65 0.064(2) 0.059(2) 0.057(3) 0.001(2) -0.014(2) -0.035(2)
C66 0.068(3) 0.094(3) 0.073(3) -0.023(3) -0.009(3) -0.041(2)
C67 0.102(3) 0.180(5) 0.134(5) -0.056(4) 0.008(4) -0.093(3)
C68 0.139(5) 0.264(9) 0.240(10) -0.063(8) -0.019(6) -0.117(5)
C69 0.053(2) 0.0265(19) 0.055(3) 0.0009(19) -0.009(2) -0.0150(17)
C70 0.044(2) 0.032(2) 0.063(3) 0.004(2) -0.010(2) -0.0123(18)
C71 0.0348(17) 0.0263(16) 0.033(2) -0.0012(15) -0.0025(16) -0.0160(14)
C72 0.0415(18) 0.0317(17) 0.033(2) -0.0031(15) -0.0003(16) -0.0213(15)
C73 0.0319(17) 0.0343(18) 0.033(2) 0.0018(16) -0.0028(16) -0.0187(14)
C74 0.0393(18) 0.0312(17) 0.034(2) 0.0048(16) -0.0053(16) -0.0226(14)
C75 0.0381(18) 0.0278(17) 0.036(2) 0.0064(15) -0.0060(16) -0.0184(15)
C76 0.0345(17) 0.0206(16) 0.038(2) 0.0044(15) -0.0055(16) -0.0158(14)
C77 0.0412(19) 0.0345(19) 0.036(2) -0.0025(17) -0.0068(17) -0.0160(16)
C78 0.047(3) 0.037(3) 0.053(4) -0.020(3) -0.011(3) -0.018(2)
C79 0.050(3) 0.029(2) 0.044(3) 0.004(2) -0.011(3) -0.027(2)
N17 0.049(2) 0.033(2) 0.039(3) 0.004(2) -0.005(2) -0.0266(19)
C80 0.065(3) 0.031(2) 0.014(3) 0.005(2) -0.002(2) -0.038(2)
C81 0.038(4) 0.021(4) 0.040(5) 0.005(4) -0.005(4) -0.018(4)
C82 0.042(5) 0.013(4) 0.033(5) 0.007(3) -0.013(4) -0.011(4)
N18 0.044(4) 0.023(3) 0.028(4) 0.007(3) -0.004(3) -0.019(3)
C83 0.064(5) 0.036(4) 0.037(5) -0.007(4) 0.000(5) -0.034(4)
C84 0.060(2) 0.047(2) 0.104(3) -0.036(2) -0.017(3) -0.018(2)
C85 0.068(3) 0.035(2) 0.110(4) -0.033(2) 0.001(3) -0.016(2)
C86 0.052(2) 0.033(2) 0.083(3) -0.029(2) -0.009(2) -0.0049(19)
C87 0.049(2) 0.034(2) 0.077(3) -0.024(2) -0.016(2) -0.0059(19)
C88 0.045(2) 0.036(2) 0.075(3) -0.022(2) -0.021(2) -0.0070(18)
C89 0.057(2) 0.039(2) 0.087(3) -0.021(2) -0.032(2) -0.0096(19)
C91 0.114(3) 0.067(3) 0.122(4) -0.035(3) 0.004(3) -0.059(2)
C92 0.097(3) 0.084(3) 0.105(4) -0.030(3) 0.014(3) -0.054(3)
C93 0.085(3) 0.074(3) 0.090(4) -0.028(3) -0.002(3) -0.039(3)
C94 0.074(3) 0.029(2) 0.079(3) -0.020(2) -0.007(3) -0.006(2)
C95 0.094(4) 0.046(3) 0.074(3) -0.033(2) -0.026(3) 0.009(3)
C96 0.115(4) 0.041(3) 0.090(4) -0.027(3) -0.032(3) 0.013(3)
C97 0.112(4) 0.061(3) 0.104(4) -0.024(3) -0.024(4) 0.002(3)
C98 0.113(5) 0.089(5) 0.106(5) -0.015(4) -0.010(4) -0.002(4)
C99 0.116(5) 0.088(5) 0.141(6) -0.011(5) -0.012(5) -0.025(4)
C100 0.054(2) 0.048(2) 0.067(3) -0.027(2) -0.022(2) -0.0123(19)
C101 0.056(3) 0.074(3) 0.113(3) -0.063(2) -0.015(3) -0.015(2)
C102 0.082(4) 0.104(4) 0.149(5) -0.075(3) -0.002(4) -0.016(3)
C103 0.084(4) 0.155(5) 0.187(6) -0.095(4) 0.003(4) -0.031(4)
C104 0.126(5) 0.165(6) 0.176(6) -0.086(5) 0.022(5) -0.057(5)
C105 0.189(8) 0.218(10) 0.223(9) -0.057(8) 0.058(7) -0.062(7)
C106 0.064(2) 0.047(2) 0.104(4) -0.005(2) -0.036(3) -0.030(2)
C107 0.092(3) 0.070(3) 0.102(4) -0.010(3) -0.039(3) -0.036(3)
C108 0.087(3) 0.061(3) 0.084(3) -0.009(3) -0.026(3) -0.034(2)
C109 0.057(2) 0.045(2) 0.041(2) 0.0015(18) -0.0155(19) -0.0287(18)
C110 0.043(2) 0.0272(18) 0.036(2) 0.0052(16) -0.0083(17) -0.0158(16)
C111 0.049(2) 0.0239(18) 0.044(2) 0.0018(17) -0.0039(19) -0.0142(16)
C112 0.044(2) 0.0191(17) 0.035(2) 0.0009(15) -0.0044(17) -0.0075(15)
C113 0.0373(19) 0.0190(17) 0.033(2) 0.0008(16) -0.0065(17) 0.0002(15)
C114 0.044(2) 0.0235(19) 0.057(3) -0.0077(18) -0.005(2) -0.0008(17)
C115 0.058(2) 0.0246(19) 0.064(3) -0.0108(19) -0.005(2) -0.0092(18)
C116 0.063(2) 0.0299(19) 0.058(3) -0.0060(19) -0.005(2) -0.0212(18)
C117 0.048(2) 0.0312(19) 0.047(2) -0.0032(18) -0.0087(19) -0.0193(16)
C118 0.048(2) 0.0279(18) 0.038(2) -0.0016(17) -0.0011(19) -0.0126(17)
C119 0.043(2) 0.0298(19) 0.032(2) -0.0055(16) 0.0048(17) -0.0099(16)
C120 0.0305(18) 0.0259(18) 0.035(2) -0.0059(16) -0.0009(16) -0.0059(15)
C121 0.0308(18) 0.0257(17) 0.035(2) -0.0061(16) -0.0046(16) -0.0027(15)
C122 0.044(2) 0.038(2) 0.046(2) -0.0103(19) -0.013(2) -0.0026(19)
C123 0.064(3) 0.038(2) 0.056(3) -0.012(2) -0.025(2) 0.009(2)
C125 0.108(5) 0.116(6) 0.110(5) 0.021(5) -0.025(4) 0.050(4)
C126 0.112(8) 0.081(7) 0.125(8) -0.029(7) -0.010(7) -0.028(6)
O32 0.204(9) 0.154(7) 0.170(8) -0.071(6) 0.028(7) -0.094(6)
C127 0.124(8) 0.102(7) 0.099(8) -0.029(6) 0.008(7) -0.054(6)
C128 0.086(6) 0.081(7) 0.094(7) -0.031(6) -0.050(6) 0.010(6)
C129 0.047(2) 0.042(2) 0.046(2) -0.0088(18) 0.0045(19) -0.0245(17)
C130 0.051(2) 0.0326(19) 0.052(3) -0.0068(18) 0.009(2) -0.0224(17)
C131 0.0227(16) 0.0243(16) 0.0263(18) -0.0037(14) -0.0044(14) -0.0068(13)
C132 0.0196(15) 0.0305(17) 0.0283(18) -0.0014(15) -0.0038(14) -0.0098(13)
C133 0.0183(15) 0.0329(17) 0.0277(18) -0.0060(15) -0.0010(14) -0.0083(14)
C134 0.0222(16) 0.0290(17) 0.0334(19) -0.0116(15) -0.0032(15) -0.0072(14)
C135 0.0198(16) 0.0295(17) 0.035(2) -0.0057(15) -0.0066(15) -0.0031(14)
C136 0.0250(16) 0.0309(17) 0.0236(18) -0.0026(15) -0.0052(15) -0.0073(14)
C137 0.0229(16) 0.0305(17) 0.0242(18) -0.0002(15) -0.0031(15) -0.0072(14)
C138 0.0260(17) 0.0303(18) 0.033(2) -0.0040(16) -0.0050(16) -0.0062(15)
C139 0.0359(18) 0.0296(18) 0.029(2) 0.0043(16) -0.0080(16) -0.0119(15)
C140 0.0346(18) 0.0357(18) 0.0269(19) 0.0013(16) -0.0041(16) -0.0160(15)
C141 0.0272(16) 0.0361(18) 0.0276(18) -0.0082(15) -0.0009(15) -0.0145(14)
C142 0.0265(17) 0.045(2) 0.033(2) -0.0181(16) 0.0044(16) -0.0123(15)
C143 0.0308(17) 0.0421(19) 0.035(2) -0.0130(16) 0.0030(16) -0.0187(15)
C144 0.0338(18) 0.054(2) 0.066(3) -0.031(2) 0.0036(19) -0.0210(17)
C145 0.0281(18) 0.053(2) 0.069(3) -0.028(2) 0.0032(19) -0.0204(16)
C146 0.036(2) 0.051(2) 0.138(5) -0.033(3) -0.001(3) -0.020(2)
C147 0.0319(17) 0.0246(17) 0.033(2) -0.0049(15) -0.0057(16) -0.0098(14)
C148 0.0289(18) 0.0247(17) 0.059(3) -0.0077(17) -0.0080(18) -0.0097(15)
C149 0.0368(17) 0.0371(17) 0.0288(19) -0.0001(15) -0.0044(16) -0.0230(14)
C150 0.0370(17) 0.0439(19) 0.042(2) -0.0050(17) -0.0107(17) -0.0244(15)
C151 0.0421(19) 0.0459(19) 0.047(2) -0.0182(17) -0.0094(18) -0.0205(16)
C152 0.0337(19) 0.042(2) 0.040(2) -0.0131(17) -0.0072(17) -0.0126(16)
C153 0.0321(17) 0.0436(18) 0.0246(18) -0.0102(15) -0.0007(15) -0.0196(15)
C154 0.0339(17) 0.0361(17) 0.0236(18) 0.0008(15) 0.0001(15) -0.0209(14)
C155 0.0314(17) 0.0410(19) 0.041(2) -0.0043(17) 0.0001(16) -0.0225(15)
C156 0.0358(17) 0.0302(17) 0.035(2) -0.0017(15) -0.0033(16) -0.0169(14)
C157 0.0380(18) 0.0273(16) 0.0284(19) -0.0071(15) 0.0028(16) -0.0162(14)
C158 0.0278(16) 0.0265(16) 0.0325(19) -0.0085(14) 0.0061(15) -0.0135(13)
C159 0.0244(16) 0.0296(17) 0.038(2) -0.0067(16) 0.0000(16) -0.0104(14)
C160 0.0327(17) 0.0314(17) 0.040(2) -0.0061(16) 0.0023(16) -0.0175(14)
C161 0.0392(19) 0.0304(18) 0.036(2) 0.0034(16) -0.0053(17) -0.0151(15)
C162 0.051(2) 0.0366(19) 0.053(2) 0.0009(18) -0.0243(19) -0.0264(16)
C163 0.0424(18) 0.0421(18) 0.036(2) -0.0035(16) -0.0062(17) -0.0285(15)
C164 0.0315(16) 0.0302(17) 0.042(2) -0.0018(16) -0.0082(16) -0.0200(14)
C165 0.0267(16) 0.0294(16) 0.0297(19) -0.0061(14) 0.0010(15) -0.0136(14)
C166 0.0317(17) 0.0307(17) 0.037(2) -0.0112(15) 0.0014(16) -0.0161(14)
C167 0.0407(19) 0.0382(19) 0.031(2) -0.0050(16) -0.0036(17) -0.0196(16)
C168 0.047(2) 0.045(2) 0.041(2) -0.0047(18) -0.0002(18) -0.0240(17)
C169 0.052(3) 0.058(3) 0.058(3) -0.017(2) -0.010(2) -0.008(2)
C170 0.072(3) 0.069(3) 0.053(3) -0.026(2) -0.021(3) 0.002(3)
C171 0.0367(18) 0.0307(18) 0.042(2) -0.0007(16) -0.0003(17) -0.0160(15)
C172 0.056(2) 0.0387(19) 0.043(2) -0.0078(17) 0.0071(19) -0.0312(16)
C173 0.061(2) 0.046(2) 0.055(3) -0.012(2) 0.003(2) -0.0294(18)
C174 0.069(3) 0.059(3) 0.063(3) -0.007(2) 0.003(3) -0.023(2)
C175 0.071(3) 0.065(3) 0.073(3) -0.012(3) 0.009(3) -0.022(3)
C176 0.107(5) 0.085(4) 0.099(5) -0.018(4) 0.025(4) -0.010(4)
C177 0.062(4) 0.077(4) 0.060(4) 0.034(4) -0.037(3) -0.046(3)
C178 0.055(4) 0.073(4) 0.050(4) 0.018(4) -0.020(3) -0.030(3)
C179 0.034(3) 0.065(4) 0.049(4) 0.016(4) -0.009(3) -0.007(3)
C180 0.038(4) 0.064(4) 0.054(4) 0.011(4) -0.022(4) -0.030(3)
C181 0.047(4) 0.062(4) 0.050(5) 0.012(4) -0.013(4) -0.020(4)
C182 0.050(4) 0.060(5) 0.047(5) -0.004(4) -0.010(4) -0.012(4)
C183 0.0325(16) 0.0301(16) 0.0289(19) -0.0012(15) -0.0032(15) -0.0174(14)
C184 0.0345(17) 0.0242(16) 0.0257(18) -0.0024(14) -0.0045(15) -0.0109(14)
C185 0.0306(16) 0.0234(16) 0.0175(17) -0.0023(13) -0.0053(14) -0.0094(13)
C186 0.0343(16) 0.0233(15) 0.0220(17) -0.0014(13) -0.0036(14) -0.0168(13)
C187 0.0276(16) 0.0305(16) 0.0198(17) -0.0022(14) 0.0000(14) -0.0158(13)
C188 0.0286(16) 0.0315(17) 0.0258(18) 0.0005(15) -0.0063(15) -0.0156(14)
C189 0.063(3) 0.042(3) 0.048(3) -0.020(3) 0.010(3) -0.033(3)
C190 0.071(3) 0.048(3) 0.038(3) -0.012(3) 0.000(3) -0.033(3)
C191 0.072(3) 0.041(3) 0.049(4) -0.023(3) 0.006(3) -0.038(2)
C192 0.064(5) 0.042(4) 0.042(5) -0.018(4) 0.021(4) -0.033(4)
C193 0.073(5) 0.040(4) 0.048(5) -0.012(4) 0.022(4) -0.033(4)
C194 0.074(5) 0.046(4) 0.056(5) -0.013(4) 0.010(5) -0.030(4)
C195 0.0305(16) 0.0213(16) 0.0274(18) -0.0022(14) -0.0042(15) -0.0104(13)
C196 0.0314(16) 0.0218(16) 0.0276(19) 0.0003(14) -0.0060(15) -0.0132(13)
C197 0.0377(17) 0.0345(18) 0.029(2) 0.0071(15) -0.0092(16) -0.0229(15)
C198 0.0268(17) 0.040(2) 0.041(2) 0.0043(18) -0.0027(17) -0.0141(15)
C199 0.040(2) 0.034(2) 0.044(2) 0.0072(19) -0.0083(19) -0.0095(18)
C200 0.054(3) 0.043(2) 0.064(3) -0.012(2) 0.000(2) -0.012(2)
C201 0.095(3) 0.0393(18) 0.038(2) -0.0138(17) 0.023(2) -0.0389(19)
C202 0.0287(16) 0.0277(16) 0.0297(18) -0.0025(14) -0.0031(15) -0.0140(14)
C203 0.0216(15) 0.0252(16) 0.0222(17) -0.0027(14) -0.0029(14) -0.0083(13)
C204 0.0253(16) 0.0210(15) 0.0241(17) -0.0038(13) -0.0006(14) -0.0098(13)
C205 0.052(2) 0.0322(17) 0.035(2) -0.0084(15) 0.0088(17) -0.0247(15)
C206 0.151(4) 0.067(2) 0.075(3) -0.034(2) 0.057(3) -0.072(2)
C207 0.052(4) 0.032(3) 0.032(3) -0.003(3) 0.011(3) -0.026(3)
O33 0.041(2) 0.027(2) 0.032(3) 0.002(2) 0.005(2) -0.0170(19)
C208 0.048(3) 0.038(3) 0.037(4) 0.009(3) 0.013(3) -0.013(3)
C209 0.041(3) 0.033(3) 0.031(4) 0.006(3) 0.006(3) -0.024(3)
C210 0.034(3) 0.045(4) 0.038(4) -0.004(3) -0.006(3) -0.016(3)
C211 0.040(4) 0.033(3) 0.026(3) -0.002(3) 0.004(3) -0.023(3)
O34 0.038(3) 0.038(2) 0.026(3) -0.005(2) 0.004(2) -0.020(2)
C212 0.049(4) 0.036(3) 0.035(4) -0.004(3) 0.003(3) -0.018(3)
C213 0.040(4) 0.037(3) 0.036(4) -0.006(3) 0.002(3) -0.023(3)
C214 0.039(4) 0.031(3) 0.037(4) -0.008(3) -0.003(3) -0.027(3)
C215 0.0383(17) 0.0276(16) 0.0267(18) 0.0041(14) -0.0041(15) -0.0215(14)
C216 0.029(2) 0.022(2) 0.015(3) 0.001(2) 0.007(2) -0.013(2)
C217 0.042(3) 0.028(3) 0.040(3) -0.004(2) -0.003(3) -0.018(2)
C218 0.056(3) 0.048(3) 0.054(4) -0.009(3) -0.011(3) -0.022(3)
C219 0.055(3) 0.039(3) 0.074(4) -0.014(3) -0.011(3) -0.022(3)
C221 0.040(5) 0.021(4) 0.038(5) 0.002(4) -0.014(4) -0.012(4)
C222 0.041(4) 0.030(4) 0.040(5) 0.000(4) -0.005(4) -0.024(3)
C223 0.060(4) 0.033(4) 0.069(6) 0.002(4) 0.013(5) -0.032(3)
C224 0.054(4) 0.034(4) 0.077(6) 0.007(5) -0.020(5) -0.029(4)
C225 0.055(6) 0.070(6) 0.093(8) -0.042(6) 0.005(6) -0.028(5)
C226 0.098(4) 0.102(4) 0.082(4) -0.032(3) 0.014(3) -0.053(3)
C227 0.073(3) 0.106(4) 0.074(3) -0.029(3) 0.006(3) -0.042(3)
C228 0.0420(19) 0.0343(18) 0.033(2) 0.0070(16) -0.0073(17) -0.0200(15)
C229 0.0375(19) 0.0358(19) 0.041(2) 0.0068(17) -0.0071(17) -0.0166(16)
C230 0.0344(17) 0.0329(18) 0.036(2) -0.0004(16) -0.0072(16) -0.0177(15)
C231 0.0416(18) 0.0287(17) 0.0243(19) 0.0035(15) -0.0039(15) -0.0216(14)
C232 0.0396(17) 0.0263(16) 0.0283(19) -0.0020(14) -0.0049(15) -0.0217(13)
C233 0.0366(17) 0.0256(17) 0.0286(19) -0.0002(15) -0.0064(15) -0.0148(14)
C234 0.046(2) 0.033(2) 0.044(2) 0.0095(18) -0.0116(19) -0.0104(18)
C235 0.0328(19) 0.0323(18) 0.035(2) -0.0107(16) -0.0019(17) -0.0060(16)
C236 0.0348(18) 0.0334(18) 0.038(2) -0.0076(16) -0.0053(17) -0.0135(15)
C237 0.0284(17) 0.0380(18) 0.037(2) -0.0045(16) -0.0058(16) -0.0157(15)
C238 0.0245(17) 0.0413(19) 0.035(2) -0.0134(16) -0.0002(16) -0.0112(15)
C239 0.0274(17) 0.0310(17) 0.034(2) -0.0087(15) -0.0062(16) -0.0068(15)
C240 0.0318(18) 0.041(2) 0.035(2) -0.0034(17) -0.0064(17) -0.0119(16)
C241 0.056(3) 0.042(2) 0.045(2) -0.005(2) 0.007(2) -0.004(2)
C242 0.062(2) 0.046(2) 0.049(2) -0.0143(18) -0.012(2) -0.0288(18)
C243 0.067(2) 0.037(2) 0.051(3) -0.0102(19) -0.008(2) -0.0243(19)
C244 0.058(2) 0.0300(19) 0.049(2) -0.0089(18) -0.003(2) -0.0170(18)
C245 0.0388(18) 0.0340(17) 0.039(2) -0.0100(16) 0.0009(16) -0.0214(15)
C246 0.0344(18) 0.0416(19) 0.039(2) -0.0103(17) 0.0002(17) -0.0198(15)
C247 0.0394(18) 0.045(2) 0.044(2) -0.0035(18) -0.0028(18) -0.0269(16)
C248 0.043(2) 0.044(2) 0.064(3) -0.010(2) -0.003(2) -0.0202(18)
C249 0.050(3) 0.064(3) 0.080(4) -0.005(3) -0.007(3) -0.013(2)
C250 0.062(3) 0.078(4) 0.127(5) -0.034(4) 0.009(3) -0.014(3)
C251 0.047(2) 0.042(2) 0.037(2) -0.0035(18) -0.0057(19) -0.0139(18)
C252 0.066(2) 0.040(2) 0.044(2) -0.0013(18) -0.008(2) -0.0245(19)
C253 0.059(2) 0.051(2) 0.043(2) -0.0033(19) -0.005(2) -0.0267(19)
C254 0.0333(18) 0.0339(18) 0.042(2) -0.0062(17) -0.0108(17) -0.0115(15)
C255 0.052(2) 0.038(2) 0.051(3) -0.0156(19) -0.006(2) -0.0072(19)
C256 0.045(2) 0.058(3) 0.054(3) -0.020(2) 0.001(2) -0.005(2)
C257 0.056(3) 0.066(3) 0.062(3) 0.005(3) -0.017(2) -0.020(2)
C258 0.049(2) 0.068(3) 0.066(3) 0.000(3) -0.006(2) -0.018(2)
C259 0.050(3) 0.104(4) 0.099(4) -0.006(4) -0.031(3) -0.016(3)
C260 0.040(2) 0.0277(19) 0.056(3) 0.0030(18) -0.0126(19) -0.0100(16)
C261 0.0293(18) 0.0210(17) 0.055(2) -0.0055(17) -0.0148(17) -0.0034(15)
C262 0.0349(19) 0.0183(17) 0.053(2) -0.0020(16) -0.0140(18) -0.0055(15)
C263 0.0335(19) 0.0236(18) 0.053(2) -0.0026(17) -0.0144(18) -0.0073(15)
C264 0.0414(19) 0.0214(17) 0.040(2) 0.0006(16) -0.0127(18) -0.0060(15)
C265 0.0311(18) 0.0329(19) 0.043(2) -0.0054(17) -0.0111(17) -0.0085(15)
C266 0.044(2) 0.042(2) 0.052(3) 0.0063(19) -0.015(2) -0.0175(18)
C267 0.039(2) 0.0281(19) 0.053(3) 0.0000(18) -0.0096(19) -0.0116(16)
C268 0.0388(19) 0.037(2) 0.048(2) 0.0031(18) -0.0065(19) -0.0177(16)
C269 0.0331(19) 0.0297(19) 0.045(2) -0.0005(18) 0.0003(18) -0.0075(16)
C270 0.049(2) 0.0262(18) 0.056(2) 0.0007(18) -0.0235(19) -0.0126(16)
C271 0.065(3) 0.046(2) 0.072(3) -0.030(2) -0.029(2) 0.009(2)
C272 0.107(4) 0.081(4) 0.128(5) -0.022(4) -0.040(4) -0.029(3)
C273 0.118(5) 0.081(4) 0.112(5) -0.022(4) -0.018(4) -0.021(3)
C274 0.071(5) 0.061(4) 0.078(5) -0.039(4) 0.012(4) -0.035(4)
C275 0.109(7) 0.047(4) 0.072(6) -0.027(4) 0.045(5) -0.045(4)
C276 0.090(7) 0.096(7) 0.103(7) -0.033(6) 0.038(5) -0.023(6)
C277 0.069(6) 0.077(6) 0.093(7) -0.033(5) 0.008(5) -0.024(5)
C278 0.0286(16) 0.0301(17) 0.0314(19) -0.0014(15) -0.0089(15) -0.0129(14)
C279 0.0314(17) 0.0242(16) 0.0279(19) 0.0009(14) -0.0101(15) -0.0110(14)
C280 0.0337(17) 0.0240(16) 0.0311(19) -0.0040(14) -0.0063(15) -0.0136(14)
C281 0.0276(17) 0.0297(17) 0.041(2) -0.0085(16) -0.0088(16) -0.0116(14)
C282 0.0363(18) 0.0208(17) 0.042(2) -0.0003(16) -0.0169(17) -0.0078(15)
C283 0.0448(18) 0.0265(17) 0.040(2) 0.0047(16) -0.0157(17) -0.0198(15)
C284 0.0390(18) 0.0380(19) 0.035(2) 0.0052(17) -0.0078(17) -0.0208(16)
C285 0.0293(18) 0.0242(17) 0.042(2) -0.0018(16) -0.0022(17) -0.0097(14)
C286 0.0297(19) 0.0346(19) 0.050(2) -0.0118(18) 0.0024(18) -0.0081(16)
C287 0.0352(19) 0.0296(19) 0.075(3) -0.007(2) 0.003(2) -0.0152(16)
C288 0.0341(18) 0.0343(18) 0.035(2) -0.0012(16) -0.0014(16) -0.0149(15)
C289 0.0382(19) 0.038(2) 0.046(2) -0.0039(18) 0.0010(18) -0.0176(16)
C290 0.064(2) 0.071(3) 0.053(3) -0.022(2) 0.007(2) -0.040(2)
C291 0.079(3) 0.110(3) 0.071(3) -0.043(3) 0.006(3) -0.051(3)
C292 0.127(5) 0.145(4) 0.113(4) -0.080(3) 0.008(4) -0.058(4)
C293 0.164(7) 0.169(6) 0.150(6) -0.102(5) 0.007(5) -0.057(5)
C294 0.0342(17) 0.0334(17) 0.036(2) -0.0030(16) 0.0037(16) -0.0195(14)
C295 0.0360(17) 0.0336(17) 0.038(2) -0.0053(16) 0.0035(16) -0.0219(14)
C296 0.0340(17) 0.0396(18) 0.033(2) -0.0095(16) 0.0019(16) -0.0210(15)
C297 0.0364(18) 0.0291(17) 0.035(2) -0.0018(16) 0.0008(16) -0.0158(15)
C298 0.0297(17) 0.0385(18) 0.033(2) -0.0053(16) 0.0017(16) -0.0181(14)
C299 0.0327(18) 0.0367(18) 0.035(2) -0.0069(16) 0.0014(16) -0.0152(15)
C300 0.0427(19) 0.0343(18) 0.035(2) -0.0010(16) -0.0013(17) -0.0235(15)
C301 0.103(4) 0.067(4) 0.064(4) 0.000(3) 0.000(3) -0.003(3)
Cl1 0.1056(14) 0.0938(13) 0.1161(15) -0.0154(12) -0.0083(12) -0.0013(12)
Cl2 0.1441(16) 0.0853(11) 0.0757(11) -0.0018(9) -0.0014(11) -0.0315(11)
Cl3 0.1350(14) 0.194(2) 0.139(2) -0.0188(16) 0.0053(14) -0.0971(14)
C302 0.041(2) 0.0282(18) 0.039(2) -0.0062(16) -0.0057(18) -0.0144(16)
Cl4 0.0826(7) 0.0674(7) 0.0374(6) 0.0000(5) -0.0051(6) -0.0402(6)
Cl5 0.0660(8) 0.0547(7) 0.0686(8) -0.0279(6) -0.0281(6) 0.0086(6)
Cl6 0.0691(6) 0.0401(5) 0.0693(8) -0.0167(5) 0.0035(6) -0.0308(5)
C303 0.071(3) 0.041(2) 0.062(3) -0.004(2) -0.027(2) -0.022(2)
Cl7 0.0895(7) 0.0589(6) 0.0653(8) -0.0025(6) -0.0262(7) -0.0419(6)
Cl8 0.0691(7) 0.0423(6) 0.0497(6) -0.0065(5) -0.0187(6) -0.0143(5)
Cl9 0.0612(7) 0.0521(7) 0.1329(12) -0.0357(7) -0.0203(8) -0.0134(6)
C304 0.077(4) 0.067(3) 0.049(4) -0.011(3) 0.005(3) -0.053(3)
Cl10 0.1088(15) 0.0819(13) 0.0559(13) 0.0064(11) 0.0090(12) -0.0521(12)
Cl11 0.1178(16) 0.0610(11) 0.118(2) -0.0335(12) 0.0350(15) -0.0549(11)
Cl12 0.1036(15) 0.0938(14) 0.0505(12) -0.0200(10) 0.0056(11) -0.0509(12)
C305 0.069(6) 0.069(5) 0.059(7) -0.011(5) -0.010(6) -0.045(5)
Cl13 0.085(3) 0.109(4) 0.121(4) 0.034(3) -0.043(3) -0.041(3)
Cl14 0.133(3) 0.104(2) 0.116(3) -0.059(2) 0.035(3) -0.085(2)
Cl15 0.059(2) 0.086(2) 0.080(2) -0.027(2) 0.0081(18) -0.0287(18)
C306 0.050(4) 0.065(4) 0.048(4) -0.009(3) -0.005(3) -0.010(3)
Cl16 0.0379(8) 0.0845(12) 0.0498(10) 0.0097(9) -0.0018(7) -0.0285(8)
Cl17 0.0498(8) 0.0524(9) 0.0597(11) 0.0087(8) -0.0127(8) -0.0297(7)
Cl18 0.0525(10) 0.0444(10) 0.0939(15) 0.0098(10) -0.0120(10) -0.0147(8)
C307 0.071(6) 0.060(7) 0.054(6) -0.005(6) 0.013(6) -0.005(6)
Cl19 0.0418(16) 0.0524(18) 0.0452(19) 0.0005(15) 0.0016(15) -0.0219(14)
Cl20 0.0508(19) 0.070(2) 0.061(2) -0.0108(19) 0.0079(18) -0.0271(17)
Cl21 0.090(3) 0.057(2) 0.056(2) -0.0003(19) -0.009(2) -0.037(2)
C308 0.153(6) 0.124(6) 0.111(7) 0.000(6) -0.010(6) -0.083(5)
Cl22 0.242(4) 0.098(2) 0.094(2) -0.0363(18) 0.074(2) -0.021(3)
Cl23 0.138(2) 0.1324(19) 0.101(2) -0.0565(15) 0.0422(17) -0.0856(16)
Cl24 0.0806(15) 0.0852(16) 0.110(2) 0.0109(15) -0.0226(15) -0.0414(12)
C309 0.160(8) 0.133(8) 0.100(9) -0.002(6) 0.002(7) -0.062(6)
Cl25 0.146(4) 0.170(5) 0.138(4) 0.008(4) -0.061(4) -0.063(4)
Cl26 0.158(4) 0.184(5) 0.166(6) 0.002(4) -0.046(4) -0.089(4)
Cl27 0.260(8) 0.274(9) 0.327(11) -0.060(8) 0.066(9) -0.056(7)
C310 0.097(5) 0.084(5) 0.094(5) -0.027(5) 0.003(5) -0.027(4)
Cl28 0.1447(19) 0.0627(12) 0.1039(18) -0.0269(12) 0.0508(15) -0.0498(12)
Cl29 0.1094(16) 0.0982(16) 0.109(2) -0.0195(15) 0.0196(15) -0.0545(13)
C311 0.133(7) 0.088(8) 0.124(7) -0.033(7) -0.003(7) -0.038(6)
Cl31 0.167(6) 0.154(6) 0.169(6) -0.036(5) -0.001(5) -0.066(5)
Cl32 0.157(6) 0.169(7) 0.162(7) -0.031(6) 0.009(5) -0.041(5)
Cl33 0.252(8) 0.172(8) 0.205(7) -0.018(7) -0.058(7) -0.070(7)
C312 0.084(7) 0.048(6) 0.061(7) -0.002(6) 0.023(6) -0.013(5)
Cl34 0.0697(17) 0.104(2) 0.079(2) -0.0043(19) 0.0035(17) -0.0563(16)
Cl35 0.0598(17) 0.0721(19) 0.098(3) -0.0160(18) 0.0224(18) -0.0340(15)
Cl36 0.079(2) 0.073(2) 0.096(3) 0.010(2) 0.024(2) -0.005(2)
Cl37 0.0339(16) 0.091(3) 0.0331(17) 0.0120(17) 0.0099(14) 0.0037(17)
Cl38 0.065(2) 0.109(3) 0.083(3) -0.009(3) 0.015(2) -0.030(2)
Cl39 0.200(7) 0.135(4) 0.126(5) -0.061(4) 0.012(5) -0.045(4)
C314 0.097(8) 0.062(6) 0.076(8) -0.018(6) -0.012(7) -0.062(6)
Cl40 0.077(4) 0.110(4) 0.091(5) -0.020(4) 0.018(3) -0.043(3)
Cl41 0.084(3) 0.117(3) 0.108(4) -0.062(3) 0.027(3) -0.067(3)
Cl42 0.179(6) 0.142(5) 0.139(6) 0.031(5) -0.017(5) -0.113(4)
C315 0.181(5) 0.142(6) 0.233(8) 0.001(5) -0.083(5) -0.097(5)
Cl43 0.1692(19) 0.1314(16) 0.1298(18) -0.0089(14) -0.0196(16) -0.0705(15)
Cl44 0.393(5) 0.257(4) 0.166(3) 0.012(3) -0.044(3) -0.160(4)
Cl45 0.244(3) 0.286(4) 0.328(5) -0.030(4) -0.048(3) -0.160(3)
O37 0.090(2) 0.132(3) 0.115(3) -0.057(3) 0.033(2) -0.064(2)
C316 0.101(4) 0.060(3) 0.058(3) -0.016(2) 0.022(3) -0.040(3)
C317 0.086(4) 0.088(4) 0.086(4) -0.028(3) 0.009(3) -0.027(3)
O39 0.0614(16) 0.0518(16) 0.0519(19) 0.0093(14) -0.0163(15) -0.0321(14)
C318 0.043(2) 0.047(2) 0.031(2) -0.0003(19) -0.0015(18) -0.0149(19)
C319 0.185(9) 0.189(9) 0.273(11) -0.024(9) -0.003(9) -0.071(7)

loop_
_atom_type_symbol
_atom_type_description
_atom_type_scat_dispersion_real
_atom_type_scat_dispersion_imag
_atom_type_scat_source
C C 0.0033 0.0016 'International Tables Vol C Tables 4.2.6.8 and 6.1.1.4'
H H 0.0000 0.0000 'International Tables Vol C Tables 4.2.6.8 and 6.1.1.4'
N N 0.0061 0.0033 'International Tables Vol C Tables 4.2.6.8 and 6.1.1.4'
O O 0.0106 0.0060 'International Tables Vol C Tables 4.2.6.8 and 6.1.1.4'
Cl Cl 0.1484 0.1585 'International Tables Vol C Tables 4.2.6.8 and 6.1.1.4'

loop_
_geom_angle_atom_site_label_1
_geom_angle_atom_site_label_2
_geom_angle_atom_site_label_3
_geom_angle
C6 O1 C23 117.1(3)
C2 O2 C8 116.3(3)
C37 O3 C10 116.5(3)
C33 O4 C39 117.5(3)
C58 O5 C41 112.8(3)
C54 O6 C60 115.6(3)
C76 O7 C62 117.8(3)
C72 O8 C25 124.5(3)
C89 O9 C106 116.2(4)
C85 O10 C91 121.8(4)
C116 O11 C93 116.2(4)
C112 O12 C118 117.3(3)
C136 O13 C120 114.9(3)
C132 O14 C138 115.9(3)
C154 O15 C140 116.1(3)
C150 O16 C108 117.7(4)
C161 O17 C177 116.8(5)
C161 O17 C180 113.2(4)
C177 O17 C180 30.1(5)
C157 O18 C162 117.8(3)
C188 O19 C164 115.6(3)
C192 O20 C184 122.0(5)
C192 O20 C189 17.6(5)
C184 O20 C189 108.2(3)
C194 O21 C205 121.4(8)
C194 O21 C191 12.0(9)
C205 O21 C191 113.8(4)
C233 O22 C214 122.2(5)
C233 O22 C210 115.1(4)
C214 O22 C210 7.2(7)
C182 O23 C229 130.8(6)
C182 O23 C179 28.6(6)
C229 O23 C179 104.8(4)
C236 O24 C242 116.4(3)
C240 O25 C251 118.8(3)
C265 O26 C253 114.9(3)
C261 O27 C267 119.4(4)
C283 O28 C269 114.3(4)
C279 O29 C285 115.4(3)
C299 O30 C287 116.5(3)
C295 O31 C244 117.4(3)
C7 N1 C29 124.0(6)
C7 N1 C26 113.9(4)
C29 N1 C26 10.1(6)
C38 N2 C51 117.7(4)
C155 N3 C52 117.1(4)
C59 N4 C69 114.6(4)
C266 N5 C70 116.3(4)
C77 N6 C81 120.9(6)
C77 N6 C78 111.5(4)
C81 N6 C78 13.9(7)
C90 N7 C109 141.9(7)
C234 N8 C110 118.6(4)
C117 N9 C129 116.9(4)
C300 N10 C130 115.9(4)
C137 N11 C147 118.2(3)
C284 N12 C148 116.2(4)
C206 N13 C226 117.9(6)
C241 N14 C227 114.9(4)
C6 C1 C2 118.7(4)
C6 C1 C7 117.9(4)
C2 C1 C7 122.9(3)
O2 C2 C3 118.3(4)
O2 C2 C1 121.6(4)
C3 C2 C1 120.0(4)
C4 C3 C2 119.1(4)
C4 C3 C11 119.6(4)
C2 C3 C11 121.2(4)
C3 C4 C5 123.0(4)
C3 C4 H1 118.5
C5 C4 H1 118.5
C6 C5 C4 117.4(4)
C6 C5 C17 122.3(4)
C4 C5 C17 120.1(4)
C5 C6 O1 118.0(4)
C5 C6 C1 121.5(4)
O1 C6 C1 120.2(4)
N1 C7 C1 126.8(4)
N1 C7 H2 116.6
C1 C7 H2 116.6
O2 C8 C9 110.3(4)
O2 C8 H3 109.6
C9 C8 H3 109.6
O2 C8 H4 109.6
C9 C8 H4 109.6
H3 C8 H4 108.1
C10 C9 C8 115.8(4)
C10 C9 H5 108.3
C8 C9 H5 108.3
C10 C9 H6 108.3
C8 C9 H6 108.3
H5 C9 H6 107.4
O3 C10 C9 107.8(3)
O3 C10 H7 110.1
C9 C10 H7 110.1
O3 C10 H8 110.1
C9 C10 H8 110.1
H7 C10 H8 108.5
C36 C11 C12 115.6(4)
C36 C11 C3 109.4(3)
C12 C11 C3 111.9(4)
C36 C11 H9 106.5
C12 C11 H9 106.5
C3 C11 H9 106.5
C13 C12 C11 114.6(4)
C13 C12 H10 108.6
C11 C12 H10 108.6
C13 C12 H11 108.6
C11 C12 H11 108.6
H10 C12 H11 107.6
C14 C13 C12 116.7(5)
C14 C13 H12 108.1
C12 C13 H12 108.1
C14 C13 H13 108.1
C12 C13 H13 108.1
H12 C13 H13 107.3
C15 C14 C13 116.4(6)
C15 C14 H14 108.2
C13 C14 H14 108.2
C15 C14 H15 108.2
C13 C14 H15 108.2
H14 C14 H15 107.3
C14 C15 C16 114.5(7)
C14 C15 H16 108.6
C16 C15 H16 108.6
C14 C15 H17 108.6
C16 C15 H17 108.6
H16 C15 H17 107.6
C15 C16 H18 109.5
C15 C16 H19 109.5
H18 C16 H19 109.5
C15 C16 H20 109.5
H18 C16 H20 109.5
H19 C16 H20 109.5
C73 C17 C5 112.5(3)
C73 C17 C18 114.3(4)
C5 C17 C18 109.7(3)
C73 C17 H21 106.6
C5 C17 H21 106.6
C18 C17 H21 106.6
C19 C18 C17 112.9(4)
C19 C18 H22 109.0
C17 C18 H22 109.0
C19 C18 H23 109.0
C17 C18 H23 109.0
H22 C18 H23 107.8
C20 C19 C18 115.6(5)
C20 C19 H24 108.4
C18 C19 H24 108.4
C20 C19 H25 108.4
C18 C19 H25 108.4
H24 C19 H25 107.4
C21 C20 C19 116.9(5)
C21 C20 H26 108.1
C19 C20 H26 108.1
C21 C20 H27 108.1
C19 C20 H27 108.1
H26 C20 H27 107.3
C20 C21 C22 113.5(6)
C20 C21 H28 108.9
C22 C21 H28 108.9
C20 C21 H29 108.9
C22 C21 H29 108.9
H28 C21 H29 107.7
C21 C22 H30 109.5
C21 C22 H31 109.5
H30 C22 H31 109.5
C21 C22 H32 109.5
H30 C22 H32 109.5
H31 C22 H32 109.5
O1 C23 C24 112.1(4)
O1 C23 H33 109.2
C24 C23 H33 109.2
O1 C23 H34 109.2
C24 C23 H34 109.2
H33 C23 H34 107.9
C25 C24 C23 113.3(4)
C25 C24 H35 108.9
C23 C24 H35 108.9
C25 C24 H36 108.9
C23 C24 H36 108.9
H35 C24 H36 107.7
O8 C25 C24 109.3(3)
O8 C25 H37 109.8
C24 C25 H37 109.8
O8 C25 H38 109.8
C24 C25 H38 109.8
H37 C25 H38 108.3
C27 C26 N1 113.5(5)
C27 C26 H39 108.9
N1 C26 H39 108.9
C27 C26 H40 108.9
N1 C26 H40 108.9
H39 C26 H40 107.7
C26 C27 N15 114.8(5)
C26 C27 H41 108.6
N15 C27 H41 108.6
C26 C27 H42 108.6
N15 C27 H42 108.6
H41 C27 H42 107.6
C28 N15 C27 124.7(6)
N15 C28 C156 134.0(5)
N15 C28 H43 103.7
C156 C28 H43 103.7
N15 C28 H44 103.7
C156 C28 H44 103.7
H43 C28 H44 105.3
N1 C29 C30 115.3(10)
N1 C29 H45 108.4
C30 C29 H45 108.4
N1 C29 H46 108.4
C30 C29 H46 108.4
H45 C29 H46 107.5
N16 C30 C29 109.8(8)
N16 C30 H47 109.7
C29 C30 H47 109.7
N16 C30 H48 109.7
C29 C30 H48 109.7
H47 C30 H48 108.2
C31 N16 C30 137.3(11)
N16 C31 C156 146.3(9)
N16 C31 H49 100.2
C156 C31 H49 100.2
N16 C31 H50 100.2
C156 C31 H50 100.2
H49 C31 H50 104.2
C37 C32 C33 118.4(4)
C37 C32 C38 118.3(4)
C33 C32 C38 123.2(4)
O4 C33 C32 119.8(4)
O4 C33 C34 119.5(4)
C32 C33 C34 120.4(4)
C35 C34 C33 118.5(4)
C35 C34 C42 121.0(4)
C33 C34 C42 120.4(4)
C34 C35 C36 123.2(4)
C34 C35 H51 118.4
C36 C35 H51 118.4
C37 C36 C35 116.3(4)
C37 C36 C11 120.8(4)
C35 C36 C11 122.8(4)
O3 C37 C32 118.8(4)
O3 C37 C36 118.3(3)
C32 C37 C36 122.9(4)
N2 C38 C32 123.1(4)
N2 C38 H52 118.5
C32 C38 H52 118.5
O4 C39 C40 107.7(3)
O4 C39 H53 110.2
C40 C39 H53 110.2
O4 C39 H54 110.2
C40 C39 H54 110.2
H53 C39 H54 108.5
C41 C40 C39 113.1(4)
C41 C40 H55 109.0
C39 C40 H55 109.0
C41 C40 H56 109.0
C39 C40 H56 109.0
H55 C40 H56 107.8
O5 C41 C40 110.2(4)
O5 C41 H57 109.6
C40 C41 H57 109.6
O5 C41 H58 109.6
C40 C41 H58 109.6
H57 C41 H58 108.1
C43 C42 C57 112.5(4)
C43 C42 C34 113.4(4)
C57 C42 C34 112.1(4)
C43 C42 H59 106.0
C57 C42 H59 106.0
C34 C42 H59 106.0
C47 C43 C42 128.6(7)
C47 C43 C44 29.9(7)
C42 C43 C44 107.5(4)
C47 C43 H60 112.4
C42 C43 H60 110.2
C44 C43 H60 110.2
C47 C43 H61 81.9
C42 C43 H61 110.2
C44 C43 H61 110.2
H60 C43 H61 108.5
C45 C44 C43 108.5(6)
C45 C44 H62 110.0
C43 C44 H62 110.0
C45 C44 H63 110.0
C43 C44 H63 110.0
H62 C44 H63 108.4
C44 C45 C46 114.1(6)
C44 C45 H64 108.7
C46 C45 H64 108.7
C44 C45 H65 108.7
C46 C45 H65 108.7
H64 C45 H65 107.6
C45 C46 C50 115.0(7)
C45 C46 H66 108.5
C50 C46 H66 108.5
C45 C46 H67 108.5
C50 C46 H67 108.5
H66 C46 H67 107.5
C43 C47 C48 101.3(12)
C43 C47 H68 111.5
C48 C47 H68 111.5
C43 C47 H69 111.5
C48 C47 H69 111.5
H68 C47 H69 109.3
C47 C48 C49 108.1(14)
C47 C48 H70 110.1
C49 C48 H70 110.1
C47 C48 H71 110.1
C49 C48 H71 110.1
H70 C48 H71 108.4
C50 C49 C48 116.6(15)
C50 C49 H72 108.1
C48 C49 H72 108.1
C50 C49 H73 108.1
C48 C49 H73 108.1
H72 C49 H73 107.3
C49 C50 C46 24.5(10)
C49 C50 H74 125.0
C46 C50 H74 109.5
C49 C50 H75 85.6
C46 C50 H75 109.5
H74 C50 H75 109.5
C49 C50 H76 114.4
C46 C50 H76 109.5
H74 C50 H76 109.5
H75 C50 H76 109.5
N2 C51 C52 109.9(4)
N2 C51 H77 109.7
C52 C51 H77 109.7
N2 C51 H78 109.7
C52 C51 H78 109.7
H77 C51 H78 108.2
N3 C52 C51 109.1(4)
N3 C52 H79 109.9
C51 C52 H79 109.9
N3 C52 H80 109.9
C51 C52 H80 109.9
H79 C52 H80 108.3
C58 C53 C54 118.9(4)
C58 C53 C59 123.8(4)
C54 C53 C59 116.4(4)
O6 C54 C55 118.5(4)
O6 C54 C53 120.2(4)
C55 C54 C53 121.3(4)
C56 C55 C54 117.6(4)
C56 C55 C63 121.0(4)
C54 C55 C63 121.4(4)
C55 C56 C57 123.2(4)
C55 C56 H81 118.4
C57 C56 H81 118.4
C56 C57 C58 118.3(4)
C56 C57 C42 118.4(4)
C58 C57 C42 123.2(4)
O5 C58 C57 117.4(4)
O5 C58 C53 121.9(4)
C57 C58 C53 120.6(4)
N4 C59 C53 127.0(4)
N4 C59 H82 116.5
C53 C59 H82 116.5
O6 C60 C61 111.9(4)
O6 C60 H83 109.2
C61 C60 H83 109.2
O6 C60 H84 109.2
C61 C60 H84 109.2
H83 C60 H84 107.9
C60 C61 C62 114.1(3)
C60 C61 H85 108.7
C62 C61 H85 108.7
C60 C61 H86 108.7
C62 C61 H86 108.7
H85 C61 H86 107.6
O7 C62 C61 107.0(4)
O7 C62 H87 110.3
C61 C62 H87 110.3
O7 C62 H88 110.3
C61 C62 H88 110.3
H87 C62 H88 108.6
C55 C63 C64 111.5(4)
C55 C63 C75 109.9(4)
C64 C63 C75 114.8(3)
C55 C63 H89 106.7
C64 C63 H89 106.7
C75 C63 H89 106.7
C65 C64 C63 115.5(4)
C65 C64 H90 108.4
C63 C64 H90 108.4
C65 C64 H91 108.4
C63 C64 H91 108.4
H90 C64 H91 107.5
C64 C65 C66 115.2(5)
C64 C65 H92 108.5
C66 C65 H92 108.5
C64 C65 H93 108.5
C66 C65 H93 108.5
H92 C65 H93 107.5
C67 C66 C65 115.1(6)
C67 C66 H94 108.5
C65 C66 H94 108.5
C67 C66 H95 108.5
C65 C66 H95 108.5
H94 C66 H95 107.5
C66 C67 C68 112.6(8)
C66 C67 H96 109.1
C68 C67 H96 109.1
C66 C67 H97 109.1
C68 C67 H97 109.1
H96 C67 H97 107.8
C67 C68 H98 109.5
C67 C68 H99 109.5
H98 C68 H99 109.5
C67 C68 H100 109.5
H98 C68 H100 109.5
H99 C68 H100 109.5
N4 C69 C70 111.5(4)
N4 C69 H101 109.3
C70 C69 H101 109.3
N4 C69 H102 109.3
C70 C69 H102 109.3
H101 C69 H102 108.0
C69 C70 N5 110.8(4)
C69 C70 H103 109.5
N5 C70 H103 109.5
C69 C70 H104 109.5
N5 C70 H104 109.5
H103 C70 H104 108.1
C76 C71 C72 118.7(4)
C76 C71 C77 115.7(3)
C72 C71 C77 125.6(4)
O8 C72 C73 115.6(3)
O8 C72 C71 124.0(4)
C73 C72 C71 120.3(4)
C74 C73 C72 118.1(3)
C74 C73 C17 123.8(4)
C72 C73 C17 118.1(4)
C75 C74 C73 123.6(4)
C75 C74 H105 118.2
C73 C74 H105 118.2
C74 C75 C76 116.8(4)
C74 C75 C63 122.7(4)
C76 C75 C63 120.3(3)
O7 C76 C71 117.0(4)
O7 C76 C75 120.3(4)
C71 C76 C75 122.2(3)
N6 C77 C71 125.6(4)
N6 C77 H106 117.2
C71 C77 H106 117.2
N6 C78 C79 110.1(5)
N17 C79 C78 108.7(6)
C80 N17 C79 120.6(6)
N17 C80 C183 137.7(6)
N6 C81 C82 111.7(9)
N18 C82 C81 109.5(9)
C83 N18 C82 123.0(11)
N18 C83 C183 133.3(11)
C85 C84 C89 117.9(5)
C85 C84 C90 118.1(6)
C89 C84 C90 123.7(6)
C86 C85 C84 122.5(6)
C86 C85 O10 116.6(5)
C84 C85 O10 120.8(6)
C87 C86 C85 117.4(5)
C87 C86 C94 121.3(5)
C85 C86 C94 121.3(5)
C86 C87 C88 123.1(5)
C86 C87 H107 118.4
C88 C87 H107 118.4
C89 C88 C87 115.9(5)
C89 C88 C100 123.5(5)
C87 C88 C100 120.5(5)
C88 C89 C84 123.0(5)
C88 C89 O9 116.8(5)
C84 C89 O9 120.1(5)
N7 C90 C84 146.6(9)
N7 C90 H108 106.7
C84 C90 H108 106.7
O10 C91 C92 121.5(6)
O10 C91 H109 107.0
C92 C91 H109 107.0
O10 C91 H110 107.0
C92 C91 H110 107.0
H109 C91 H110 106.7
C91 C92 C93 116.6(6)
C91 C92 H111 108.2
C93 C92 H111 108.2
C91 C92 H112 108.2
C93 C92 H112 108.2
H111 C92 H112 107.3
O11 C93 C92 109.2(5)
O11 C93 H113 109.8
C92 C93 H113 109.8
O11 C93 H114 109.8
C92 C93 H114 109.8
H113 C93 H114 108.3
C95 C94 C115 114.6(5)
C95 C94 C86 112.0(5)
C115 C94 C86 109.8(4)
C95 C94 H115 106.6
C115 C94 H115 106.6
C86 C94 H115 106.6
C94 C95 C96 110.3(6)
C94 C95 H116 109.6
C96 C95 H116 109.6
C94 C95 H117 109.6
C96 C95 H117 109.6
H116 C95 H117 108.1
C97 C96 C95 115.3(7)
C97 C96 H118 108.4
C95 C96 H118 108.4
C97 C96 H119 108.4
C95 C96 H119 108.4
H118 C96 H119 107.5
C96 C97 C98 110.8(7)
C96 C97 H120 109.5
C98 C97 H120 109.5
C96 C97 H121 109.5
C98 C97 H121 109.5
H120 C97 H121 108.1
C99 C98 C97 111.2(7)
C99 C98 H122 109.4
C97 C98 H122 109.4
C99 C98 H123 109.4
C97 C98 H123 109.4
H122 C98 H123 108.0
C98 C99 H124 109.5
C98 C99 H125 109.5
H124 C99 H125 109.5
C98 C99 H126 109.5
H124 C99 H126 109.5
H125 C99 H126 109.5
C88 C100 C151 113.4(4)
C88 C100 C101 116.0(4)
C151 C100 C101 112.8(4)
C88 C100 H127 104.4
C151 C100 H127 104.4
C101 C100 H127 104.4
C102 C101 C100 113.1(5)
C102 C101 H128 109.0
C100 C101 H128 109.0
C102 C101 H129 109.0
C100 C101 H129 109.0
H128 C101 H129 107.8
C101 C102 C103 111.8(7)
C101 C102 H130 109.2
C103 C102 H130 109.2
C101 C102 H131 109.2
C103 C102 H131 109.2
H130 C102 H131 107.9
C104 C103 C102 114.5(8)
C104 C103 H132 108.6
C102 C103 H132 108.6
C104 C103 H133 108.6
C102 C103 H133 108.6
H132 C103 H133 107.6
C103 C104 C105 108.2(11)
C103 C104 H134 110.1
C105 C104 H134 110.1
C103 C104 H135 110.1
C105 C104 H135 110.1
H134 C104 H135 108.4
C104 C105 H136 109.5
C104 C105 H137 109.5
H136 C105 H137 109.5
C104 C105 H138 109.5
H136 C105 H138 109.5
H137 C105 H138 109.5
O9 C106 C107 115.2(5)
O9 C106 H139 108.5
C107 C106 H139 108.5
O9 C106 H140 108.5
C107 C106 H140 108.5
H139 C106 H140 107.5
C108 C107 C106 114.6(5)
C108 C107 H141 108.6
C106 C107 H141 108.6
C108 C107 H142 108.6
C106 C107 H142 108.6
H141 C107 H142 107.6
O16 C108 C107 106.9(5)
O16 C108 H143 110.3
C107 C108 H143 110.3
O16 C108 H144 110.3
C107 C108 H144 110.3
H143 C108 H144 108.6
N7 C109 C110 116.9(5)
N7 C109 H145 108.1
C110 C109 H145 108.1
N7 C109 H146 108.1
C110 C109 H146 108.1
H145 C109 H146 107.3
N8 C110 C109 109.7(4)
N8 C110 H147 109.7
C109 C110 H147 109.7
N8 C110 H148 109.7
C109 C110 H148 109.7
H147 C110 H148 108.2
C112 C111 C116 118.9(4)
C112 C111 C117 123.2(4)
C116 C111 C117 117.9(5)
C113 C112 C111 122.3(4)
C113 C112 O12 118.2(4)
C111 C112 O12 119.5(4)
C112 C113 C114 116.8(5)
C112 C113 C121 119.5(4)
C114 C113 C121 123.7(4)
C115 C114 C113 123.0(4)
C115 C114 H149 118.5
C113 C114 H149 118.5
C114 C115 C116 117.7(5)
C114 C115 C94 123.7(5)
C116 C115 C94 118.4(5)
C111 C116 O11 118.9(4)
C111 C116 C115 121.1(5)
O11 C116 C115 120.0(5)
N9 C117 C111 124.7(4)
N9 C117 H150 117.7
C111 C117 H150 117.7
O12 C118 C119 106.6(3)
O12 C118 H151 110.4
C119 C118 H151 110.4
O12 C118 H152 110.4
C119 C118 H152 110.4
H151 C118 H152 108.6
C120 C119 C118 114.5(4)
C120 C119 H153 108.6
C118 C119 H153 108.6
C120 C119 H154 108.6
C118 C119 H154 108.6
H153 C119 H154 107.6
O13 C120 C119 112.1(3)
O13 C120 H155 109.2
C119 C120 H155 109.2
O13 C120 H156 109.2
C119 C120 H156 109.2
H155 C120 H156 107.9
C113 C121 C135 111.7(3)
C113 C121 C122 114.8(4)
C135 C121 C122 110.0(4)
C113 C121 H157 106.6
C135 C121 H157 106.6
C122 C121 H157 106.6
C121 C122 C123 113.2(4)
C121 C122 H158 108.9
C123 C122 H158 108.9
C121 C122 H159 108.9
C123 C122 H159 108.9
H158 C122 H159 107.8
C124 C123 C122 110.4(5)
C124 C123 H160 109.6
C122 C123 H160 109.6
C124 C123 H161 109.6
C122 C123 H161 109.6
H160 C123 H161 108.1
C123 C124 C125 109.5(6)
C123 C124 H162 109.8
C125 C124 H162 109.8
C123 C124 H163 109.8
C125 C124 H163 109.8
H162 C124 H163 108.2
C126 C125 C124 119.7(9)
C126 C125 C128 92.9(8)
C124 C125 C128 97.3(7)
C126 C125 H164 107.4
C124 C125 H164 107.4
C128 C125 H164 26.5
C126 C125 H165 107.4
C124 C125 H165 107.4
C128 C125 H165 133.2
H164 C125 H165 106.9
C125 C126 H166 109.5
C125 C126 H167 109.5
H166 C126 H167 109.5
C125 C126 H168 109.5
H166 C126 H168 109.5
H167 C126 H168 109.5
C125 C128 H173 109.5
C125 C128 H174 109.5
H173 C128 H174 109.5
C125 C128 H175 109.5
H173 C128 H175 109.5
H174 C128 H175 109.5
N9 C129 C130 112.9(4)
N9 C129 H176 109.0
C130 C129 H176 109.0
N9 C129 H177 109.0
C130 C129 H177 109.0
H176 C129 H177 107.8
N10 C130 C129 109.9(4)
N10 C130 H178 109.7
C129 C130 H178 109.7
N10 C130 H179 109.7
C129 C130 H179 109.7
H178 C130 H179 108.2
C136 C131 C132 117.6(4)
C136 C131 C137 118.7(3)
C132 C131 C137 123.5(3)
O14 C132 C133 117.8(3)
O14 C132 C131 121.5(4)
C133 C132 C131 120.6(3)
C134 C133 C132 118.6(4)
C134 C133 C141 120.1(4)
C132 C133 C141 121.3(3)
C133 C134 C135 123.3(4)
C133 C134 H180 118.3
C135 C134 H180 118.3
C136 C135 C134 117.3(4)
C136 C135 C121 122.1(4)
C134 C135 C121 120.6(4)
C135 C136 O13 118.4(3)
C135 C136 C131 122.3(4)
O13 C136 C131 119.2(3)
N11 C137 C131 126.9(4)
N11 C137 H181 116.5
C131 C137 H181 116.5
O14 C138 C139 109.4(3)
O14 C138 H182 109.8
C139 C138 H182 109.8
O14 C138 H183 109.8
C139 C138 H183 109.8
H182 C138 H183 108.2
C140 C139 C138 114.8(3)
C140 C139 H184 108.6
C138 C139 H184 108.6
C140 C139 H185 108.6
C138 C139 H185 108.6
H184 C139 H185 107.5
O15 C140 C139 107.8(3)
O15 C140 H186 110.1
C139 C140 H186 110.1
O15 C140 H187 110.1
C139 C140 H187 110.1
H186 C140 H187 108.5
C153 C141 C133 110.9(3)
C153 C141 C142 114.0(3)
C133 C141 C142 110.2(3)
C153 C141 H188 107.1
C133 C141 H188 107.1
C142 C141 H188 107.1
C143 C142 C141 112.8(3)
C143 C142 H189 109.0
C141 C142 H189 109.0
C143 C142 H190 109.0
C141 C142 H190 109.0
H189 C142 H190 107.8
C144 C143 C142 112.7(4)
C144 C143 H191 109.0
C142 C143 H191 109.0
C144 C143 H192 109.0
C142 C143 H192 109.0
H191 C143 H192 107.8
C143 C144 C145 112.5(4)
C143 C144 H193 109.1
C145 C144 H193 109.1
C143 C144 H194 109.1
C145 C144 H194 109.1
H193 C144 H194 107.8
C146 C145 C144 113.6(4)
C146 C145 H195 108.8
C144 C145 H195 108.8
C146 C145 H196 108.8
C144 C145 H196 108.8
H195 C145 H196 107.7
C145 C146 H197 109.5
C145 C146 H198 109.5
H197 C146 H198 109.5
C145 C146 H199 109.5
H197 C146 H199 109.5
H198 C146 H199 109.5
N11 C147 C148 111.1(3)
N11 C147 H200 109.4
C148 C147 H200 109.4
N11 C147 H201 109.4
C148 C147 H201 109.4
H200 C147 H201 108.0
N12 C148 C147 112.0(4)
N12 C148 H202 109.2
C147 C148 H202 109.2
N12 C148 H203 109.2
C147 C148 H203 109.2
H202 C148 H203 107.9
C150 C149 C154 117.4(3)
C150 C149 C155 124.6(4)
C154 C149 C155 118.0(4)
C151 C150 O16 119.0(4)
C151 C150 C149 122.3(4)
O16 C150 C149 118.7(3)
C150 C151 C152 118.5(4)
C150 C151 C100 120.6(4)
C152 C151 C100 120.9(4)
C153 C152 C151 122.2(4)
C153 C152 H204 118.9
C151 C152 H204 118.9
C152 C153 C154 117.6(4)
C152 C153 C141 123.4(3)
C154 C153 C141 119.0(4)
O15 C154 C153 119.8(4)
O15 C154 C149 118.2(3)
C153 C154 C149 121.9(4)
N3 C155 C149 121.7(4)
N3 C155 H205 119.2
C149 C155 H205 119.2
C161 C156 C157 118.0(4)
C161 C156 C31 112.8(5)
C157 C156 C31 129.1(5)
C161 C156 C28 120.2(4)
C157 C156 C28 120.3(4)
C31 C156 C28 16.4(5)
O18 C157 C158 116.4(3)
O18 C157 C156 121.4(4)
C158 C157 C156 121.8(4)
C157 C158 C159 116.8(3)
C157 C158 C165 121.4(4)
C159 C158 C165 121.7(4)
C160 C159 C158 123.9(4)
C160 C159 H206 118.0
C158 C159 H206 118.0
C159 C160 C161 116.4(4)
C159 C160 C171 122.4(4)
C161 C160 C171 120.6(3)
C160 C161 C156 123.0(4)
C160 C161 O17 118.8(4)
C156 C161 O17 118.0(4)
O18 C162 C163 113.3(3)
O18 C162 H207 108.9
C163 C162 H207 108.9
O18 C162 H208 108.9
C163 C162 H208 108.9
H207 C162 H208 107.7
C164 C163 C162 115.3(4)
C164 C163 H209 108.4
C162 C163 H209 108.4
C164 C163 H210 108.4
C162 C163 H210 108.4
H209 C163 H210 107.5
O19 C164 C163 115.2(3)
O19 C164 H211 108.5
C163 C164 H211 108.5
O19 C164 H212 108.5
C163 C164 H212 108.5
H211 C164 H212 107.5
C158 C165 C187 113.6(3)
C158 C165 C166 112.9(3)
C187 C165 C166 110.9(3)
C158 C165 H213 106.3
C187 C165 H213 106.3
C166 C165 H213 106.3
C167 C166 C165 113.7(3)
C167 C166 H214 108.8
C165 C166 H214 108.8
C167 C166 H215 108.8
C165 C166 H215 108.8
H214 C166 H215 107.7
C168 C167 C166 115.3(4)
C168 C167 H216 108.4
C166 C167 H216 108.4
C168 C167 H217 108.4
C166 C167 H217 108.4
H216 C167 H217 107.5
C169 C168 C167 114.4(4)
C169 C168 H218 108.7
C167 C168 H218 108.7
C169 C168 H219 108.7
C167 C168 H219 108.7
H218 C168 H219 107.6
C170 C169 C168 112.6(4)
C170 C169 H220 109.1
C168 C169 H220 109.1
C170 C169 H221 109.1
C168 C169 H221 109.1
H220 C169 H221 107.8
C169 C170 H222 109.5
C169 C170 H223 109.5
H222 C170 H223 109.5
C169 C170 H224 109.5
H222 C170 H224 109.5
H223 C170 H224 109.5
C230 C171 C160 115.4(4)
C230 C171 C172 109.6(4)
C160 C171 C172 111.9(4)
C230 C171 H225 106.4
C160 C171 H225 106.4
C172 C171 H225 106.4
C173 C172 C171 116.7(4)
C173 C172 H226 108.1
C171 C172 H226 108.1
C173 C172 H227 108.1
C171 C172 H227 108.1
H226 C172 H227 107.3
C174 C173 C172 114.9(4)
C174 C173 H228 108.5
C172 C173 H228 108.5
C174 C173 H229 108.5
C172 C173 H229 108.5
H228 C173 H229 107.5
C173 C174 C175 113.0(5)
C173 C174 H230 109.0
C175 C174 H230 109.0
C173 C174 H231 109.0
C175 C174 H231 109.0
H230 C174 H231 107.8
C176 C175 C174 112.9(5)
C176 C175 H232 109.0
C174 C175 H232 109.0
C176 C175 H233 109.0
C174 C175 H233 109.0
H232 C175 H233 107.8
C175 C176 H234 109.5
C175 C176 H235 109.5
H234 C176 H235 109.5
C175 C176 H236 109.5
H234 C176 H236 109.5
H235 C176 H236 109.5
O17 C177 C178 114.1(8)
O17 C177 H237 108.7
C178 C177 H237 108.7
O17 C177 H238 108.7
C178 C177 H238 108.7
H237 C177 H238 107.6
C179 C178 C177 120.1(8)
C179 C178 H239 107.3
C177 C178 H239 107.3
C179 C178 H240 107.3
C177 C178 H240 107.3
H239 C178 H240 106.9
C178 C179 O23 118.3(7)
C178 C179 H241 107.7
O23 C179 H241 107.7
C178 C179 H242 107.7
O23 C179 H242 107.7
H241 C179 H242 107.1
C181 C180 O17 105.2(8)
C181 C180 H243 110.7
O17 C180 H243 110.7
C181 C180 H244 110.7
O17 C180 H244 110.7
H243 C180 H244 108.8
C182 C181 C180 111.5(8)
C182 C181 H245 109.3
C180 C181 H245 109.3
C182 C181 H246 109.3
C180 C181 H246 109.3
H245 C181 H246 108.0
O23 C182 C181 119.2(9)
O23 C182 H247 107.5
C181 C182 H247 107.5
O23 C182 H248 107.5
C181 C182 H248 107.5
H247 C182 H248 107.0
C188 C183 C184 117.7(4)
C188 C183 C80 121.7(4)
C184 C183 C80 119.8(4)
C188 C183 C83 117.9(5)
C184 C183 C83 121.9(5)
C80 C183 C83 7.6(7)
O20 C184 C185 118.2(4)
O20 C184 C183 119.8(4)
C185 C184 C183 121.9(3)
C186 C185 C184 117.3(4)
C186 C185 C195 122.6(4)
C184 C185 C195 119.7(3)
C185 C186 C187 123.4(4)
C185 C186 H249 118.3
C187 C186 H249 118.3
C188 C187 C186 117.5(3)
C188 C187 C165 121.4(3)
C186 C187 C165 120.7(4)
O19 C188 C187 117.9(3)
O19 C188 C183 120.1(4)
C187 C188 C183 122.0(4)
C190 C189 O20 116.0(6)
C190 C189 H250 108.3
O20 C189 H250 108.3
C190 C189 H251 108.3
O20 C189 H251 108.3
H250 C189 H251 107.4
C191 C190 C189 116.2(6)
C191 C190 H252 108.2
C189 C190 H252 108.2
C191 C190 H253 108.2
C189 C190 H253 108.2
H252 C190 H253 107.4
C190 C191 O21 117.2(6)
C190 C191 H254 108.0
O21 C191 H254 108.0
C190 C191 H255 108.0
O21 C191 H255 108.0
H254 C191 H255 107.2
O20 C192 C193 107.7(10)
O20 C192 H256 110.2
C193 C192 H256 110.2
O20 C192 H257 110.2
C193 C192 H257 110.2
H256 C192 H257 108.5
C194 C193 C192 116.6(9)
C194 C193 H258 108.1
C192 C193 H258 108.1
C194 C193 H259 108.1
C192 C193 H259 108.1
H258 C193 H259 107.3
O21 C194 C193 122.2(12)
O21 C194 H260 106.8
C193 C194 H260 106.8
O21 C194 H261 106.8
C193 C194 H261 106.8
H260 C194 H261 106.6
C185 C195 C204 117.3(3)
C185 C195 C196 108.1(3)
C204 C195 C196 113.4(3)
C185 C195 H262 105.7
C204 C195 H262 105.7
C196 C195 H262 105.7
C197 C196 C195 114.1(3)
C197 C196 H263 108.7
C195 C196 H263 108.7
C197 C196 H264 108.7
C195 C196 H264 108.7
H263 C196 H264 107.6
C196 C197 C198 115.3(4)
C196 C197 H265 108.5
C198 C197 H265 108.5
C196 C197 H266 108.5
C198 C197 H266 108.5
H265 C197 H266 107.5
C197 C198 C199 114.6(4)
C197 C198 H267 108.6
C199 C198 H267 108.6
C197 C198 H268 108.6
C199 C198 H268 108.6
H267 C198 H268 107.6
C198 C199 C200 112.1(4)
C198 C199 H269 109.2
C200 C199 H269 109.2
C198 C199 H270 109.2
C200 C199 H270 109.2
H269 C199 H270 107.9
C199 C200 H271 109.5
C199 C200 H272 109.5
H271 C200 H272 109.5
C199 C200 H273 109.5
H271 C200 H273 109.5
H272 C200 H273 109.5
C211 C201 C205 118.2(5)
C211 C201 C206 116.0(6)
C205 C201 C206 122.8(4)
C211 C201 C207 17.0(6)
C205 C201 C207 115.8(5)
C206 C201 C207 121.4(5)
C207 C202 C203 118.2(5)
C207 C202 C211 17.8(5)
C203 C202 C211 115.3(5)
C207 C202 C215 119.0(5)
C203 C202 C215 122.5(4)
C211 C202 C215 120.7(5)
C204 C203 C202 123.3(4)
C204 C203 H274 118.3
C202 C203 H274 118.3
C205 C204 C203 117.8(4)
C205 C204 C195 118.9(3)
C203 C204 C195 123.3(3)
C204 C205 O21 117.3(4)
C204 C205 C201 122.0(4)
O21 C205 C201 120.4(4)
N13 C206 C201 129.1(6)
N13 C206 H275 115.5
C201 C206 H275 115.5
C202 C207 O33 121.2(7)
C202 C207 C201 118.1(6)
O33 C207 C201 119.9(7)
C207 O33 C208 119.7(6)
O33 C208 C209 104.1(6)
O33 C208 H276 110.9
C209 C208 H276 110.9
O33 C208 H277 110.9
C209 C208 H277 110.9
H276 C208 H277 109.0
C208 C209 C210 121.5(7)
C208 C209 H278 107.0
C210 C209 H278 107.0
C208 C209 H279 107.0
C210 C209 H279 107.0
H278 C209 H279 106.7
C209 C210 O22 98.7(7)
C209 C210 H280 112.0
O22 C210 H280 112.0
C209 C210 H281 112.0
O22 C210 H281 112.0
H280 C210 H281 109.7
O34 C211 C201 119.1(8)
O34 C211 C202 119.0(8)
C201 C211 C202 121.5(7)
C211 O34 C212 116.4(7)
O34 C212 C213 110.8(8)
O34 C212 H282 109.5
C213 C212 H282 109.5
O34 C212 H283 109.5
C213 C212 H283 109.5
H282 C212 H283 108.1
C212 C213 C214 115.9(8)
C212 C213 H284 108.3
C214 C213 H284 108.3
C212 C213 H285 108.3
C214 C213 H285 108.3
H284 C213 H285 107.4
O22 C214 C213 125.6(7)
O22 C214 H286 105.9
C213 C214 H286 105.9
O22 C214 H287 105.9
C213 C214 H287 105.9
H286 C214 H287 106.2
C216 C215 C232 113.9(4)
C216 C215 C202 112.8(3)
C232 C215 C202 113.9(3)
C216 C215 C221 13.7(6)
C232 C215 C221 104.8(5)
C202 C215 C221 110.1(5)
C216 C215 H288 105.0
C232 C215 H288 105.0
C202 C215 H288 105.0
C221 C215 H288 118.2
C215 C216 C217 111.9(4)
C218 C217 C216 116.8(6)
C218 C217 H289 108.1
C216 C217 H289 108.1
C218 C217 H290 108.1
C216 C217 H290 108.1
H289 C217 H290 107.3
C217 C218 C219 116.7(7)
C217 C218 H291 108.1
C219 C218 H291 108.1
C217 C218 H292 108.1
C219 C218 H292 108.1
H291 C218 H292 107.3
C220 C219 C218 114.8(8)
C220 C219 H293 108.6
C218 C219 H293 108.6
C220 C219 H294 108.6
C218 C219 H294 108.6
H293 C219 H294 107.5
C219 C220 H295 109.5
C219 C220 H296 109.5
H295 C220 H296 109.5
C219 C220 H297 109.5
H295 C220 H297 109.5
H296 C220 H297 109.5
C222 C221 C215 105.6(9)
C221 C222 C223 114.3(10)
C221 C222 H298 108.7
C223 C222 H298 108.7
C221 C222 H299 108.7
C223 C222 H299 108.7
H298 C222 H299 107.6
C224 C223 C222 114.1(10)
C224 C223 H300 108.7
C222 C223 H300 108.7
C224 C223 H301 108.7
C222 C223 H301 108.7
H300 C223 H301 107.6
C225 C224 C223 120.7(11)
C225 C224 H302 107.1
C223 C224 H302 107.1
C225 C224 H303 107.1
C223 C224 H303 107.1
H302 C224 H303 106.8
C224 C225 H304 109.5
C224 C225 H305 109.5
H304 C225 H305 109.5
C224 C225 H306 109.5
H304 C225 H306 109.5
H305 C225 H306 109.5
C227 C226 N13 102.3(6)
C227 C226 H307 111.3
N13 C226 H307 111.3
C227 C226 H308 111.3
N13 C226 H308 111.3
H307 C226 H308 109.2
C226 C227 N14 107.4(5)
C226 C227 H309 110.2
N14 C227 H309 110.2
C226 C227 H310 110.2
N14 C227 H310 110.2
H309 C227 H310 108.5
C233 C228 C229 118.5(4)
C233 C228 C234 124.0(4)
C229 C228 C234 116.7(3)
C230 C229 O23 117.8(4)
C230 C229 C228 122.5(4)
O23 C229 C228 119.7(4)
C229 C230 C231 116.9(4)
C229 C230 C171 119.8(3)
C231 C230 C171 122.8(4)
C230 C231 C232 123.9(4)
C230 C231 H311 118.0
C232 C231 H311 118.0
C231 C232 C233 118.0(3)
C231 C232 C215 121.1(3)
C233 C232 C215 120.5(3)
O22 C233 C228 122.8(3)
O22 C233 C232 117.0(3)
C228 C233 C232 120.0(4)
N8 C234 C228 127.6(4)
N8 C234 H312 116.2
C228 C234 H312 116.2
C236 C235 C240 119.0(4)
C236 C235 C241 120.3(4)
C240 C235 C241 120.2(4)
O24 C236 C235 117.1(4)
O24 C236 C237 120.8(4)
C235 C236 C237 121.9(4)
C238 C237 C236 116.7(4)
C238 C237 C245 121.6(4)
C236 C237 C245 121.5(4)
C237 C238 C239 124.6(4)
C237 C238 H313 117.7
C239 C238 H313 117.7
C238 C239 C240 116.0(4)
C238 C239 C254 122.1(4)
C240 C239 C254 121.9(4)
O25 C240 C239 119.0(4)
O25 C240 C235 118.9(4)
C239 C240 C235 121.7(4)
N14 C241 C235 122.9(4)
N14 C241 H314 118.6
C235 C241 H314 118.6
O24 C242 C243 106.5(4)
O24 C242 H315 110.4
C243 C242 H315 110.4
O24 C242 H316 110.4
C243 C242 H316 110.4
H315 C242 H316 108.6
C244 C243 C242 114.3(4)
C244 C243 H317 108.7
C242 C243 H317 108.7
C244 C243 H318 108.7
C242 C243 H318 108.7
H317 C243 H318 107.6
O31 C244 C243 113.2(4)
O31 C244 H319 108.9
C243 C244 H319 108.9
O31 C244 H320 108.9
C243 C244 H320 108.9
H319 C244 H320 107.7
C246 C245 C296 111.9(4)
C246 C245 C237 116.0(3)
C296 C245 C237 109.2(3)
C246 C245 H321 106.4
C296 C245 H321 106.4
C237 C245 H321 106.4
C245 C246 C247 114.9(4)
C245 C246 H322 108.5
C247 C246 H322 108.5
C245 C246 H323 108.5
C247 C246 H323 108.5
H322 C246 H323 107.5
C248 C247 C246 113.5(4)
C248 C247 H324 108.9
C246 C247 H324 108.9
C248 C247 H325 108.9
C246 C247 H325 108.9
H324 C247 H325 107.7
C247 C248 C249 115.4(5)
C247 C248 H326 108.4
C249 C248 H326 108.4
C247 C248 H327 108.4
C249 C248 H327 108.4
H326 C248 H327 107.5
C248 C249 C250 113.9(6)
C248 C249 H328 108.8
C250 C249 H328 108.8
C248 C249 H329 108.8
C250 C249 H329 108.8
H328 C249 H329 107.7
C249 C250 H330 109.5
C249 C250 H331 109.5
H330 C250 H331 109.5
C249 C250 H332 109.5
H330 C250 H332 109.5
H331 C250 H332 109.5
O25 C251 C252 107.0(4)
O25 C251 H333 110.3
C252 C251 H333 110.3
O25 C251 H334 110.3
C252 C251 H334 110.3
H333 C251 H334 108.6
C253 C252 C251 113.2(4)
C253 C252 H335 108.9
C251 C252 H335 108.9
C253 C252 H336 108.9
C251 C252 H336 108.9
H335 C252 H336 107.8
O26 C253 C252 111.3(4)
O26 C253 H337 109.4
C252 C253 H337 109.4
O26 C253 H338 109.4
C252 C253 H338 109.4
H337 C253 H338 108.0
C239 C254 C264 113.4(3)
C239 C254 C255 113.5(4)
C264 C254 C255 111.8(4)
C239 C254 H339 105.8
C264 C254 H339 105.8
C255 C254 H339 105.8
C256 C255 C254 114.5(4)
C256 C255 H340 108.6
C254 C255 H340 108.6
C256 C255 H341 108.6
C254 C255 H341 108.6
H340 C255 H341 107.6
C257 C256 C255 114.5(5)
C257 C256 H342 108.6
C255 C256 H342 108.6
C257 C256 H343 108.6
C255 C256 H343 108.6
H342 C256 H343 107.6
C256 C257 C258 112.7(5)
C256 C257 H344 109.1
C258 C257 H344 109.1
C256 C257 H345 109.1
C258 C257 H345 109.1
H344 C257 H345 107.8
C259 C258 C257 112.3(5)
C259 C258 H346 109.1
C257 C258 H346 109.1
C259 C258 H347 109.1
C257 C258 H347 109.1
H346 C258 H347 107.9
C258 C259 H348 109.5
C258 C259 H349 109.5
H348 C259 H349 109.5
C258 C259 H350 109.5
H348 C259 H350 109.5
H349 C259 H350 109.5
C265 C260 C261 119.5(4)
C265 C260 C266 116.9(4)
C261 C260 C266 123.5(4)
O27 C261 C262 116.5(4)
O27 C261 C260 123.0(4)
C262 C261 C260 120.4(4)
C263 C262 C261 117.6(4)
C263 C262 C270 120.9(4)
C261 C262 C270 121.2(4)
C264 C263 C262 123.4(4)
C264 C263 H351 118.3
C262 C263 H351 118.3
C265 C264 C263 117.2(4)
C265 C264 C254 121.8(4)
C263 C264 C254 120.7(4)
C264 C265 C260 121.6(4)
C264 C265 O26 118.5(4)
C260 C265 O26 119.7(4)
N5 C266 C260 124.9(5)
N5 C266 H352 117.6
C260 C266 H352 117.6
O27 C267 C268 111.5(4)
O27 C267 H353 109.3
C268 C267 H353 109.3
O27 C267 H354 109.3
C268 C267 H354 109.3
H353 C267 H354 108.0
C267 C268 C269 114.1(4)
C267 C268 H355 108.7
C269 C268 H355 108.7
C267 C268 H356 108.7
C269 C268 H356 108.7
H355 C268 H356 107.6
O28 C269 C268 108.6(4)
O28 C269 H357 110.0
C268 C269 H357 110.0
O28 C269 H358 110.0
C268 C269 H358 110.0
H357 C269 H358 108.3
C271 C270 C262 113.4(4)
C271 C270 C282 111.3(4)
C262 C270 C282 113.7(4)
C271 C270 H359 105.9
C262 C270 H359 105.9
C282 C270 H359 105.9
C270 C271 C272 126.0(6)
C270 C271 H360 105.8
C272 C271 H360 105.8
C270 C271 H361 105.8
C272 C271 H361 105.8
H360 C271 H361 106.2
C273 C272 C271 117.8(7)
C273 C272 H362 107.9
C271 C272 H362 107.9
C273 C272 H363 107.9
C271 C272 H363 107.9
H362 C272 H363 107.2
C272 C273 C274 116.1(8)
C272 C273 C276 96.5(7)
C274 C273 C276 22.7(7)
C272 C273 H364 108.2
C274 C273 H364 108.2
C276 C273 H364 106.6
C272 C273 H365 108.3
C274 C273 H365 108.3
C276 C273 H365 128.3
H364 C273 H365 107.4
C275 C274 C273 118.7(11)
C275 C274 H366 107.6
C273 C274 H366 107.6
C275 C274 H367 107.6
C273 C274 H367 107.6
H366 C274 H367 107.1
C274 C275 H368 109.5
C274 C275 H369 109.5
H368 C275 H369 109.5
C274 C275 H370 109.5
H368 C275 H370 109.5
H369 C275 H370 109.5
C273 C276 C277 82.1(8)
C273 C276 H371 114.9
C277 C276 H371 114.9
C273 C276 H372 114.9
C277 C276 H372 114.9
H371 C276 H372 112.0
C276 C277 H373 109.5
C276 C277 H374 109.5
H373 C277 H374 109.5
C276 C277 H375 109.5
H373 C277 H375 109.5
H374 C277 H375 109.5
C279 C278 C283 117.6(4)
C279 C278 C284 124.6(3)
C283 C278 C284 117.6(4)
C280 C279 O29 118.4(4)
C280 C279 C278 121.4(3)
O29 C279 C278 119.9(3)
C279 C280 C281 118.8(4)
C279 C280 C288 120.7(3)
C281 C280 C288 120.2(3)
C282 C281 C280 122.9(4)
C282 C281 H376 118.5
C280 C281 H376 118.5
C283 C282 C281 116.7(3)
C283 C282 C270 121.0(4)
C281 C282 C270 121.3(4)
O28 C283 C282 119.1(3)
O28 C283 C278 118.3(4)
C282 C283 C278 122.5(4)
N12 C284 C278 126.5(4)
N12 C284 H377 116.7
C278 C284 H377 116.7
O29 C285 C286 112.6(3)
O29 C285 H378 109.1
C286 C285 H378 109.1
O29 C285 H379 109.1
C286 C285 H379 109.1
H378 C285 H379 107.8
C287 C286 C285 118.2(4)
C287 C286 H380 107.8
C285 C286 H380 107.8
C287 C286 H381 107.8
C285 C286 H381 107.8
H380 C286 H381 107.1
O30 C287 C286 115.4(3)
O30 C287 H382 108.4
C286 C287 H382 108.4
O30 C287 H383 108.4
C286 C287 H383 108.4
H382 C287 H383 107.5
C298 C288 C289 113.7(4)
C298 C288 C280 115.1(4)
C289 C288 C280 110.5(4)
C298 C288 H384 105.5
C289 C288 H384 105.5
C280 C288 H384 105.5
C290 C289 C288 114.6(4)
C290 C289 H385 108.6
C288 C289 H385 108.6
C290 C289 H386 108.6
C288 C289 H386 108.6
H385 C289 H386 107.6
C291 C290 C289 115.2(5)
C291 C290 H387 108.5
C289 C290 H387 108.5
C291 C290 H388 108.5
C289 C290 H388 108.5
H387 C290 H388 107.5
C290 C291 C292 116.0(6)
C290 C291 H389 108.3
C292 C291 H389 108.3
C290 C291 H390 108.3
C292 C291 H390 108.3
H389 C291 H390 107.4
C291 C292 C293 111.8(7)
C291 C292 H391 109.3
C293 C292 H391 109.3
C291 C292 H392 109.3
C293 C292 H392 109.3
H391 C292 H392 107.9
C292 C293 H393 109.5
C292 C293 H394 109.5
H393 C293 H394 109.5
C292 C293 H395 109.5
H393 C293 H395 109.5
H394 C293 H395 109.5
C295 C294 C299 120.0(4)
C295 C294 C300 117.7(4)
C299 C294 C300 122.1(3)
C294 C295 O31 120.5(4)
C294 C295 C296 121.2(4)
O31 C295 C296 118.0(3)
C297 C296 C295 117.3(4)
C297 C296 C245 121.7(4)
C295 C296 C245 120.9(4)
C298 C297 C296 123.5(4)
C298 C297 H396 118.2
C296 C297 H396 118.2
C297 C298 C299 117.1(4)
C297 C298 C288 121.6(4)
C299 C298 C288 120.9(3)
O30 C299 C298 118.0(4)
O30 C299 C294 120.9(4)
C298 C299 C294 120.6(4)
N10 C300 C294 125.2(4)
N10 C300 H397 117.4
C294 C300 H397 117.4
Cl2 C301 Cl1 110.8(4)
Cl2 C301 Cl3 110.1(4)
Cl1 C301 Cl3 107.0(4)
Cl2 C301 H398 109.6
Cl1 C301 H398 109.6
Cl3 C301 H398 109.6
Cl4 C302 Cl5 110.6(2)
Cl4 C302 Cl6 111.0(2)
Cl5 C302 Cl6 109.0(2)
Cl4 C302 H399 108.7
Cl5 C302 H399 108.7
Cl6 C302 H399 108.7
Cl9 C303 Cl7 111.6(3)
Cl9 C303 Cl8 109.8(3)
Cl7 C303 Cl8 109.2(3)
Cl9 C303 H400 108.7
Cl7 C303 H400 108.7
Cl8 C303 H400 108.7
Cl11 C304 Cl12 110.2(4)
Cl11 C304 Cl10 111.0(4)
Cl12 C304 Cl10 109.7(5)
Cl11 C304 H401 108.6
Cl12 C304 H401 108.6
Cl10 C304 H401 108.6
Cl13 C305 Cl14 113.4(8)
Cl13 C305 Cl15 109.2(7)
Cl14 C305 Cl15 106.8(8)
Cl13 C305 H402 109.1
Cl14 C305 H402 109.1
Cl15 C305 H402 109.1
Cl16 C306 Cl18 110.9(4)
Cl16 C306 Cl17 111.1(4)
Cl18 C306 Cl17 108.7(4)
Cl16 C306 H403 108.7
Cl18 C306 H403 108.7
Cl17 C306 H403 108.7
Cl21 C307 Cl20 111.8(8)
Cl21 C307 Cl19 112.4(8)
Cl20 C307 Cl19 112.4(10)
Cl21 C307 H404 106.6
Cl20 C307 H404 106.6
Cl19 C307 H404 106.6
Cl22 C308 Cl23 110.1(7)
Cl22 C308 Cl24 113.0(6)
Cl23 C308 Cl24 111.2(7)
Cl22 C308 H405 107.4
Cl23 C308 H405 107.4
Cl24 C308 H405 107.4
Cl27 C309 Cl26 111.8(11)
Cl27 C309 Cl25 96.7(11)
Cl26 C309 Cl25 108.4(11)
Cl27 C309 H406 113.0
Cl26 C309 H406 112.9
Cl25 C309 H406 112.9
Cl29 C310 Cl30 108.7(6)
Cl29 C310 Cl28 112.3(6)
Cl30 C310 Cl28 108.9(5)
Cl29 C310 H407 109.0
Cl30 C310 H407 109.0
Cl28 C310 H407 109.0
Cl33 C311 Cl31 122.0(12)
Cl33 C311 Cl32 124.0(10)
Cl31 C311 Cl32 114.0(10)
Cl33 C311 H408 90.0
Cl31 C311 H408 90.0
Cl32 C311 H408 90.0
Cl34 C312 Cl36 110.3(8)
Cl34 C312 Cl35 110.3(7)
Cl36 C312 Cl35 109.7(7)
Cl34 C312 H409 108.9
Cl36 C312 H409 108.9
Cl35 C312 H409 108.9
Cl37 C313 Cl38 113.3(5)
Cl37 C313 Cl39 87.2(5)
Cl38 C313 Cl39 90.8(4)
Cl37 C313 H410 119.2
Cl38 C313 H410 119.2
Cl39 C313 H410 119.2
Cl40 C314 Cl41 117.5(9)
Cl40 C314 Cl42 114.5(11)
Cl41 C314 Cl42 113.9(10)
Cl40 C314 H411 102.7
Cl41 C314 H411 102.7
Cl42 C314 H411 102.7
Cl43 C315 Cl45 120.9(7)
Cl43 C315 Cl44 104.3(6)
Cl45 C315 Cl44 105.3(6)
Cl43 C315 H412 108.6
Cl45 C315 H412 108.6
Cl44 C315 H412 108.6
C316 O37 H413 109.5
O37 C316 H414 109.5
O37 C316 H415 109.5
H414 C316 H415 109.5
O37 C316 H416 109.5
H414 C316 H416 109.5
H415 C316 H416 109.5
C317 O38 H417 109.5
O38 C317 H418 109.5
O38 C317 H419 109.5
H418 C317 H419 109.5
O38 C317 H420 109.5
H418 C317 H420 109.5
H419 C317 H420 109.5
C318 O39 H421 109.5
O39 C318 H422 109.5
O39 C318 H423 109.5
H422 C318 H423 109.5
O39 C318 H424 109.5
H422 C318 H424 109.5
H423 C318 H424 109.5
C319 O40 H425 103.8(13)
O40 C319 H426 117.1(13)
O40 C319 H427 107.6(16)
H426 C319 H427 121.1(18)
O40 C319 H428 98.8(13)
H426 C319 H428 107.8(18)
H427 C319 H428 100.7(10)

loop_
_geom_bond_atom_site_label_1
_geom_bond_atom_site_label_2
_geom_bond_distance
O1 C6 1.393(5)
O1 C23 1.446(5)
O2 C2 1.370(5)
O2 C8 1.437(6)
O3 C37 1.390(5)
O3 C10 1.461(5)
O4 C33 1.362(5)
O4 C39 1.454(5)
O5 C58 1.370(5)
O5 C41 1.448(6)
O6 C54 1.371(5)
O6 C60 1.458(5)
O7 C76 1.381(4)
O7 C62 1.446(5)
O8 C72 1.364(5)
O8 C25 1.418(6)
O9 C89 1.388(7)
O9 C106 1.469(6)
O10 C85 1.403(7)
O10 C91 1.429(8)
O11 C116 1.388(7)
O11 C93 1.438(7)
O12 C112 1.384(5)
O12 C118 1.448(5)
O13 C136 1.403(5)
O13 C120 1.446(5)
O14 C132 1.370(4)
O14 C138 1.460(4)
O15 C154 1.381(5)
O15 C140 1.438(5)
O16 C150 1.386(6)
O16 C108 1.453(7)
O17 C161 1.392(5)
O17 C177 1.428(10)
O17 C180 1.544(11)
O18 C157 1.382(5)
O18 C162 1.452(6)
O19 C188 1.382(5)
O19 C164 1.449(5)
O20 C192 1.359(14)
O20 C184 1.376(4)
O20 C189 1.571(8)
O21 C194 1.114(18)
O21 C205 1.391(5)
O21 C191 1.541(8)
O22 C233 1.368(5)
O22 C214 1.385(11)
O22 C210 1.550(11)
O23 C182 1.268(11)
O23 C229 1.382(5)
O23 C179 1.685(11)
O24 C236 1.367(5)
O24 C242 1.442(6)
O25 C240 1.382(5)
O25 C251 1.425(5)
O26 C265 1.398(5)
O26 C253 1.452(6)
O27 C261 1.375(6)
O27 C267 1.461(5)
O28 C283 1.380(5)
O28 C269 1.434(6)
O29 C279 1.375(4)
O29 C285 1.447(5)
O30 C299 1.372(5)
O30 C287 1.457(5)
O31 C295 1.377(6)
O31 C244 1.438(6)
N1 C7 1.251(5)
N1 C29 1.298(12)
N1 C26 1.580(7)
N2 C38 1.255(6)
N2 C51 1.455(6)
N3 C155 1.250(6)
N3 C52 1.466(5)
N4 C59 1.241(6)
N4 C69 1.479(5)
N5 C266 1.236(6)
N5 C70 1.488(6)
N6 C77 1.281(6)
N6 C81 1.458(15)
N6 C78 1.512(8)
N7 C90 0.997(10)
N7 C109 1.403(8)
N8 C234 1.219(6)
N8 C110 1.469(5)
N9 C117 1.268(5)
N9 C129 1.437(6)
N10 C300 1.256(5)
N10 C130 1.472(6)
N11 C137 1.252(5)
N11 C147 1.458(5)
N12 C284 1.233(5)
N12 C148 1.475(6)
N13 C206 1.167(7)
N13 C226 1.547(8)
N14 C241 1.237(6)
N14 C227 1.535(7)
C1 C6 1.407(6)
C1 C2 1.407(6)
C1 C7 1.476(6)
C2 C3 1.400(6)
C3 C4 1.360(6)
C3 C11 1.525(6)
C4 C5 1.409(6)
C4 H1 0.9500
C5 C6 1.380(6)
C5 C17 1.525(6)
C7 H2 0.9500
C8 C9 1.516(6)
C8 H3 0.9900
C8 H4 0.9900
C9 C10 1.500(7)
C9 H5 0.9900
C9 H6 0.9900
C10 H7 0.9900
C10 H8 0.9900
C11 C36 1.510(6)
C11 C12 1.522(7)
C11 H9 1.0000
C12 C13 1.496(7)
C12 H10 0.9900
C12 H11 0.9900
C13 C14 1.495(8)
C13 H12 0.9900
C13 H13 0.9900
C14 C15 1.489(8)
C14 H14 0.9900
C14 H15 0.9900
C15 C16 1.519(10)
C15 H16 0.9900
C15 H17 0.9900
C16 H18 0.9800
C16 H19 0.9800
C16 H20 0.9800
C17 C73 1.519(5)
C17 C18 1.547(6)
C17 H21 1.0000
C18 C19 1.535(7)
C18 H22 0.9900
C18 H23 0.9900
C19 C20 1.492(8)
C19 H24 0.9900
C19 H25 0.9900
C20 C21 1.375(7)
C20 H26 0.9900
C20 H27 0.9900
C21 C22 1.607(10)
C21 H28 0.9900
C21 H29 0.9900
C22 H30 0.9800
C22 H31 0.9800
C22 H32 0.9800
C23 C24 1.518(5)
C23 H33 0.9900
C23 H34 0.9900
C24 C25 1.506(6)
C24 H35 0.9900
C24 H36 0.9900
C25 H37 0.9900
C25 H38 0.9900
C26 C27 1.450(10)
C26 H39 0.9900
C26 H40 0.9900
C27 N15 1.456(8)
C27 H41 0.9900
C27 H42 0.9900
N15 C28 1.067(8)
C28 C156 1.530(7)
C28 H43 0.9900
C28 H44 0.9900
C29 C30 1.545(17)
C29 H45 0.9900
C29 H46 0.9900
C30 N16 1.423(13)
C30 H47 0.9900
C30 H48 0.9900
N16 C31 1.093(16)
C31 C156 1.445(11)
C31 H49 0.9900
C31 H50 0.9900
C32 C37 1.390(6)
C32 C33 1.403(6)
C32 C38 1.465(7)
C33 C34 1.412(7)
C34 C35 1.372(6)
C34 C42 1.539(6)
C35 C36 1.407(6)
C35 H51 0.9500
C36 C37 1.397(7)
C38 H52 0.9500
C39 C40 1.528(6)
C39 H53 0.9900
C39 H54 0.9900
C40 C41 1.525(6)
C40 H55 0.9900
C40 H56 0.9900
C41 H57 0.9900
C41 H58 0.9900
C42 C43 1.496(7)
C42 C57 1.529(6)
C42 H59 1.0000
C43 C47 1.464(17)
C43 C44 1.608(9)
C43 H60 0.9900
C43 H61 0.9900
C44 C45 1.470(11)
C44 H62 0.9900
C44 H63 0.9900
C45 C46 1.543(12)
C45 H64 0.9900
C45 H65 0.9900
C46 C50 1.564(11)
C46 H66 0.9900
C46 H67 0.9900
C47 C48 1.56(2)
C47 H68 0.9900
C47 H69 0.9900
C48 C49 1.57(2)
C48 H70 0.9900
C48 H71 0.9900
C49 C50 1.145(18)
C49 H72 0.9900
C49 H73 0.9900
C50 H74 0.9800
C50 H75 0.9800
C50 H76 0.9800
C51 C52 1.518(7)
C51 H77 0.9900
C51 H78 0.9900
C52 H79 0.9900
C52 H80 0.9900
C53 C58 1.400(6)
C53 C54 1.413(6)
C53 C59 1.497(6)
C54 C55 1.394(6)
C55 C56 1.388(6)
C55 C63 1.508(6)
C56 C57 1.391(6)
C56 H81 0.9500
C57 C58 1.398(6)
C59 H82 0.9500
C60 C61 1.478(6)
C60 H83 0.9900
C60 H84 0.9900
C61 C62 1.505(6)
C61 H85 0.9900
C61 H86 0.9900
C62 H87 0.9900
C62 H88 0.9900
C63 C64 1.532(6)
C63 C75 1.535(6)
C63 H89 1.0000
C64 C65 1.466(7)
C64 H90 0.9900
C64 H91 0.9900
C65 C66 1.533(8)
C65 H92 0.9900
C65 H93 0.9900
C66 C67 1.415(11)
C66 H94 0.9900
C66 H95 0.9900
C67 C68 1.558(13)
C67 H96 0.9900
C67 H97 0.9900
C68 H98 0.9800
C68 H99 0.9800
C68 H100 0.9800
C69 C70 1.488(7)
C69 H101 0.9900
C69 H102 0.9900
C70 H103 0.9900
C70 H104 0.9900
C71 C76 1.389(6)
C71 C72 1.410(5)
C71 C77 1.472(6)
C72 C73 1.399(6)
C73 C74 1.389(6)
C74 C75 1.383(5)
C74 H105 0.9500
C75 C76 1.400(6)
C77 H106 0.9500
C78 C79 1.535(11)
C79 N17 1.508(9)
N17 C80 1.142(8)
C80 C183 1.437(8)
C81 C82 1.57(2)
C82 N18 1.509(14)
N18 C83 1.016(19)
C83 C183 1.618(16)
C84 C85 1.385(8)
C84 C89 1.387(8)
C84 C90 1.479(11)
C85 C86 1.382(8)
C86 C87 1.381(8)
C86 C94 1.573(8)
C87 C88 1.417(7)
C87 H107 0.9500
C88 C89 1.385(8)
C88 C100 1.493(8)
C90 H108 0.9500
C91 C92 1.458(8)
C91 H109 0.9900
C91 H110 0.9900
C92 C93 1.505(10)
C92 H111 0.9900
C92 H112 0.9900
C93 H113 0.9900
C93 H114 0.9900
C94 C95 1.500(8)
C94 C115 1.527(7)
C94 H115 1.0000
C95 C96 1.538(8)
C95 H116 0.9900
C95 H117 0.9900
C96 C97 1.432(10)
C96 H118 0.9900
C96 H119 0.9900
C97 C98 1.595(11)
C97 H120 0.9900
C97 H121 0.9900
C98 C99 1.468(11)
C98 H122 0.9900
C98 H123 0.9900
C99 H124 0.9800
C99 H125 0.9800
C99 H126 0.9800
C100 C151 1.529(7)
C100 C101 1.582(8)
C100 H127 1.0000
C101 C102 1.489(10)
C101 H128 0.9900
C101 H129 0.9900
C102 C103 1.550(12)
C102 H130 0.9900
C102 H131 0.9900
C103 C104 1.514(14)
C103 H132 0.9900
C103 H133 0.9900
C104 C105 1.553(17)
C104 H134 0.9900
C104 H135 0.9900
C105 H136 0.9800
C105 H137 0.9800
C105 H138 0.9800
C106 C107 1.505(8)
C106 H139 0.9900
C106 H140 0.9900
C107 C108 1.500(10)
C107 H141 0.9900
C107 H142 0.9900
C108 H143 0.9900
C108 H144 0.9900
C109 C110 1.515(6)
C109 H145 0.9900
C109 H146 0.9900
C110 H147 0.9900
C110 H148 0.9900
C111 C112 1.378(7)
C111 C116 1.385(7)
C111 C117 1.484(6)
C112 C113 1.376(6)
C113 C114 1.396(6)
C113 C121 1.518(7)
C114 C115 1.375(8)
C114 H149 0.9500
C115 C116 1.389(7)
C117 H150 0.9500
C118 C119 1.509(6)
C118 H151 0.9900
C118 H152 0.9900
C119 C120 1.486(6)
C119 H153 0.9900
C119 H154 0.9900
C120 H155 0.9900
C120 H156 0.9900
C121 C135 1.519(6)
C121 C122 1.536(6)
C121 H157 1.0000
C122 C123 1.557(7)
C122 H158 0.9900
C122 H159 0.9900
C123 C124 1.519(9)
C123 H160 0.9900
C123 H161 0.9900
C124 C125 1.586(11)
C124 H162 0.9900
C124 H163 0.9900
C125 C126 1.423(14)
C125 C128 1.793(16)
C125 H164 0.9900
C125 H165 0.9900
C126 H166 0.9800
C126 H167 0.9800
C126 H168 0.9800
O32 C127 1.464(12)
O32 H169 0.8400
C127 H170 0.9800
C127 H171 0.9800
C127 H172 0.9800
C128 H173 0.9800
C128 H174 0.9800
C128 H175 0.9800
C129 C130 1.506(6)
C129 H176 0.9900
C129 H177 0.9900
C130 H178 0.9900
C130 H179 0.9900
C131 C136 1.412(5)
C131 C132 1.416(5)
C131 C137 1.462(6)
C132 C133 1.399(6)
C133 C134 1.374(5)
C133 C141 1.532(5)
C134 C135 1.395(6)
C134 H180 0.9500
C135 C136 1.384(6)
C137 H181 0.9500
C138 C139 1.514(5)
C138 H182 0.9900
C138 H183 0.9900
C139 C140 1.508(6)
C139 H184 0.9900
C139 H185 0.9900
C140 H186 0.9900
C140 H187 0.9900
C141 C153 1.507(6)
C141 C142 1.558(5)
C141 H188 1.0000
C142 C143 1.515(6)
C142 H189 0.9900
C142 H190 0.9900
C143 C144 1.488(5)
C143 H191 0.9900
C143 H192 0.9900
C144 C145 1.551(7)
C144 H193 0.9900
C144 H194 0.9900
C145 C146 1.504(6)
C145 H195 0.9900
C145 H196 0.9900
C146 H197 0.9800
C146 H198 0.9800
C146 H199 0.9800
C147 C148 1.507(5)
C147 H200 0.9900
C147 H201 0.9900
C148 H202 0.9900
C148 H203 0.9900
C149 C150 1.390(6)
C149 C154 1.416(6)
C149 C155 1.483(5)
C150 C151 1.373(5)
C151 C152 1.412(7)
C152 C153 1.372(6)
C152 H204 0.9500
C153 C154 1.403(5)
C155 H205 0.9500
C156 C161 1.392(6)
C156 C157 1.401(5)
C157 C158 1.388(6)
C158 C159 1.407(6)
C158 C165 1.511(5)
C159 C160 1.384(5)
C159 H206 0.9500
C160 C161 1.386(6)
C160 C171 1.523(6)
C162 C163 1.484(6)
C162 H207 0.9900
C162 H208 0.9900
C163 C164 1.482(6)
C163 H209 0.9900
C163 H210 0.9900
C164 H211 0.9900
C164 H212 0.9900
C165 C187 1.523(5)
C165 C166 1.538(6)
C165 H213 1.0000
C166 C167 1.535(5)
C166 H214 0.9900
C166 H215 0.9900
C167 C168 1.532(7)
C167 H216 0.9900
C167 H217 0.9900
C168 C169 1.501(7)
C168 H218 0.9900
C168 H219 0.9900
C169 C170 1.499(8)
C169 H220 0.9900
C169 H221 0.9900
C170 H222 0.9800
C170 H223 0.9800
C170 H224 0.9800
C171 C230 1.521(6)
C171 C172 1.534(7)
C171 H225 1.0000
C172 C173 1.521(7)
C172 H226 0.9900
C172 H227 0.9900
C173 C174 1.520(7)
C173 H228 0.9900
C173 H229 0.9900
C174 C175 1.530(9)
C174 H230 0.9900
C174 H231 0.9900
C175 C176 1.520(9)
C175 H232 0.9900
C175 H233 0.9900
C176 H234 0.9800
C176 H235 0.9800
C176 H236 0.9800
C177 C178 1.498(12)
C177 H237 0.9900
C177 H238 0.9900
C178 C179 1.409(12)
C178 H239 0.9900
C178 H240 0.9900
C179 H241 0.9900
C179 H242 0.9900
C180 C181 1.524(15)
C180 H243 0.9900
C180 H244 0.9900
C181 C182 1.286(12)
C181 H245 0.9900
C181 H246 0.9900
C182 H247 0.9900
C182 H248 0.9900
C183 C188 1.404(5)
C183 C184 1.407(6)
C184 C185 1.394(6)
C185 C186 1.386(5)
C185 C195 1.508(6)
C186 C187 1.394(5)
C186 H249 0.9500
C187 C188 1.385(6)
C189 C190 1.480(10)
C189 H250 0.9900
C189 H251 0.9900
C190 C191 1.413(11)
C190 H252 0.9900
C190 H253 0.9900
C191 H254 0.9900
C191 H255 0.9900
C192 C193 1.567(17)
C192 H256 0.9900
C192 H257 0.9900
C193 C194 1.533(18)
C193 H258 0.9900
C193 H259 0.9900
C194 H260 0.9900
C194 H261 0.9900
C195 C204 1.521(5)
C195 C196 1.553(6)
C195 H262 1.0000
C196 C197 1.519(5)
C196 H263 0.9900
C196 H264 0.9900
C197 C198 1.520(6)
C197 H265 0.9900
C197 H266 0.9900
C198 C199 1.521(6)
C198 H267 0.9900
C198 H268 0.9900
C199 C200 1.536(7)
C199 H269 0.9900
C199 H270 0.9900
C200 H271 0.9800
C200 H272 0.9800
C200 H273 0.9800
C201 C211 1.368(11)
C201 C205 1.392(6)
C201 C206 1.479(8)
C201 C207 1.489(10)
C202 C207 1.357(10)
C202 C203 1.389(5)
C202 C211 1.431(10)
C202 C215 1.537(6)
C203 C204 1.381(5)
C203 H274 0.9500
C204 C205 1.380(6)
C206 H275 0.9500
C207 O33 1.399(10)
O33 C208 1.461(11)
C208 C209 1.524(11)
C208 H276 0.9900
C208 H277 0.9900
C209 C210 1.535(11)
C209 H278 0.9900
C209 H279 0.9900
C210 H280 0.9900
C210 H281 0.9900
C211 O34 1.366(11)
O34 C212 1.431(10)
C212 C213 1.448(12)
C212 H282 0.9900
C212 H283 0.9900
C213 C214 1.457(12)
C213 H284 0.9900
C213 H285 0.9900
C214 H286 0.9900
C214 H287 0.9900
C215 C216 1.498(8)
C215 C232 1.508(5)
C215 C221 1.671(15)
C215 H288 1.0000
C216 C217 1.553(10)
C217 C218 1.489(11)
C217 H289 0.9900
C217 H290 0.9900
C218 C219 1.513(12)
C218 H291 0.9900
C218 H292 0.9900
C219 C220 1.228(9)
C219 H293 0.9900
C219 H294 0.9900
C220 H295 0.9800
C220 H296 0.9800
C220 H297 0.9800
C221 C222 1.560(19)
C222 C223 1.649(17)
C222 H298 0.9900
C222 H299 0.9900
C223 C224 1.478(14)
C223 H300 0.9900
C223 H301 0.9900
C224 C225 1.44(2)
C224 H302 0.9900
C224 H303 0.9900
C225 H304 0.9800
C225 H305 0.9800
C225 H306 0.9800
C226 C227 1.398(10)
C226 H307 0.9900
C226 H308 0.9900
C227 H309 0.9900
C227 H310 0.9900
C228 C233 1.397(5)
C228 C229 1.423(6)
C228 C234 1.488(6)
C229 C230 1.376(6)
C230 C231 1.385(5)
C231 C232 1.392(6)
C231 H311 0.9500
C232 C233 1.415(5)
C234 H312 0.9500
C235 C236 1.382(6)
C235 C240 1.405(6)
C235 C241 1.461(7)
C236 C237 1.394(6)
C237 C238 1.387(6)
C237 C245 1.522(6)
C238 C239 1.397(6)
C238 H313 0.9500
C239 C240 1.398(6)
C239 C254 1.494(6)
C241 H314 0.9500
C242 C243 1.520(6)
C242 H315 0.9900
C242 H316 0.9900
C243 C244 1.456(7)
C243 H317 0.9900
C243 H318 0.9900
C244 H319 0.9900
C244 H320 0.9900
C245 C246 1.509(6)
C245 C296 1.518(5)
C245 H321 1.0000
C246 C247 1.531(6)
C246 H322 0.9900
C246 H323 0.9900
C247 C248 1.491(7)
C247 H324 0.9900
C247 H325 0.9900
C248 C249 1.502(7)
C248 H326 0.9900
C248 H327 0.9900
C249 C250 1.523(9)
C249 H328 0.9900
C249 H329 0.9900
C250 H330 0.9800
C250 H331 0.9800
C250 H332 0.9800
C251 C252 1.529(7)
C251 H333 0.9900
C251 H334 0.9900
C252 C253 1.500(7)
C252 H335 0.9900
C252 H336 0.9900
C253 H337 0.9900
C253 H338 0.9900
C254 C264 1.519(7)
C254 C255 1.539(6)
C254 H339 1.0000
C255 C256 1.520(8)
C255 H340 0.9900
C255 H341 0.9900
C256 C257 1.474(7)
C256 H342 0.9900
C256 H343 0.9900
C257 C258 1.550(8)
C257 H344 0.9900
C257 H345 0.9900
C258 C259 1.489(8)
C258 H346 0.9900
C258 H347 0.9900
C259 H348 0.9800
C259 H349 0.9800
C259 H350 0.9800
C260 C265 1.388(7)
C260 C261 1.397(7)
C260 C266 1.506(7)
C261 C262 1.395(6)
C262 C263 1.390(7)
C262 C270 1.520(7)
C263 C264 1.389(6)
C263 H351 0.9500
C264 C265 1.381(6)
C266 H352 0.9500
C267 C268 1.468(6)
C267 H353 0.9900
C267 H354 0.9900
C268 C269 1.527(6)
C268 H355 0.9900
C268 H356 0.9900
C269 H357 0.9900
C269 H358 0.9900
C270 C271 1.518(8)
C270 C282 1.545(5)
C270 H359 1.0000
C271 C272 1.525(8)
C271 H360 0.9900
C271 H361 0.9900
C272 C273 1.481(11)
C272 H362 0.9900
C272 H363 0.9900
C273 C274 1.491(13)
C273 C276 1.863(18)
C273 H364 0.9900
C273 H365 0.9900
C274 C275 1.320(18)
C274 H366 0.9900
C274 H367 0.9900
C275 H368 0.9800
C275 H369 0.9800
C275 H370 0.9800
C276 C277 1.897(19)
C276 H371 0.9900
C276 H372 0.9900
C277 H373 0.9800
C277 H374 0.9800
C277 H375 0.9800
C278 C279 1.408(6)
C278 C283 1.414(5)
C278 C284 1.480(6)
C279 C280 1.366(5)
C280 C281 1.395(5)
C280 C288 1.532(6)
C281 C282 1.394(6)
C281 H376 0.9500
C282 C283 1.384(6)
C284 H377 0.9500
C285 C286 1.510(7)
C285 H378 0.9900
C285 H379 0.9900
C286 C287 1.495(7)
C286 H380 0.9900
C286 H381 0.9900
C287 H382 0.9900
C287 H383 0.9900
C288 C298 1.504(7)
C288 C289 1.528(6)
C288 H384 1.0000
C289 C290 1.514(8)
C289 H385 0.9900
C289 H386 0.9900
C290 C291 1.498(8)
C290 H387 0.9900
C290 H388 0.9900
C291 C292 1.536(11)
C291 H389 0.9900
C291 H390 0.9900
C292 C293 1.570(12)
C292 H391 0.9900
C292 H392 0.9900
C293 H393 0.9800
C293 H394 0.9800
C293 H395 0.9800
C294 C295 1.374(5)
C294 C299 1.418(7)
C294 C300 1.484(6)
C295 C296 1.409(6)
C296 C297 1.400(7)
C297 C298 1.399(5)
C297 H396 0.9500
C298 C299 1.404(6)
C300 H397 0.9500
C301 Cl2 1.725(7)
C301 Cl1 1.756(7)
C301 Cl3 1.819(9)
C301 H398 1.0000
C302 Cl4 1.742(4)
C302 Cl5 1.747(4)
C302 Cl6 1.765(5)
C302 H399 1.0000
C303 Cl9 1.748(5)
C303 Cl7 1.759(6)
C303 Cl8 1.768(5)
C303 H400 1.0000
C304 Cl11 1.745(8)
C304 Cl12 1.746(8)
C304 Cl10 1.759(8)
C304 H401 1.0000
C305 Cl13 1.719(12)
C305 Cl14 1.737(15)
C305 Cl15 1.793(14)
C305 H402 1.0000
C306 Cl16 1.722(7)
C306 Cl18 1.745(7)
C306 Cl17 1.781(9)
C306 H403 1.0000
C307 Cl21 1.685(14)
C307 Cl20 1.725(15)
C307 Cl19 1.807(16)
C307 H404 1.0000
C308 Cl22 1.695(10)
C308 Cl23 1.754(13)
C308 Cl24 1.768(13)
C308 H405 1.0000
C309 Cl27 1.726(17)
C309 Cl26 1.728(18)
C309 Cl25 1.76(2)
C309 H406 1.0000
C310 Cl29 1.679(12)
C310 Cl30 1.742(10)
C310 Cl28 1.789(11)
C310 H407 1.0000
C311 Cl33 1.700(17)
C311 Cl31 1.712(15)
C311 Cl32 1.727(19)
C311 H408 1.0000
C312 Cl34 1.725(14)
C312 Cl36 1.739(11)
C312 Cl35 1.788(12)
C312 H409 1.0000
C313 Cl37 1.645(9)
C313 Cl38 1.746(8)
C313 Cl39 2.215(11)
C313 H410 1.0000
C314 Cl40 1.656(15)
C314 Cl41 1.710(16)
C314 Cl42 1.725(16)
C314 H411 1.0000
C315 Cl43 1.640(11)
C315 Cl45 1.669(9)
C315 Cl44 2.028(12)
C315 H412 1.0000
O37 C316 1.460(7)
O37 H413 0.8400
C316 H414 0.9800
C316 H415 0.9800
C316 H416 0.9800
O38 C317 1.451(8)
O38 H417 0.8400
C317 H418 0.9800
C317 H419 0.9800
C317 H420 0.9800
O39 C318 1.431(5)
O39 H421 0.8400
C318 H422 0.9800
C318 H423 0.9800
C318 H424 0.9800
O40 C319 1.297(16)
O40 H425 0.874(12)
C319 H426 0.867(15)
C319 H427 0.969(17)
C319 H428 1.106(15)

loop_
_geom_torsion_atom_site_label_1
_geom_torsion_atom_site_label_2
_geom_torsion_atom_site_label_3
_geom_torsion_atom_site_label_4
_geom_torsion
C8 O2 C2 C3 -115.5(4)
C8 O2 C2 C1 66.8(5)
C6 C1 C2 O2 -176.8(3)
C7 C1 C2 O2 11.2(6)
C6 C1 C2 C3 5.6(6)
C7 C1 C2 C3 -166.4(4)
O2 C2 C3 C4 -178.9(3)
C1 C2 C3 C4 -1.3(6)
O2 C2 C3 C11 -2.0(6)
C1 C2 C3 C11 175.7(4)
C2 C3 C4 C5 -2.1(6)
C11 C3 C4 C5 -179.1(4)
C3 C4 C5 C6 0.9(6)
C3 C4 C5 C17 177.3(4)
C4 C5 C6 O1 177.1(3)
C17 C5 C6 O1 0.8(5)
C4 C5 C6 C1 3.6(5)
C17 C5 C6 C1 -172.6(3)
C23 O1 C6 C5 111.6(4)
C23 O1 C6 C1 -74.9(4)
C2 C1 C6 C5 -6.9(6)
C7 C1 C6 C5 165.5(4)
C2 C1 C6 O1 179.8(3)
C7 C1 C6 O1 -7.8(5)
C29 N1 C7 C1 169.7(8)
C26 N1 C7 C1 168.9(4)
C6 C1 C7 N1 -162.4(4)
C2 C1 C7 N1 9.6(6)
C2 O2 C8 C9 130.2(4)
O2 C8 C9 C10 -56.3(5)
C37 O3 C10 C9 163.5(4)
C8 C9 C10 O3 -29.7(5)
C4 C3 C11 C36 -68.1(5)
C2 C3 C11 C36 114.9(4)
C4 C3 C11 C12 61.3(5)
C2 C3 C11 C12 -115.6(4)
C36 C11 C12 C13 -169.5(4)
C3 C11 C12 C13 64.4(5)
C11 C12 C13 C14 178.7(4)
C12 C13 C14 C15 -179.0(5)
C13 C14 C15 C16 -179.5(6)
C6 C5 C17 C73 -117.7(4)
C4 C5 C17 C73 66.1(5)
C6 C5 C17 C18 113.9(4)
C4 C5 C17 C18 -62.3(5)
C73 C17 C18 C19 67.6(5)
C5 C17 C18 C19 -165.1(4)
C17 C18 C19 C20 -166.4(4)
C18 C19 C20 C21 -58.9(7)
C19 C20 C21 C22 -174.3(6)
C6 O1 C23 C24 -121.3(4)
O1 C23 C24 C25 92.0(5)
C72 O8 C25 C24 -132.4(4)
C23 C24 C25 O8 -39.1(6)
C7 N1 C26 C27 134.4(5)
C29 N1 C26 C27 -42(4)
N1 C26 C27 N15 -73.7(7)
C26 C27 N15 C28 145.0(7)
C27 N15 C28 C156 -167.9(7)
C7 N1 C29 C30 139.7(8)
C26 N1 C29 C30 144(5)
N1 C29 C30 N16 -53.9(14)
C29 C30 N16 C31 -146.6(15)
C30 N16 C31 C156 147.1(15)
C39 O4 C33 C32 -101.8(5)
C39 O4 C33 C34 84.5(5)
C37 C32 C33 O4 -170.2(3)
C38 C32 C33 O4 11.7(6)
C37 C32 C33 C34 3.5(6)
C38 C32 C33 C34 -174.6(4)
O4 C33 C34 C35 174.0(4)
C32 C33 C34 C35 0.4(6)
O4 C33 C34 C42 -8.4(6)
C32 C33 C34 C42 177.9(4)
C33 C34 C35 C36 -2.9(6)
C42 C34 C35 C36 179.5(4)
C34 C35 C36 C37 1.5(6)
C34 C35 C36 C11 -177.5(4)
C12 C11 C36 C37 160.6(4)
C3 C11 C36 C37 -72.1(5)
C12 C11 C36 C35 -20.4(6)
C3 C11 C36 C35 106.9(5)
C10 O3 C37 C32 97.2(4)
C10 O3 C37 C36 -84.9(4)
C33 C32 C37 O3 172.7(3)
C38 C32 C37 O3 -9.1(5)
C33 C32 C37 C36 -5.1(6)
C38 C32 C37 C36 173.1(4)
C35 C36 C37 O3 -175.1(3)
C11 C36 C37 O3 3.9(5)
C35 C36 C37 C32 2.7(6)
C11 C36 C37 C32 -178.3(4)
C51 N2 C38 C32 173.9(3)
C37 C32 C38 N2 -137.7(4)
C33 C32 C38 N2 40.5(6)
C33 O4 C39 C40 -165.7(4)
O4 C39 C40 C41 37.6(6)
C58 O5 C41 C40 -135.9(4)
C39 C40 C41 O5 56.4(5)
C35 C34 C42 C43 20.4(6)
C33 C34 C42 C43 -157.1(4)
C35 C34 C42 C57 -108.3(5)
C33 C34 C42 C57 74.2(5)
C57 C42 C43 C47 -50.1(11)
C34 C42 C43 C47 -178.6(9)
C57 C42 C43 C44 -74.4(5)
C34 C42 C43 C44 157.0(4)
C47 C43 C44 C45 43.1(12)
C42 C43 C44 C45 -177.1(6)
C43 C44 C45 C46 -179.2(6)
C44 C45 C46 C50 -66.9(9)
C42 C43 C47 C48 -86.9(11)
C44 C43 C47 C48 -35.0(10)
C43 C47 C48 C49 179.9(10)
C47 C48 C49 C50 176.6(11)
C48 C49 C50 C46 -140(2)
C45 C46 C50 C49 44.2(17)
C38 N2 C51 C52 -120.2(4)
C155 N3 C52 C51 -119.7(5)
N2 C51 C52 N3 64.8(5)
C60 O6 C54 C55 -113.4(5)
C60 O6 C54 C53 68.1(5)
C58 C53 C54 O6 -177.7(4)
C59 C53 C54 O6 13.0(6)
C58 C53 C54 C55 3.8(7)
C59 C53 C54 C55 -165.5(4)
O6 C54 C55 C56 180.0(4)
C53 C54 C55 C56 -1.5(7)
O6 C54 C55 C63 -3.7(7)
C53 C54 C55 C63 174.8(4)
C54 C55 C56 C57 0.3(7)
C63 C55 C56 C57 -176.1(4)
C55 C56 C57 C58 -1.4(7)
C55 C56 C57 C42 175.0(4)
C43 C42 C57 C56 -60.4(6)
C34 C42 C57 C56 68.8(6)
C43 C42 C57 C58 115.8(5)
C34 C42 C57 C58 -115.0(5)
C41 O5 C58 C57 111.8(4)
C41 O5 C58 C53 -71.0(5)
C56 C57 C58 O5 -179.1(4)
C42 C57 C58 O5 4.7(7)
C56 C57 C58 C53 3.7(7)
C42 C57 C58 C53 -172.5(4)
C54 C53 C58 O5 178.0(4)
C59 C53 C58 O5 -13.5(7)
C54 C53 C58 C57 -4.8(7)
C59 C53 C58 C57 163.6(4)
C69 N4 C59 C53 -171.3(4)
C58 C53 C59 N4 12.4(8)
C54 C53 C59 N4 -178.9(5)
C54 O6 C60 C61 131.1(4)
O6 C60 C61 C62 -54.2(5)
C76 O7 C62 C61 164.8(4)
C60 C61 C62 O7 -36.1(6)
C56 C55 C63 C64 59.6(6)
C54 C55 C63 C64 -116.7(5)
C56 C55 C63 C75 -68.8(5)
C54 C55 C63 C75 114.9(4)
C55 C63 C64 C65 163.9(4)
C75 C63 C64 C65 -70.4(5)
C63 C64 C65 C66 179.1(4)
C64 C65 C66 C67 175.5(6)
C65 C66 C67 C68 172.4(8)
C59 N4 C69 C70 -142.5(5)
N4 C69 C70 N5 -64.6(5)
C266 N5 C70 C69 116.2(5)
C25 O8 C72 C73 126.0(4)
C25 O8 C72 C71 -57.8(6)
C76 C71 C72 O8 -172.6(4)
C77 C71 C72 O8 5.6(7)
C76 C71 C72 C73 3.4(6)
C77 C71 C72 C73 -178.4(4)
O8 C72 C73 C74 172.0(4)
C71 C72 C73 C74 -4.3(6)
O8 C72 C73 C17 -8.6(6)
C71 C72 C73 C17 175.1(4)
C5 C17 C73 C74 -109.8(5)
C18 C17 C73 C74 16.1(6)
C5 C17 C73 C72 70.9(5)
C18 C17 C73 C72 -163.2(4)
C72 C73 C74 C75 1.3(6)
C17 C73 C74 C75 -178.1(4)
C73 C74 C75 C76 2.5(6)
C73 C74 C75 C63 -171.7(4)
C55 C63 C75 C74 104.8(5)
C64 C63 C75 C74 -21.7(6)
C55 C63 C75 C76 -69.1(5)
C64 C63 C75 C76 164.3(4)
C62 O7 C76 C71 109.5(4)
C62 O7 C76 C75 -78.5(5)
C72 C71 C76 O7 172.4(4)
C77 C71 C76 O7 -6.0(5)
C72 C71 C76 C75 0.6(6)
C77 C71 C76 C75 -177.8(4)
C74 C75 C76 O7 -175.0(4)
C63 C75 C76 O7 -0.6(6)
C74 C75 C76 C71 -3.4(6)
C63 C75 C76 C71 170.9(4)
C81 N6 C77 C71 177.6(7)
C78 N6 C77 C71 -170.9(5)
C76 C71 C77 N6 136.7(5)
C72 C71 C77 N6 -41.5(7)
C77 N6 C78 C79 -138.9(5)
C81 N6 C78 C79 -4(3)
N6 C78 C79 N17 -79.9(7)
C78 C79 N17 C80 139.6(7)
C79 N17 C80 C183 177.1(7)
C77 N6 C81 C82 -116.5(9)
C78 N6 C81 C82 -167(4)
N6 C81 C82 N18 -70.0(13)
C81 C82 N18 C83 -91.3(17)
C82 N18 C83 C183 171.4(12)
C89 C84 C85 C86 -2.6(8)
C90 C84 C85 C86 -177.5(6)
C89 C84 C85 O10 176.6(5)
C90 C84 C85 O10 1.6(8)
C91 O10 C85 C86 -104.9(6)
C91 O10 C85 C84 75.9(8)
C84 C85 C86 C87 3.1(8)
O10 C85 C86 C87 -176.1(4)
C84 C85 C86 C94 -177.9(5)
O10 C85 C86 C94 2.9(7)
C85 C86 C87 C88 -1.0(7)
C94 C86 C87 C88 180.0(4)
C86 C87 C88 C89 -1.5(7)
C86 C87 C88 C100 177.8(4)
C87 C88 C89 C84 2.0(7)
C100 C88 C89 C84 -177.2(5)
C87 C88 C89 O9 178.7(4)
C100 C88 C89 O9 -0.5(7)
C85 C84 C89 C88 -0.1(8)
C90 C84 C89 C88 174.5(6)
C85 C84 C89 O9 -176.7(5)
C90 C84 C89 O9 -2.1(8)
C106 O9 C89 C88 110.7(5)
C106 O9 C89 C84 -72.6(6)
C109 N7 C90 C84 176.7(9)
C85 C84 C90 N7 -107.4(15)
C89 C84 C90 N7 78.0(17)
C85 O10 C91 C92 6.2(10)
O10 C91 C92 C93 58.7(10)
C116 O11 C93 C92 -156.6(5)
C91 C92 C93 O11 32.7(8)
C87 C86 C94 C95 66.2(6)
C85 C86 C94 C95 -112.8(6)
C87 C86 C94 C115 -62.4(7)
C85 C86 C94 C115 118.6(5)
C115 C94 C95 C96 -68.7(7)
C86 C94 C95 C96 165.3(5)
C94 C95 C96 C97 -177.1(6)
C95 C96 C97 C98 171.7(7)
C96 C97 C98 C99 -176.5(8)
C89 C88 C100 C151 -114.0(5)
C87 C88 C100 C151 66.8(5)
C89 C88 C100 C101 113.1(5)
C87 C88 C100 C101 -66.1(6)
C88 C100 C101 C102 -72.2(7)
C151 C100 C101 C102 154.6(5)
C100 C101 C102 C103 -168.4(6)
C101 C102 C103 C104 178.4(7)
C102 C103 C104 C105 -163.7(9)
C89 O9 C106 C107 -129.6(6)
O9 C106 C107 C108 54.1(8)
C150 O16 C108 C107 -165.1(4)
C106 C107 C108 O16 37.0(7)
C90 N7 C109 C110 70.2(14)
C234 N8 C110 C109 -136.9(5)
N7 C109 C110 N8 64.8(5)
C116 C111 C112 C113 4.1(6)
C117 C111 C112 C113 -173.5(4)
C116 C111 C112 O12 -173.6(4)
C117 C111 C112 O12 8.8(6)
C118 O12 C112 C113 89.7(5)
C118 O12 C112 C111 -92.5(5)
C111 C112 C113 C114 -4.6(6)
O12 C112 C113 C114 173.1(3)
C111 C112 C113 C121 174.8(4)
O12 C112 C113 C121 -7.6(5)
C112 C113 C114 C115 1.0(6)
C121 C113 C114 C115 -178.4(4)
C113 C114 C115 C116 3.1(7)
C113 C114 C115 C94 178.8(4)
C95 C94 C115 C114 -24.1(7)
C86 C94 C115 C114 103.0(6)
C95 C94 C115 C116 151.6(5)
C86 C94 C115 C116 -81.3(6)
C112 C111 C116 O11 177.2(4)
C117 C111 C116 O11 -5.0(6)
C112 C111 C116 C115 0.2(7)
C117 C111 C116 C115 178.0(4)
C93 O11 C116 C111 -80.6(6)
C93 O11 C116 C115 96.5(5)
C114 C115 C116 C111 -3.7(7)
C94 C115 C116 C111 -179.6(4)
C114 C115 C116 O11 179.4(4)
C94 C115 C116 O11 3.4(7)
C129 N9 C117 C111 176.9(4)
C112 C111 C117 N9 -46.0(7)
C116 C111 C117 N9 136.4(5)
C112 O12 C118 C119 -166.5(4)
O12 C118 C119 C120 31.5(5)
C136 O13 C120 C119 -132.8(4)
C118 C119 C120 O13 57.6(5)
C112 C113 C121 C135 75.4(5)
C114 C113 C121 C135 -105.2(4)
C112 C113 C121 C122 -158.5(4)
C114 C113 C121 C122 20.9(6)
C113 C121 C122 C123 62.2(5)
C135 C121 C122 C123 -170.8(4)
C121 C122 C123 C124 161.9(5)
C122 C123 C124 C125 177.8(6)
C123 C124 C125 C126 75.3(11)
C123 C124 C125 C128 172.9(7)
C117 N9 C129 C130 119.9(5)
C300 N10 C130 C129 114.9(5)
N9 C129 C130 N10 71.0(5)
C138 O14 C132 C133 -115.0(4)
C138 O14 C132 C131 66.9(5)
C136 C131 C132 O14 -176.2(3)
C137 C131 C132 O14 9.7(6)
C136 C131 C132 C133 5.7(5)
C137 C131 C132 C133 -168.4(4)
O14 C132 C133 C134 179.8(3)
C131 C132 C133 C134 -2.0(6)
O14 C132 C133 C141 -1.5(5)
C131 C132 C133 C141 176.7(3)
C132 C133 C134 C135 -0.9(6)
C141 C133 C134 C135 -179.6(4)
C133 C134 C135 C136 -0.1(6)
C133 C134 C135 C121 178.2(4)
C113 C121 C135 C136 -115.5(4)
C122 C121 C135 C136 115.8(4)
C113 C121 C135 C134 66.2(5)
C122 C121 C135 C134 -62.4(5)
C134 C135 C136 O13 -178.5(3)
C121 C135 C136 O13 3.2(6)
C134 C135 C136 C131 4.0(6)
C121 C135 C136 C131 -174.3(4)
C120 O13 C136 C135 110.7(4)
C120 O13 C136 C131 -71.8(5)
C132 C131 C136 C135 -6.8(6)
C137 C131 C136 C135 167.6(4)
C132 C131 C136 O13 175.8(3)
C137 C131 C136 O13 -9.8(5)
C147 N11 C137 C131 176.8(3)
C136 C131 C137 N11 -170.2(4)
C132 C131 C137 N11 3.9(6)
C132 O14 C138 C139 132.9(4)
O14 C138 C139 C140 -58.1(5)
C154 O15 C140 C139 163.6(3)
C138 C139 C140 O15 -29.0(5)
C134 C133 C141 C153 -66.5(4)
C132 C133 C141 C153 114.8(4)
C134 C133 C141 C142 60.7(5)
C132 C133 C141 C142 -118.0(4)
C153 C141 C142 C143 -171.2(3)
C133 C141 C142 C143 63.3(5)
C141 C142 C143 C144 -174.7(4)
C142 C143 C144 C145 -180.0(4)
C143 C144 C145 C146 -176.6(5)
C137 N11 C147 C148 131.2(4)
C284 N12 C148 C147 153.9(4)
N11 C147 C148 N12 -73.9(5)
C108 O16 C150 C151 83.9(5)
C108 O16 C150 C149 -100.0(5)
C154 C149 C150 C151 2.8(6)
C155 C149 C150 C151 -176.8(4)
C154 C149 C150 O16 -173.1(4)
C155 C149 C150 O16 7.3(6)
O16 C150 C151 C152 175.8(4)
C149 C150 C151 C152 -0.1(7)
O16 C150 C151 C100 -4.7(7)
C149 C150 C151 C100 179.4(4)
C88 C100 C151 C150 75.0(6)
C101 C100 C151 C150 -150.6(5)
C88 C100 C151 C152 -105.5(5)
C101 C100 C151 C152 28.9(6)
C150 C151 C152 C153 -2.4(7)
C100 C151 C152 C153 178.2(4)
C151 C152 C153 C154 1.9(6)
C151 C152 C153 C141 -179.1(4)
C133 C141 C153 C152 106.9(4)
C142 C141 C153 C152 -18.2(6)
C133 C141 C153 C154 -74.1(4)
C142 C141 C153 C154 160.8(4)
C140 O15 C154 C153 -86.2(4)
C140 O15 C154 C149 97.3(4)
C152 C153 C154 O15 -175.3(4)
C141 C153 C154 O15 5.6(5)
C152 C153 C154 C149 1.1(6)
C141 C153 C154 C149 -178.0(4)
C150 C149 C154 O15 173.1(4)
C155 C149 C154 O15 -7.3(5)
C150 C149 C154 C153 -3.4(6)
C155 C149 C154 C153 176.3(4)
C52 N3 C155 C149 176.7(4)
C150 C149 C155 N3 40.5(7)
C154 C149 C155 N3 -139.1(4)
N16 C31 C156 C161 151.9(18)
N16 C31 C156 C157 -25(2)
N16 C31 C156 C28 -88(3)
N15 C28 C156 C161 -168.3(8)
N15 C28 C156 C157 -2.0(12)
N15 C28 C156 C31 125(2)
C162 O18 C157 C158 -122.9(4)
C162 O18 C157 C156 64.7(5)
C161 C156 C157 O18 174.5(4)
C31 C156 C157 O18 -9.0(8)
C28 C156 C157 O18 7.9(7)
C161 C156 C157 C158 2.5(6)
C31 C156 C157 C158 179.0(6)
C28 C156 C157 C158 -164.1(5)
O18 C157 C158 C159 -173.6(3)
C156 C157 C158 C159 -1.3(6)
O18 C157 C158 C165 4.6(6)
C156 C157 C158 C165 177.0(4)
C157 C158 C159 C160 -0.1(6)
C165 C158 C159 C160 -178.3(4)
C158 C159 C160 C161 0.1(6)
C158 C159 C160 C171 172.0(4)
C159 C160 C161 C156 1.2(7)
C171 C160 C161 C156 -170.8(4)
C159 C160 C161 O17 175.7(4)
C171 C160 C161 O17 3.7(6)
C157 C156 C161 C160 -2.5(7)
C31 C156 C161 C160 -179.5(6)
C28 C156 C161 C160 164.1(5)
C157 C156 C161 O17 -177.0(4)
C31 C156 C161 O17 6.0(7)
C28 C156 C161 O17 -10.4(7)
C177 O17 C161 C160 110.7(6)
C180 O17 C161 C160 77.6(6)
C177 O17 C161 C156 -74.5(6)
C180 O17 C161 C156 -107.7(6)
C157 O18 C162 C163 89.1(4)
O18 C162 C163 C164 65.2(5)
C188 O19 C164 C163 -56.7(4)
C162 C163 C164 O19 -82.9(5)
C157 C158 C165 C187 92.2(5)
C159 C158 C165 C187 -89.6(5)
C157 C158 C165 C166 -140.5(4)
C159 C158 C165 C166 37.6(5)
C158 C165 C166 C167 175.0(3)
C187 C165 C166 C167 -56.4(4)
C165 C166 C167 C168 -176.2(3)
C166 C167 C168 C169 69.2(5)
C167 C168 C169 C170 176.7(5)
C159 C160 C171 C230 86.9(5)
C161 C160 C171 C230 -101.6(5)
C159 C160 C171 C172 -39.4(5)
C161 C160 C171 C172 132.1(4)
C230 C171 C172 C173 174.4(4)
C160 C171 C172 C173 -56.2(5)
C171 C172 C173 C174 -61.1(6)
C172 C173 C174 C175 -167.8(5)
C173 C174 C175 C176 -175.2(6)
C161 O17 C177 C178 -83.5(8)
C180 O17 C177 C178 6.9(9)
O17 C177 C178 C179 -70.4(10)
C177 C178 C179 O23 78.6(9)
C182 O23 C179 C178 -136.6(14)
C229 O23 C179 C178 65.3(7)
C161 O17 C180 C181 -154.9(6)
C177 O17 C180 C181 101.3(11)
O17 C180 C181 C182 115.3(10)
C229 O23 C182 C181 104.9(11)
C179 O23 C182 C181 76.4(15)
C180 C181 C182 O23 -53.6(16)
N17 C80 C183 C188 168.2(8)
N17 C80 C183 C184 -22.2(11)
N17 C80 C183 C83 -130(5)
N18 C83 C183 C188 55(2)
N18 C83 C183 C184 -143.5(17)
N18 C83 C183 C80 -67(4)
C192 O20 C184 C185 -119.8(7)
C189 O20 C184 C185 -107.7(5)
C192 O20 C184 C183 64.3(8)
C189 O20 C184 C183 76.4(5)
C188 C183 C184 O20 -178.0(3)
C80 C183 C184 O20 12.0(6)
C83 C183 C184 O20 20.5(8)
C188 C183 C184 C185 6.2(6)
C80 C183 C184 C185 -163.8(4)
C83 C183 C184 C185 -155.3(7)
O20 C184 C185 C186 179.4(3)
C183 C184 C185 C186 -4.7(5)
O20 C184 C185 C195 -7.3(5)
C183 C184 C185 C195 168.5(3)
C184 C185 C186 C187 0.2(5)
C195 C185 C186 C187 -172.8(3)
C185 C186 C187 C188 2.4(5)
C185 C186 C187 C165 175.1(3)
C158 C165 C187 C188 -112.5(4)
C166 C165 C187 C188 119.2(4)
C158 C165 C187 C186 75.1(5)
C166 C165 C187 C186 -53.2(5)
C164 O19 C188 C187 115.1(4)
C164 O19 C188 C183 -67.1(4)
C186 C187 C188 O19 177.0(3)
C165 C187 C188 O19 4.4(5)
C186 C187 C188 C183 -0.8(6)
C165 C187 C188 C183 -173.4(3)
C184 C183 C188 O19 178.9(3)
C80 C183 C188 O19 -11.2(6)
C83 C183 C188 O19 -18.8(8)
C184 C183 C188 C187 -3.4(6)
C80 C183 C188 C187 166.4(4)
C83 C183 C188 C187 158.9(7)
C192 O20 C189 C190 -151(3)
C184 O20 C189 C190 65.5(7)
O20 C189 C190 C191 78.7(8)
C189 C190 C191 O21 -71.4(9)
C194 O21 C191 C190 50(4)
C205 O21 C191 C190 -81.4(6)
C184 O20 C192 C193 122.6(7)
C189 O20 C192 C193 81(2)
O20 C192 C193 C194 -59.6(13)
C205 O21 C194 C193 -150.7(9)
C191 O21 C194 C193 156(5)
C192 C193 C194 O21 96.6(16)
C186 C185 C195 C204 -68.6(5)
C184 C185 C195 C204 118.6(4)
C186 C185 C195 C196 61.2(4)
C184 C185 C195 C196 -111.7(4)
C185 C195 C196 C197 169.3(3)
C204 C195 C196 C197 -58.8(4)
C195 C196 C197 C198 -46.1(4)
C196 C197 C198 C199 -52.6(5)
C197 C198 C199 C200 175.7(4)
C207 C202 C203 C204 9.6(7)
C211 C202 C203 C204 -10.1(7)
C215 C202 C203 C204 -176.6(3)
C202 C203 C204 C205 1.7(6)
C202 C203 C204 C195 177.8(3)
C185 C195 C204 C205 -101.0(4)
C196 C195 C204 C205 131.8(4)
C185 C195 C204 C203 82.9(5)
C196 C195 C204 C203 -44.3(5)
C203 C204 C205 O21 175.1(4)
C195 C204 C205 O21 -1.2(6)
C203 C204 C205 C201 1.5(6)
C195 C204 C205 C201 -174.8(4)
C194 O21 C205 C204 100.9(10)
C191 O21 C205 C204 111.4(5)
C194 O21 C205 C201 -85.4(11)
C191 O21 C205 C201 -74.9(6)
C211 C201 C205 C204 4.5(8)
C206 C201 C205 C204 163.9(5)
C207 C201 C205 C204 -14.4(8)
C211 C201 C205 O21 -168.9(5)
C206 C201 C205 O21 -9.5(8)
C207 C201 C205 O21 172.2(5)
C226 N13 C206 C201 -175.5(6)
C211 C201 C206 N13 -179.8(8)
C205 C201 C206 N13 20.3(11)
C207 C201 C206 N13 -161.4(8)
C203 C202 C207 O33 167.4(6)
C211 C202 C207 O33 -107(3)
C215 C202 C207 O33 -6.6(10)
C203 C202 C207 C201 -22.8(9)
C211 C202 C207 C201 62.5(18)
C215 C202 C207 C201 163.2(5)
C211 C201 C207 C202 -77(2)
C205 C201 C207 C202 25.3(10)
C206 C201 C207 C202 -153.1(7)
C211 C201 C207 O33 93(2)
C205 C201 C207 O33 -164.8(6)
C206 C201 C207 O33 16.9(11)
C202 C207 O33 C208 81.1(9)
C201 C207 O33 C208 -88.5(10)
C207 O33 C208 C209 -157.1(7)
O33 C208 C209 C210 25.0(11)
C208 C209 C210 O22 64.9(10)
C233 O22 C210 C209 -139.3(5)
C214 O22 C210 C209 49(4)
C205 C201 C211 O34 173.8(6)
C206 C201 C211 O34 13.0(10)
C207 C201 C211 O34 -100(2)
C205 C201 C211 C202 -13.7(10)
C206 C201 C211 C202 -174.5(6)
C207 C201 C211 C202 73(2)
C207 C202 C211 O34 85(2)
C203 C202 C211 O34 -171.3(6)
C215 C202 C211 O34 -4.5(10)
C207 C202 C211 C201 -87(2)
C203 C202 C211 C201 16.3(10)
C215 C202 C211 C201 -176.9(6)
C201 C211 O34 C212 78.2(9)
C202 C211 O34 C212 -94.4(9)
C211 O34 C212 C213 151.5(8)
O34 C212 C213 C214 -93.3(10)
C233 O22 C214 C213 -106.7(10)
C210 O22 C214 C213 -97(4)
C212 C213 C214 O22 56.3(14)
C207 C202 C215 C216 -145.8(6)
C203 C202 C215 C216 40.5(5)
C211 C202 C215 C216 -125.3(6)
C207 C202 C215 C232 82.3(6)
C203 C202 C215 C232 -91.3(4)
C211 C202 C215 C232 102.8(5)
C207 C202 C215 C221 -160.3(7)
C203 C202 C215 C221 26.0(7)
C211 C202 C215 C221 -139.8(7)
C232 C215 C216 C217 -73.0(5)
C202 C215 C216 C217 155.1(4)
C221 C215 C216 C217 -123(2)
C215 C216 C217 C218 176.5(5)
C216 C217 C218 C219 172.6(5)
C217 C218 C219 C220 -79.0(10)
C216 C215 C221 C222 59(2)
C232 C215 C221 C222 -74.3(8)
C202 C215 C221 C222 162.8(7)
C215 C221 C222 C223 -65.3(12)
C221 C222 C223 C224 -170.1(11)
C222 C223 C224 C225 122.1(15)
C206 N13 C226 C227 -126.7(7)
N13 C226 C227 N14 -163.4(4)
C241 N14 C227 C226 -134.9(6)
C182 O23 C229 C230 -117.0(8)
C179 O23 C229 C230 -103.4(5)
C182 O23 C229 C228 64.1(9)
C179 O23 C229 C228 77.8(6)
C233 C228 C229 C230 2.6(7)
C234 C228 C229 C230 -167.9(5)
C233 C228 C229 O23 -178.6(4)
C234 C228 C229 O23 10.9(7)
O23 C229 C230 C231 178.9(4)
C228 C229 C230 C231 -2.3(7)
O23 C229 C230 C171 -8.6(7)
C228 C229 C230 C171 170.2(4)
C160 C171 C230 C229 120.4(5)
C172 C171 C230 C229 -112.2(5)
C160 C171 C230 C231 -67.5(6)
C172 C171 C230 C231 60.0(5)
C229 C230 C231 C232 0.9(7)
C171 C230 C231 C232 -171.4(4)
C230 C231 C232 C233 0.2(7)
C230 C231 C232 C215 173.7(4)
C216 C215 C232 C231 -60.2(6)
C202 C215 C232 C231 71.2(5)
C221 C215 C232 C231 -49.3(7)
C216 C215 C232 C233 113.2(5)
C202 C215 C232 C233 -115.5(4)
C221 C215 C232 C233 124.1(6)
C214 O22 C233 C228 -70.2(6)
C210 O22 C233 C228 -71.4(6)
C214 O22 C233 C232 114.2(5)
C210 O22 C233 C232 113.0(5)
C229 C228 C233 O22 -176.9(4)
C234 C228 C233 O22 -7.1(7)
C229 C228 C233 C232 -1.4(7)
C234 C228 C233 C232 168.3(4)
C231 C232 C233 O22 175.8(4)
C215 C232 C233 O22 2.3(6)
C231 C232 C233 C228 0.1(6)
C215 C232 C233 C228 -173.5(4)
C110 N8 C234 C228 -179.2(5)
C233 C228 C234 N8 18.8(9)
C229 C228 C234 N8 -171.3(5)
C242 O24 C236 C235 104.4(5)
C242 O24 C236 C237 -81.0(5)
C240 C235 C236 O24 172.4(4)
C241 C235 C236 O24 0.7(6)
C240 C235 C236 C237 -2.2(6)
C241 C235 C236 C237 -173.8(4)
O24 C236 C237 C238 -174.8(4)
C235 C236 C237 C238 -0.4(6)
O24 C236 C237 C245 1.6(6)
C235 C236 C237 C245 175.9(4)
C236 C237 C238 C239 1.6(6)
C245 C237 C238 C239 -174.7(4)
C237 C238 C239 C240 -0.2(6)
C237 C238 C239 C254 176.8(4)
C251 O25 C240 C239 83.7(5)
C251 O25 C240 C235 -103.2(5)
C238 C239 C240 O25 170.3(4)
C254 C239 C240 O25 -6.6(6)
C238 C239 C240 C235 -2.6(6)
C254 C239 C240 C235 -179.5(4)
C236 C235 C240 O25 -169.2(4)
C241 C235 C240 O25 2.5(6)
C236 C235 C240 C239 3.7(6)
C241 C235 C240 C239 175.4(4)
C227 N14 C241 C235 -170.7(5)
C236 C235 C241 N14 -134.7(6)
C240 C235 C241 N14 53.7(8)
C236 O24 C242 C243 164.1(4)
O24 C242 C243 C244 -34.5(6)
C295 O31 C244 C243 129.8(4)
C242 C243 C244 O31 -52.3(6)
C238 C237 C245 C246 -22.4(6)
C236 C237 C245 C246 161.4(4)
C238 C237 C245 C296 105.1(4)
C236 C237 C245 C296 -71.1(5)
C296 C245 C246 C247 167.0(4)
C237 C245 C246 C247 -66.9(5)
C245 C246 C247 C248 -179.2(4)
C246 C247 C248 C249 172.0(4)
C247 C248 C249 C250 -178.5(5)
C240 O25 C251 C252 -163.1(4)
O25 C251 C252 C253 35.7(5)
C265 O26 C253 C252 -136.8(4)
C251 C252 C253 O26 59.7(5)
C238 C239 C254 C264 -100.5(5)
C240 C239 C254 C264 76.3(5)
C238 C239 C254 C255 28.4(6)
C240 C239 C254 C255 -154.8(4)
C239 C254 C255 C256 57.4(5)
C264 C254 C255 C256 -172.9(4)
C254 C255 C256 C257 69.2(6)
C255 C256 C257 C258 -179.2(5)
C256 C257 C258 C259 -179.4(5)
C267 O27 C261 C262 -126.6(4)
C267 O27 C261 C260 57.1(5)
C265 C260 C261 O27 178.9(4)
C266 C260 C261 O27 3.7(6)
C265 C260 C261 C262 2.7(6)
C266 C260 C261 C262 -172.6(4)
O27 C261 C262 C263 -175.0(3)
C260 C261 C262 C263 1.5(6)
O27 C261 C262 C270 -0.5(5)
C260 C261 C262 C270 176.0(4)
C261 C262 C263 C264 -1.6(6)
C270 C262 C263 C264 -176.1(4)
C262 C263 C264 C265 -2.4(6)
C262 C263 C264 C254 171.9(4)
C239 C254 C264 C265 -116.5(4)
C255 C254 C264 C265 113.6(5)
C239 C254 C264 C263 69.4(5)
C255 C254 C264 C263 -60.4(5)
C263 C264 C265 C260 6.7(6)
C254 C264 C265 C260 -167.5(4)
C263 C264 C265 O26 -178.6(4)
C254 C264 C265 O26 7.2(6)
C261 C260 C265 C264 -6.9(6)
C266 C260 C265 C264 168.6(4)
C261 C260 C265 O26 178.4(4)
C266 C260 C265 O26 -6.0(6)
C253 O26 C265 C264 106.6(4)
C253 O26 C265 C260 -78.6(5)
C70 N5 C266 C260 179.6(4)
C265 C260 C266 N5 -147.2(4)
C261 C260 C266 N5 28.1(7)
C261 O27 C267 C268 112.0(4)
O27 C267 C268 C269 -57.4(5)
C283 O28 C269 C268 -156.8(3)
C267 C268 C269 O28 105.9(5)
C263 C262 C270 C271 55.2(6)
C261 C262 C270 C271 -119.1(5)
C263 C262 C270 C282 -73.3(5)
C261 C262 C270 C282 112.4(5)
C262 C270 C271 C272 58.6(8)
C282 C270 C271 C272 -171.7(6)
C270 C271 C272 C273 -67.2(10)
C271 C272 C273 C274 -166.2(9)
C271 C272 C273 C276 -178.2(8)
C272 C273 C274 C275 -49.2(15)
C276 C273 C274 C275 -16.8(13)
C272 C273 C276 C277 178.4(8)
C274 C273 C276 C277 27.3(16)
C285 O29 C279 C280 -113.0(4)
C285 O29 C279 C278 73.1(5)
C283 C278 C279 C280 2.9(6)
C284 C278 C279 C280 -171.1(4)
C283 C278 C279 O29 176.7(4)
C284 C278 C279 O29 2.7(6)
O29 C279 C280 C281 -175.9(4)
C278 C279 C280 C281 -2.0(6)
O29 C279 C280 C288 -2.0(6)
C278 C279 C280 C288 171.9(4)
C279 C280 C281 C282 0.3(7)
C288 C280 C281 C282 -173.5(4)
C280 C281 C282 C283 0.3(7)
C280 C281 C282 C270 169.4(4)
C271 C270 C282 C283 129.4(5)
C262 C270 C282 C283 -101.1(5)
C271 C270 C282 C281 -39.2(6)
C262 C270 C282 C281 90.3(5)
C269 O28 C283 C282 89.1(5)
C269 O28 C283 C278 -95.8(4)
C281 C282 C283 O28 175.5(4)
C270 C282 C283 O28 6.4(7)
C281 C282 C283 C278 0.7(7)
C270 C282 C283 C278 -168.4(4)
C279 C278 C283 O28 -177.1(4)
C284 C278 C283 O28 -2.7(6)
C279 C278 C283 C282 -2.3(7)
C284 C278 C283 C282 172.2(4)
C148 N12 C284 C278 173.3(4)
C279 C278 C284 N12 16.3(8)
C283 C278 C284 N12 -157.7(5)
C279 O29 C285 C286 79.3(4)
O29 C285 C286 C287 73.6(4)
C299 O30 C287 C286 -61.5(6)
C285 C286 C287 O30 -85.9(5)
C279 C280 C288 C298 106.2(4)
C281 C280 C288 C298 -80.0(5)
C279 C280 C288 C289 -123.3(4)
C281 C280 C288 C289 50.5(5)
C298 C288 C289 C290 -167.4(4)
C280 C288 C289 C290 61.4(5)
C288 C289 C290 C291 177.3(4)
C289 C290 C291 C292 176.8(5)
C290 C291 C292 C293 179.3(6)
C299 C294 C295 O31 175.0(4)
C300 C294 C295 O31 0.4(6)
C299 C294 C295 C296 1.5(6)
C300 C294 C295 C296 -173.1(4)
C244 O31 C295 C294 66.4(5)
C244 O31 C295 C296 -119.9(4)
C294 C295 C296 C297 0.4(6)
O31 C295 C296 C297 -173.3(4)
C294 C295 C296 C245 177.6(4)
O31 C295 C296 C245 3.9(6)
C246 C245 C296 C297 54.9(5)
C237 C245 C296 C297 -74.8(5)
C246 C245 C296 C295 -122.1(4)
C237 C245 C296 C295 108.1(5)
C295 C296 C297 C298 0.1(6)
C245 C296 C297 C298 -177.0(4)
C296 C297 C298 C299 -2.5(6)
C296 C297 C298 C288 170.3(4)
C289 C288 C298 C297 -54.0(5)
C280 C288 C298 C297 75.0(5)
C289 C288 C298 C299 118.6(4)
C280 C288 C298 C299 -112.5(4)
C287 O30 C299 C298 108.1(4)
C287 O30 C299 C294 -80.0(5)
C297 C298 C299 O30 176.3(4)
C288 C298 C299 O30 3.4(6)
C297 C298 C299 C294 4.3(6)
C288 C298 C299 C294 -168.5(4)
C295 C294 C299 O30 -175.7(4)
C300 C294 C299 O30 -1.3(6)
C295 C294 C299 C298 -4.0(6)
C300 C294 C299 C298 170.4(4)
C130 N10 C300 C294 176.7(4)
C295 C294 C300 N10 -121.6(5)
C299 C294 C300 N10 63.9(6)
